data_1506766
loop_
_publ_author_name
'Fukuzawa, Shin-ichi'
'Yahara, Yuusuke'
'Kamiyama, Akira'
'Hara, Masumi'
'Kikuchi, Satoshi'

_publ_section_title
;
 Stereoselective pinacol coupling of chiral formylferrocene using divalent
 samarium triflate: preparation of a new chiral bisferrocenyl oxazoline
 ligand and its application to asymmetric Diels-Alder reactions.
;
_journal_issue 26
_journal_name_full 'Organic letters'
_journal_page_first 5809
_journal_page_last 5812
_journal_paper_doi 10.1021/ol0523291
_journal_volume 7
_journal_year 2005
_chemical_formula_moiety 'C34 H40 Fe2 N2 O4 '
_chemical_formula_sum 'C34 H40 Fe2 N2 O4'
_chemical_formula_weight 652.39
_space_group_IT_number 19
_symmetry_cell_setting orthorhombic
_symmetry_Int_Tables_number 19
_symmetry_space_group_name_Hall 'P 2ac 2ab'
_symmetry_space_group_name_H-M 'P 21 21 21'
_cell_angle_alpha 90
_cell_angle_beta 90
_cell_angle_gamma 90
_cell_formula_units_Z 8
_cell_length_a 9.686(4)
_cell_length_b 23.733(9)
_cell_length_c 25.310(9)
_cell_measurement_reflns_used 13139
_cell_measurement_temperature 123.1
_cell_measurement_theta_max 27.5
_cell_measurement_theta_min 3.0
_cell_volume 5818(4)
_computing_cell_refinement CrystalClear
_computing_data_collection CrystalClear
_computing_data_reduction CrystalStructure
_computing_publication_material 'CrystalStructure Ver. 3.5.1'
_computing_structure_refinement CRYSTALS
_computing_structure_solution SHELXS97
_diffrn_detector_area_resol_mean 7.31
_diffrn_measured_fraction_theta_full 0.9751
_diffrn_measured_fraction_theta_max 0.9751
_diffrn_measurement_device_type 'Rigaku Mercury'
_diffrn_measurement_method \w
_diffrn_radiation_type 'Mo K\a'
_diffrn_radiation_wavelength 0.7107
_diffrn_reflns_av_R_equivalents 0.082
_diffrn_reflns_limit_h_max 12
_diffrn_reflns_limit_h_min -12
_diffrn_reflns_limit_k_max 29
_diffrn_reflns_limit_k_min -30
_diffrn_reflns_limit_l_max 32
_diffrn_reflns_limit_l_min -20
_diffrn_reflns_number 66952
_diffrn_reflns_theta_full 27.56
_diffrn_reflns_theta_max 27.56
_exptl_absorpt_coefficient_mu 1.039
_exptl_absorpt_correction_T_max 0.732
_exptl_absorpt_correction_T_min 0.371
_exptl_absorpt_correction_type numerical
_exptl_absorpt_process_details
;
    Higashi, T. (1999). Program for Absorption Correction.
    Rigaku Corporation, Tokyo, Japan.
;
_exptl_crystal_colour orange
_exptl_crystal_density_diffrn 1.489
_exptl_crystal_density_method 'not measured'
_exptl_crystal_description prism
_exptl_crystal_F_000 2736.00
_exptl_crystal_size_max 1.20
_exptl_crystal_size_mid 0.40
_exptl_crystal_size_min 0.30
_refine_diff_density_max 1.89
_refine_diff_density_min -1.42
_refine_ls_abs_structure_details 'Flack, H. D. (1983), Acta Cryst. A39, 876-881.  0 Friedel Pairs'
_refine_ls_abs_structure_Flack 0.200(13)
_refine_ls_extinction_coef 240.3(16)
_refine_ls_extinction_method 'Larson (1970) Crystallographic Computing eq. 22'
_refine_ls_goodness_of_fit_ref 1.028
_refine_ls_hydrogen_treatment refall
_refine_ls_number_parameters 839
_refine_ls_number_reflns 12797
_refine_ls_R_factor_gt 0.0530
_refine_ls_shift/su_max 0.0010
_refine_ls_structure_factor_coef Fsqd
_refine_ls_weighting_details 'w = 1/[0.4350\s(Fo^2^)]/(4Fo^2^)'
_refine_ls_weighting_scheme calc
_refine_ls_wR_factor_ref 0.0540
_reflns_number_gt 8114
_reflns_number_total 12824
_reflns_threshold_expression F^2^>2.0\s(F^2^)
_cod_data_source_file ol0523291si20050926_023051.cif
_cod_data_source_block '__2004-10-30'
_cod_original_cell_volume 5818.1(36)
_cod_original_sg_symbol_H-M 'P 21 21 21 '
_cod_original_formula_sum 'C34 H40 Fe2 N2 O4 '
_cod_database_code 1506766

loop_
_symmetry_equiv_pos_as_xyz
x,y,z
x+1/2,-y+1/2,-z
-x,y+1/2,-z+1/2
-x+1/2,-y,z+1/2

loop_
_atom_site_label
_atom_site_type_symbol
_atom_site_fract_x
_atom_site_fract_y
_atom_site_fract_z
_atom_site_U_iso_or_equiv
_atom_site_adp_type
_atom_site_occupancy
_atom_site_symmetry_multiplicity
_atom_site_calc_flag
Fe(1) Fe 0.73017(8) 0.14274(3) 0.05488(3) 0.0168(2) Uani 1.00 1 d
Fe(2) Fe 0.75832(8) -0.14826(3) 0.07211(3) 0.0188(2) Uani 1.00 1 d
Fe(3) Fe 0.22668(7) -0.02671(3) 0.19485(3) 0.0158(2) Uani 1.00 1 d
Fe(4) Fe 0.23282(7) 0.26688(2) 0.18926(3) 0.0167(2) Uani 1.00 1 d
O(1) O 1.0909(3) 0.12903(13) 0.0508(1) 0.0219(10) Uani 1.00 1 d
O(2) O 0.5815(4) 0.0309(2) -0.0193(2) 0.0314(11) Uani 1.00 1 d
O(3) O 0.9020(4) -0.0467(1) -0.0157(2) 0.0296(11) Uani 1.00 1 d
O(4) O 0.3956(3) -0.1359(1) 0.0663(1) 0.0259(10) Uani 1.00 1 d
O(5) O -0.1299(3) 0.25003(13) 0.1910(2) 0.0296(11) Uani 1.00 1 d
O(6) O 0.3835(4) 0.1624(2) 0.2696(2) 0.0335(12) Uani 1.00 1 d
O(7) O 0.0633(4) 0.0825(1) 0.2661(2) 0.0278(11) Uani 1.00 1 d
O(8) O 0.5817(3) -0.01044(13) 0.2022(1) 0.0225(10) Uani 1.00 1 d
N(1) N 1.0569(4) 0.0509(2) 0.0007(2) 0.0209(12) Uani 1.00 1 d
N(2) N 0.4321(4) -0.0633(2) 0.0096(2) 0.0188(11) Uani 1.00 1 d
N(3) N -0.0819(5) 0.1811(2) 0.2503(2) 0.0283(13) Uani 1.00 1 d
N(4) N 0.5443(4) 0.0700(2) 0.2487(2) 0.0185(11) Uani 1.00 1 d
C(1) C 1.0866(5) 0.1315(2) -0.0883(2) 0.035(2) Uani 1.00 1 d
C(2) C 1.3400(5) 0.1075(2) -0.0909(2) 0.034(2) Uani 1.00 1 d
C(3) C 1.1973(5) 0.0881(2) -0.0740(2) 0.026(2) Uani 1.00 1 d
C(4) C 1.1945(5) 0.0722(2) -0.0156(2) 0.0207(13) Uani 1.00 1 d
C(5) C 1.2200(5) 0.1215(2) 0.0237(2) 0.0215(13) Uani 1.00 1 d
C(6) C 1.0096(5) 0.0849(2) 0.0358(2) 0.0196(13) Uani 1.00 1 d
C(7) C 0.8776(5) 0.0827(2) 0.0628(2) 0.0174(13) Uani 1.00 1 d
C(8) C 0.8514(5) 0.1103(2) 0.1121(2) 0.0193(13) Uani 1.00 1 d
C(9) C 0.7139(5) 0.1013(2) 0.1258(2) 0.025(1) Uani 1.00 1 d
C(10) C 0.6517(5) 0.0689(2) 0.0854(2) 0.0205(13) Uani 1.00 1 d
C(11) C 0.7518(5) 0.0567(2) 0.0449(2) 0.0172(12) Uani 1.00 1 d
C(12) C 0.7215(5) 0.0253(2) -0.0048(2) 0.0199(12) Uani 1.00 1 d
C(13) C 0.7649(5) -0.0393(2) -0.0011(2) 0.0182(12) Uani 1.00 1 d
C(14) C 0.7359(5) -0.0652(2) 0.0524(2) 0.0157(11) Uani 1.00 1 d
C(15) C 0.8367(5) -0.0707(2) 0.0931(2) 0.0199(13) Uani 1.00 1 d
C(16) C 0.7777(5) -0.0971(2) 0.1369(2) 0.0211(13) Uani 1.00 1 d
C(17) C 0.6392(5) -0.1082(2) 0.1254(2) 0.021(1) Uani 1.00 1 d
C(18) C 0.6113(5) -0.0875(2) 0.0733(2) 0.0180(13) Uani 1.00 1 d
C(19) C 0.4783(5) -0.0938(2) 0.0466(2) 0.0190(13) Uani 1.00 1 d
C(20) C 0.2699(5) -0.1317(2) 0.0357(2) 0.0251(13) Uani 1.00 1 d
C(21) C 0.2954(5) -0.0861(2) -0.0055(2) 0.023(1) Uani 1.00 1 d
C(22) C 0.2958(5) -0.1089(2) -0.0625(2) 0.022(1) Uani 1.00 1 d
C(23) C 0.1493(5) -0.1248(2) -0.0787(2) 0.026(2) Uani 1.00 1 d
C(24) C 0.3533(6) -0.0669(2) -0.1006(2) 0.045(2) Uani 1.00 1 d
C(25) C 0.8026(6) 0.2038(2) 0.0063(3) 0.038(2) Uani 1.00 1 d
C(26) C 0.7600(6) 0.2276(2) 0.0542(2) 0.032(2) Uani 1.00 1 d
C(27) C 0.6191(6) 0.2148(2) 0.0606(2) 0.027(2) Uani 1.00 1 d
C(28) C 0.5772(6) 0.1842(2) 0.0157(2) 0.031(2) Uani 1.00 1 d
C(29) C 0.6903(6) 0.1764(2) -0.0177(2) 0.036(2) Uani 1.00 1 d
C(30) C 0.8233(7) -0.1895(2) 0.0068(3) 0.039(2) Uani 1.00 1 d
C(31) C 0.9116(6) -0.2006(2) 0.0473(3) 0.038(2) Uani 1.00 1 d
C(32) C 0.8367(7) -0.2256(2) 0.0895(3) 0.045(2) Uani 1.00 1 d
C(33) C 0.6980(7) -0.2303(2) 0.0734(3) 0.048(2) Uani 1.00 1 d
C(34) C 0.6925(7) -0.2095(2) 0.0221(3) 0.049(2) Uani 1.00 1 d
C(35) C -0.1467(7) 0.1887(2) 0.3622(3) 0.059(3) Uani 1.00 1 d
C(36) C -0.3579(6) 0.2435(2) 0.3399(2) 0.047(2) Uani 1.00 1 d
C(37) C -0.2153(6) 0.2278(2) 0.3221(2) 0.027(1) Uani 1.00 1 d
C(38) C -0.2154(5) 0.2022(2) 0.2672(2) 0.028(2) Uani 1.00 1 d
C(39) C -0.2517(5) 0.2452(2) 0.2217(2) 0.033(2) Uani 1.00 1 d
C(40) C -0.0421(5) 0.2107(2) 0.2099(2) 0.0187(13) Uani 1.00 1 d
C(41) C 0.0887(5) 0.2059(2) 0.1818(2) 0.0164(12) Uani 1.00 1 d
C(42) C 0.1163(5) 0.2306(2) 0.1328(2) 0.0204(13) Uani 1.00 1 d
C(43) C 0.2572(6) 0.2218(2) 0.1205(2) 0.028(1) Uani 1.00 1 d
C(44) C 0.3186(5) 0.1921(2) 0.1624(2) 0.0202(13) Uani 1.00 1 d
C(45) C 0.2174(5) 0.1816(2) 0.2026(2) 0.0169(12) Uani 1.00 1 d
C(46) C 0.2475(5) 0.1535(2) 0.2548(2) 0.0187(12) Uani 1.00 1 d
C(47) C 0.2069(5) 0.0890(2) 0.2547(2) 0.0195(13) Uani 1.00 1 d
C(48) C 0.2425(5) 0.0584(2) 0.2041(2) 0.0173(12) Uani 1.00 1 d
C(49) C 0.1444(5) 0.0454(2) 0.1647(2) 0.022(1) Uani 1.00 1 d
C(50) C 0.2089(5) 0.0138(2) 0.1233(2) 0.023(1) Uani 1.00 1 d
C(51) C 0.3484(5) 0.0062(2) 0.1383(2) 0.021(1) Uani 1.00 1 d
C(52) C 0.3660(5) 0.0356(2) 0.1867(2) 0.0167(12) Uani 1.00 1 d
C(53) C 0.4995(5) 0.0348(2) 0.2155(2) 0.0167(12) Uani 1.00 1 d
C(54) C 0.7087(5) -0.0017(2) 0.2318(2) 0.023(1) Uani 1.00 1 d
C(55) C 0.6798(5) 0.0492(2) 0.2680(2) 0.0206(13) Uani 1.00 1 d
C(56) C 0.6751(5) 0.0353(2) 0.3280(2) 0.025(1) Uani 1.00 1 d
C(57) C 0.8172(5) 0.0138(2) 0.3457(2) 0.033(2) Uani 1.00 1 d
C(58) C 0.5593(5) -0.0053(2) 0.3429(2) 0.032(2) Uani 1.00 1 d
C(59) C 0.1655(6) 0.3180(2) 0.2477(3) 0.035(2) Uani 1.00 1 d
C(60) C 0.1607(5) 0.3468(2) 0.1992(2) 0.028(2) Uani 1.00 1 d
C(61) C 0.2978(5) 0.3471(2) 0.1783(2) 0.024(1) Uani 1.00 1 d
C(62) C 0.3840(6) 0.3197(2) 0.2151(2) 0.032(2) Uani 1.00 1 d
C(63) C 0.3036(6) 0.3008(2) 0.2579(2) 0.029(2) Uani 1.00 1 d
C(64) C 0.1845(6) -0.0588(2) 0.2678(2) 0.035(2) Uani 1.00 1 d
C(65) C 0.0736(5) -0.0688(2) 0.2328(2) 0.024(1) Uani 1.00 1 d
C(66) C 0.1264(5) -0.1012(2) 0.1902(2) 0.026(1) Uani 1.00 1 d
C(67) C 0.2692(5) -0.1114(2) 0.1996(2) 0.030(2) Uani 1.00 1 d
C(68) C 0.3060(6) -0.0843(2) 0.2474(2) 0.031(2) Uani 1.00 1 d
H(1) H 1.1035(5) 0.1643(2) -0.0677(2) 0.042(2) Uiso 1.00 1 c
H(2) H 1.0910(5) 0.1408(2) -0.1247(2) 0.042(2) Uiso 1.00 1 c
H(3) H 0.9975(5) 0.1172(2) -0.0802(2) 0.042(2) Uiso 1.00 1 c
H(4) H 1.4029(5) 0.0773(2) -0.0857(2) 0.041(2) Uiso 1.00 1 c
H(5) H 1.3411(5) 0.1185(2) -0.1269(2) 0.041(2) Uiso 1.00 1 c
H(6) H 1.3663(5) 0.1385(2) -0.0694(2) 0.041(2) Uiso 1.00 1 c
H(7) H 1.1763(5) 0.0555(2) -0.0942(2) 0.031(2) Uiso 1.00 1 c
H(8) H 1.2607(5) 0.0434(2) -0.0098(2) 0.025(2) Uiso 1.00 1 c
H(9) H 1.2427(5) 0.1545(2) 0.0043(2) 0.026(2) Uiso 1.00 1 c
H(10) H 1.2924(5) 0.1130(2) 0.0477(2) 0.026(2) Uiso 1.00 1 c
H(11) H 0.9162(5) 0.1318(2) 0.1319(2) 0.023(2) Uiso 1.00 1 c
H(12) H 0.6695(5) 0.1134(2) 0.1573(2) 0.029(2) Uiso 1.00 1 c
H(13) H 0.5574(5) 0.0580(2) 0.0845(2) 0.025(2) Uiso 1.00 1 c
H(14) H 0.7734(5) 0.0425(2) -0.0323(2) 0.024(2) Uiso 1.00 1 c
H(15) H 0.7108(5) -0.0593(2) -0.0262(2) 0.022(2) Uiso 1.00 1 c
H(16) H 0.9300(5) -0.0587(2) 0.0904(2) 0.024(2) Uiso 1.00 1 c
H(17) H 0.8240(5) -0.1058(2) 0.1690(2) 0.025(2) Uiso 1.00 1 c
H(18) H 0.5732(5) -0.1259(2) 0.1477(2) 0.025(2) Uiso 1.00 1 c
H(19) H 0.2498(5) -0.1666(2) 0.0192(2) 0.030(2) Uiso 1.00 1 c
H(20) H 0.1950(5) -0.1212(2) 0.0579(2) 0.030(2) Uiso 1.00 1 c
H(21) H 0.2282(5) -0.0571(2) -0.0034(2) 0.027(2) Uiso 1.00 1 c
H(22) H 0.3524(5) -0.1416(2) -0.0638(2) 0.026(2) Uiso 1.00 1 c
H(23) H 0.0944(5) -0.0917(2) -0.0770(2) 0.031(2) Uiso 1.00 1 c
H(24) H 0.1467(5) -0.1396(2) -0.1136(2) 0.032(2) Uiso 1.00 1 c
H(25) H 0.1142(5) -0.1520(2) -0.0547(2) 0.032(2) Uiso 1.00 1 c
H(26) H 0.4449(6) -0.0568(2) -0.0912(2) 0.054(2) Uiso 1.00 1 c
H(27) H 0.3525(6) -0.0812(2) -0.1357(2) 0.054(2) Uiso 1.00 1 c
H(28) H 0.2955(6) -0.0346(2) -0.0986(2) 0.054(2) Uiso 1.00 1 c
H(29) H 0.8924(6) 0.2061(2) -0.0087(3) 0.045(2) Uiso 1.00 1 c
H(30) H 0.8159(6) 0.2487(2) 0.0779(2) 0.039(2) Uiso 1.00 1 c
H(31) H 0.5620(6) 0.2260(2) 0.0892(2) 0.032(2) Uiso 1.00 1 c
H(32) H 0.4865(6) 0.1705(2) 0.0095(2) 0.037(2) Uiso 1.00 1 c
H(33) H 0.6928(6) 0.1553(2) -0.0495(2) 0.043(2) Uiso 1.00 1 c
H(34) H 0.8433(7) -0.1713(2) -0.0258(3) 0.047(2) Uiso 1.00 1 c
H(35) H 1.0077(6) -0.1926(2) 0.0466(3) 0.046(2) Uiso 1.00 1 c
H(36) H 0.8729(7) -0.2369(2) 0.1227(3) 0.054(2) Uiso 1.00 1 c
H(37) H 0.6228(7) -0.2454(2) 0.0929(3) 0.058(3) Uiso 1.00 1 c
H(38) H 0.6118(7) -0.2090(2) 0.0008(3) 0.059(3) Uiso 1.00 1 c
H(39) H 0.5330 -0.0020 -0.0050 0.13(4) Uiso 1.00 1 c
H(40) H 0.9550 -0.0130 -0.0100 0.014(13) Uiso 1.00 1 c
H(41) H -0.1997(7) 0.1551(2) 0.3632(3) 0.071(3) Uiso 1.00 1 c
H(42) H -0.0546(7) 0.1801(2) 0.3521(3) 0.071(3) Uiso 1.00 1 c
H(43) H -0.1463(7) 0.2056(2) 0.3963(3) 0.071(3) Uiso 1.00 1 c
H(44) H -0.3568(6) 0.2603(2) 0.3740(2) 0.056(3) Uiso 1.00 1 c
H(45) H -0.3993(6) 0.2687(2) 0.3154(2) 0.056(3) Uiso 1.00 1 c
H(46) H -0.4097(6) 0.2095(2) 0.3412(2) 0.056(3) Uiso 1.00 1 c
H(47) H -0.1628(6) 0.2616(2) 0.3209(2) 0.032(2) Uiso 1.00 1 c
H(48) H -0.2795(5) 0.1719(2) 0.2672(2) 0.033(2) Uiso 1.00 1 c
H(49) H -0.2719(5) 0.2806(2) 0.2376(2) 0.040(2) Uiso 1.00 1 c
H(50) H -0.3291(5) 0.2330(2) 0.2017(2) 0.039(2) Uiso 1.00 1 c
H(51) H 0.0502(5) 0.2507(2) 0.1124(2) 0.024(2) Uiso 1.00 1 c
H(52) H 0.3019(6) 0.2333(2) 0.0888(2) 0.033(2) Uiso 1.00 1 c
H(53) H 0.4123(5) 0.1804(2) 0.1638(2) 0.024(2) Uiso 1.00 1 c
H(54) H 0.1922(5) 0.1721(2) 0.2805(2) 0.022(2) Uiso 1.00 1 c
H(55) H 0.2556(5) 0.0713(2) 0.2827(2) 0.023(2) Uiso 1.00 1 c
H(56) H 0.0499(5) 0.0561(2) 0.1660(2) 0.026(2) Uiso 1.00 1 c
H(57) H 0.1666(5) 0.0015(2) 0.0915(2) 0.027(2) Uiso 1.00 1 c
H(58) H 0.4165(5) -0.0148(2) 0.1198(2) 0.025(2) Uiso 1.00 1 c
H(59) H 0.7292(5) -0.0341(2) 0.2525(2) 0.027(2) Uiso 1.00 1 c
H(60) H 0.7829(5) 0.0055(2) 0.2083(2) 0.027(2) Uiso 1.00 1 c
H(61) H 0.7470(5) 0.0776(2) 0.2617(2) 0.025(2) Uiso 1.00 1 c
H(62) H 0.6565(5) 0.0692(2) 0.3467(2) 0.030(2) Uiso 1.00 1 c
H(63) H 0.8192(5) 0.0072(2) 0.3827(2) 0.039(2) Uiso 1.00 1 c
H(64) H 0.8369(5) -0.0203(2) 0.3276(2) 0.039(2) Uiso 1.00 1 c
H(65) H 0.8844(5) 0.0413(2) 0.3368(2) 0.039(2) Uiso 1.00 1 c
H(66) H 0.4720(5) 0.0094(2) 0.3328(2) 0.039(2) Uiso 1.00 1 c
H(67) H 0.5764(5) -0.0394(2) 0.3244(2) 0.039(2) Uiso 1.00 1 c
H(68) H 0.5595(5) -0.0124(2) 0.3799(2) 0.039(2) Uiso 1.00 1 c
H(69) H 0.0883(6) 0.3107(2) 0.2698(3) 0.043(2) Uiso 1.00 1 c
H(70) H 0.0817(5) 0.3633(2) 0.1832(2) 0.033(2) Uiso 1.00 1 c
H(71) H 0.3225(5) 0.3632(2) 0.1453(2) 0.029(2) Uiso 1.00 1 c
H(72) H 0.4811(6) 0.3156(2) 0.2115(2) 0.038(2) Uiso 1.00 1 c
H(73) H 0.3350(6) 0.2801(2) 0.2876(2) 0.035(2) Uiso 1.00 1 c
H(74) H 0.1795(6) -0.0373(2) 0.2994(2) 0.042(2) Uiso 1.00 1 c
H(75) H -0.0196(5) -0.0570(2) 0.2366(2) 0.029(2) Uiso 1.00 1 c
H(76) H 0.0752(5) -0.1145(2) 0.1607(2) 0.032(2) Uiso 1.00 1 c
H(77) H 0.3299(5) -0.1323(2) 0.1777(2) 0.036(2) Uiso 1.00 1 c
H(78) H 0.3949(6) -0.0835(2) 0.2633(2) 0.037(2) Uiso 1.00 1 c
H(79) H 0.4370 0.1290 0.2750 0.7(1) Uiso 1.00 1 c
H(80) H 0.0230 0.1210 0.2600 0.67(13) Uiso 1.00 1 c

loop_
_atom_site_aniso_label
_atom_site_aniso_U_11
_atom_site_aniso_U_22
_atom_site_aniso_U_33
_atom_site_aniso_U_12
_atom_site_aniso_U_13
_atom_site_aniso_U_23
Fe(1) 0.0141(4) 0.0135(3) 0.0228(4) -0.0018(3) 0.0001(3) 0.0052(3)
Fe(2) 0.0159(4) 0.0117(3) 0.0287(4) -0.0015(3) 0.0031(3) -0.0015(3)
Fe(3) 0.0126(3) 0.0120(3) 0.0228(4) -0.0003(3) -0.0009(3) 0.0050(3)
Fe(4) 0.0162(4) 0.0105(3) 0.0234(4) 0.0006(3) 0.0009(3) -0.0026(3)
O(1) 0.019(2) 0.019(2) 0.028(2) -0.007(2) 0.003(2) -0.008(2)
O(2) 0.021(2) 0.027(2) 0.047(3) -0.005(2) -0.004(2) 0.005(2)
O(3) 0.031(2) 0.016(2) 0.042(3) -0.005(2) 0.009(2) -0.004(2)
O(4) 0.012(2) 0.023(2) 0.042(2) -0.007(2) -0.002(2) 0.011(2)
O(5) 0.019(2) 0.029(2) 0.041(2) 0.013(2) 0.000(2) 0.004(2)
O(6) 0.026(2) 0.028(2) 0.047(3) 0.003(2) -0.008(2) -0.008(2)
O(7) 0.021(2) 0.023(2) 0.039(2) 0.001(2) 0.014(2) 0.008(2)
O(8) 0.014(2) 0.017(2) 0.037(2) 0.002(1) -0.000(2) -0.008(2)
N(1) 0.014(2) 0.019(2) 0.030(3) -0.001(2) 0.000(2) -0.000(2)
N(2) 0.017(2) 0.018(2) 0.021(2) -0.009(2) -0.006(2) -0.002(2)
N(3) 0.015(3) 0.028(3) 0.041(3) 0.005(2) 0.011(2) -0.004(2)
N(4) 0.010(2) 0.020(2) 0.025(2) -0.001(2) 0.002(2) -0.000(2)
C(1) 0.017(3) 0.046(4) 0.042(4) -0.010(3) -0.010(3) 0.015(3)
C(2) 0.023(3) 0.043(4) 0.037(4) -0.003(3) 0.009(3) -0.009(3)
C(3) 0.019(3) 0.022(3) 0.037(3) -0.006(2) 0.003(3) -0.006(3)
C(4) 0.010(3) 0.016(2) 0.036(3) 0.004(2) 0.000(2) 0.001(2)
C(5) 0.009(2) 0.027(3) 0.028(3) -0.007(2) 0.004(2) -0.004(2)
C(6) 0.019(3) 0.013(2) 0.027(3) 0.004(2) -0.006(2) -0.001(2)
C(7) 0.017(3) 0.011(2) 0.024(3) 0.000(2) -0.002(2) 0.003(2)
C(8) 0.017(3) 0.017(3) 0.023(3) 0.003(2) -0.002(2) 0.010(2)
C(9) 0.037(3) 0.017(2) 0.020(3) 0.005(2) 0.009(3) 0.005(2)
C(10) 0.018(3) 0.017(3) 0.026(3) -0.005(2) 0.004(2) 0.008(2)
C(11) 0.019(3) 0.010(2) 0.023(2) 0.000(2) 0.005(2) 0.004(2)
C(12) 0.017(3) 0.018(2) 0.024(3) -0.009(2) -0.007(2) 0.004(2)
C(13) 0.015(3) 0.016(2) 0.023(3) -0.006(2) 0.006(2) 0.002(2)
C(14) 0.016(3) 0.010(2) 0.021(2) -0.005(2) 0.001(2) -0.002(2)
C(15) 0.015(3) 0.015(2) 0.029(3) -0.003(2) -0.003(2) -0.002(2)
C(16) 0.029(3) 0.019(2) 0.015(2) -0.001(2) -0.009(2) -0.005(2)
C(17) 0.019(3) 0.015(3) 0.029(3) 0.003(2) 0.003(2) 0.004(2)
C(18) 0.018(3) 0.011(2) 0.026(3) -0.002(2) 0.002(2) -0.002(2)
C(19) 0.020(3) 0.014(2) 0.023(3) -0.001(2) 0.006(2) -0.006(2)
C(20) 0.015(3) 0.030(3) 0.030(3) -0.014(2) -0.001(3) -0.003(2)
C(21) 0.013(3) 0.019(3) 0.036(3) -0.003(2) -0.006(2) -0.003(2)
C(22) 0.014(3) 0.032(3) 0.020(3) -0.003(2) -0.000(2) -0.002(2)
C(23) 0.022(3) 0.023(3) 0.034(3) 0.000(2) -0.002(3) -0.006(3)
C(24) 0.041(4) 0.069(5) 0.025(3) -0.016(4) -0.004(3) -0.005(3)
C(25) 0.024(4) 0.025(3) 0.063(5) 0.002(3) 0.011(3) 0.032(3)
C(26) 0.030(3) 0.015(3) 0.051(4) 0.002(3) -0.022(3) 0.002(2)
C(27) 0.027(3) 0.025(3) 0.029(3) 0.002(2) 0.005(3) 0.008(2)
C(28) 0.015(3) 0.028(3) 0.049(4) -0.006(2) -0.009(3) 0.018(3)
C(29) 0.058(5) 0.019(3) 0.031(3) 0.007(3) -0.005(3) 0.013(3)
C(30) 0.045(4) 0.026(3) 0.046(4) -0.003(3) 0.029(3) -0.012(3)
C(31) 0.012(3) 0.028(3) 0.075(5) -0.002(2) 0.007(3) -0.021(3)
C(32) 0.049(4) 0.020(3) 0.067(5) 0.022(3) 0.003(4) -0.000(3)
C(33) 0.057(5) 0.007(3) 0.081(5) -0.011(3) 0.031(4) -0.009(3)
C(34) 0.035(4) 0.032(4) 0.080(6) 0.002(3) 0.000(4) -0.038(4)
C(35) 0.046(5) 0.055(5) 0.076(6) -0.025(4) 0.033(4) -0.023(4)
C(36) 0.033(4) 0.037(4) 0.070(5) -0.014(3) 0.022(4) -0.022(4)
C(37) 0.024(3) 0.017(3) 0.039(3) -0.006(2) 0.004(3) -0.001(2)
C(38) 0.011(3) 0.013(2) 0.059(4) 0.005(2) 0.003(3) -0.005(2)
C(39) 0.014(3) 0.025(3) 0.061(4) 0.006(2) 0.000(3) -0.007(3)
C(40) 0.016(3) 0.009(2) 0.031(3) 0.001(2) -0.002(2) -0.002(2)
C(41) 0.013(2) 0.012(2) 0.025(3) -0.002(2) -0.004(2) -0.001(2)
C(42) 0.023(3) 0.014(2) 0.024(3) -0.003(2) -0.004(2) -0.004(2)
C(43) 0.051(4) 0.016(2) 0.015(2) -0.004(3) 0.005(3) -0.000(2)
C(44) 0.024(3) 0.012(2) 0.025(3) 0.003(2) 0.007(2) -0.007(2)
C(45) 0.021(3) 0.007(2) 0.022(3) 0.001(2) 0.001(2) -0.002(2)
C(46) 0.014(3) 0.016(2) 0.027(3) 0.004(2) -0.003(2) 0.000(2)
C(47) 0.009(2) 0.020(3) 0.030(3) 0.001(2) 0.000(2) 0.006(2)
C(48) 0.016(3) 0.014(2) 0.022(2) -0.002(2) 0.000(2) 0.004(2)
C(49) 0.022(3) 0.015(3) 0.029(3) 0.005(2) 0.003(2) 0.008(2)
C(50) 0.034(3) 0.013(2) 0.021(3) -0.007(2) -0.005(2) 0.002(2)
C(51) 0.015(3) 0.016(3) 0.031(3) -0.004(2) 0.006(2) 0.007(2)
C(52) 0.024(3) 0.010(2) 0.017(3) 0.000(2) 0.004(2) 0.006(2)
C(53) 0.011(2) 0.013(2) 0.026(3) -0.003(2) 0.011(2) -0.000(2)
C(54) 0.015(3) 0.024(3) 0.030(3) 0.009(2) -0.000(2) -0.001(2)
C(55) 0.016(3) 0.017(3) 0.029(3) -0.001(2) 0.000(2) -0.004(2)
C(56) 0.017(3) 0.018(3) 0.040(3) -0.007(2) -0.002(2) -0.002(2)
C(57) 0.025(3) 0.042(4) 0.030(3) -0.006(3) -0.006(3) 0.001(3)
C(58) 0.009(3) 0.045(4) 0.043(4) -0.006(3) 0.001(3) 0.009(3)
C(59) 0.042(4) 0.018(3) 0.047(4) -0.004(3) 0.019(3) -0.019(3)
C(60) 0.026(3) 0.010(2) 0.047(4) 0.010(2) -0.005(3) -0.005(3)
C(61) 0.025(3) 0.006(2) 0.042(3) -0.005(2) 0.000(3) 0.006(2)
C(62) 0.019(3) 0.024(3) 0.053(4) 0.000(2) -0.004(3) -0.013(3)
C(63) 0.035(4) 0.025(3) 0.027(3) -0.007(3) -0.012(3) -0.009(2)
C(64) 0.060(4) 0.025(3) 0.020(3) -0.019(3) -0.001(3) 0.008(2)
C(65) 0.020(3) 0.020(3) 0.032(3) 0.002(2) 0.008(2) 0.008(2)
C(66) 0.024(3) 0.018(3) 0.037(3) -0.008(2) -0.000(3) 0.014(2)
C(67) 0.020(3) 0.011(2) 0.058(4) -0.000(2) 0.011(3) 0.005(2)
C(68) 0.031(3) 0.026(3) 0.037(3) -0.003(2) -0.017(3) 0.024(3)

loop_
_atom_type_symbol
_atom_type_description
_atom_type_scat_dispersion_real
_atom_type_scat_dispersion_imag
_atom_type_scat_source
C C 0.003 0.002
;
International Tables for Crystallography
(1992, Vol. C, Tables 4.2.6.8 and 6.1.1.4)
;
H H 0.000 0.000
;
International Tables for Crystallography
(1992, Vol. C, Table 6.1.1.4)
;
N N 0.006 0.003
;
International Tables for Crystallography
(1992, Vol. C, Tables 4.2.6.8 and 6.1.1.4)
;
O O 0.011 0.006
;
International Tables for Crystallography
(1992, Vol. C, Tables 4.2.6.8 and 6.1.1.4)
;
Fe Fe 0.346 0.844
;
International Tables for Crystallography
(1992, Vol. C, Tables 4.2.6.8 and 6.1.1.4)
;

loop_
_geom_angle_atom_site_label_1
_geom_angle_atom_site_label_2
_geom_angle_atom_site_label_3
_geom_angle
_geom_angle_publ_flag
C(7) Fe(1) C(8) 41.5(2) yes
C(7) Fe(1) C(9) 68.3(2) yes
C(7) Fe(1) C(10) 67.9(2) yes
C(7) Fe(1) C(11) 41.1(2) yes
C(7) Fe(1) C(25) 108.6(2) yes
C(7) Fe(1) C(26) 126.6(2) yes
C(7) Fe(1) C(27) 163.8(2) yes
C(7) Fe(1) C(28) 154.2(2) yes
C(7) Fe(1) C(29) 119.9(2) yes
C(8) Fe(1) C(9) 40.0(2) yes
C(8) Fe(1) C(10) 67.7(2) yes
C(8) Fe(1) C(11) 69.7(2) yes
C(8) Fe(1) C(25) 120.5(2) yes
C(8) Fe(1) C(26) 107.5(2) yes
C(8) Fe(1) C(27) 125.4(2) yes
C(8) Fe(1) C(28) 163.3(2) yes
C(8) Fe(1) C(29) 155.0(2) yes
C(9) Fe(1) C(10) 40.2(2) yes
C(9) Fe(1) C(11) 69.0(2) yes
C(9) Fe(1) C(25) 154.2(2) yes
C(9) Fe(1) C(26) 119.5(2) yes
C(9) Fe(1) C(27) 107.5(2) yes
C(9) Fe(1) C(28) 127.0(2) yes
C(9) Fe(1) C(29) 163.8(2) yes
C(10) Fe(1) C(11) 40.9(2) yes
C(10) Fe(1) C(25) 164.5(2) yes
C(10) Fe(1) C(26) 153.8(2) yes
C(10) Fe(1) C(27) 119.7(2) yes
C(10) Fe(1) C(28) 109.0(2) yes
C(10) Fe(1) C(29) 126.9(2) yes
C(11) Fe(1) C(25) 126.6(2) yes
C(11) Fe(1) C(26) 164.1(2) yes
C(11) Fe(1) C(27) 153.7(2) yes
C(11) Fe(1) C(28) 119.4(2) yes
C(11) Fe(1) C(29) 107.2(2) yes
C(25) Fe(1) C(26) 40.3(2) yes
C(25) Fe(1) C(27) 67.9(2) yes
C(25) Fe(1) C(28) 67.1(2) yes
C(25) Fe(1) C(29) 40.4(2) yes
C(26) Fe(1) C(27) 40.6(2) yes
C(26) Fe(1) C(28) 67.7(2) yes
C(26) Fe(1) C(29) 68.4(2) yes
C(27) Fe(1) C(28) 40.6(2) yes
C(27) Fe(1) C(29) 68.4(2) yes
C(28) Fe(1) C(29) 40.0(2) yes
C(14) Fe(2) C(15) 40.6(2) yes
C(14) Fe(2) C(16) 68.5(2) yes
C(14) Fe(2) C(17) 69.3(2) yes
C(14) Fe(2) C(18) 40.8(2) yes
C(14) Fe(2) C(30) 107.5(2) yes
C(14) Fe(2) C(31) 126.2(2) yes
C(14) Fe(2) C(32) 164.2(2) yes
C(14) Fe(2) C(33) 153.7(2) yes
C(14) Fe(2) C(34) 120.3(2) yes
C(15) Fe(2) C(16) 39.7(2) yes
C(15) Fe(2) C(17) 67.5(2) yes
C(15) Fe(2) C(18) 67.6(2) yes
C(15) Fe(2) C(30) 121.9(2) yes
C(15) Fe(2) C(31) 110.9(2) yes
C(15) Fe(2) C(32) 127.8(2) yes
C(15) Fe(2) C(33) 163.2(3) yes
C(15) Fe(2) C(34) 156.3(2) yes
C(16) Fe(2) C(17) 40.2(2) yes
C(16) Fe(2) C(18) 68.3(2) yes
C(16) Fe(2) C(30) 155.9(2) yes
C(16) Fe(2) C(31) 122.8(2) yes
C(16) Fe(2) C(32) 109.1(2) yes
C(16) Fe(2) C(33) 125.5(2) yes
C(16) Fe(2) C(34) 162.2(2) yes
C(17) Fe(2) C(18) 41.6(2) yes
C(17) Fe(2) C(30) 162.7(2) yes
C(17) Fe(2) C(31) 155.9(2) yes
C(17) Fe(2) C(32) 119.7(2) yes
C(17) Fe(2) C(33) 106.1(2) yes
C(17) Fe(2) C(34) 125.2(2) yes
C(18) Fe(2) C(30) 125.1(2) yes
C(18) Fe(2) C(31) 162.0(2) yes
C(18) Fe(2) C(32) 154.3(2) yes
C(18) Fe(2) C(33) 118.7(2) yes
C(18) Fe(2) C(34) 107.3(2) yes
C(30) Fe(2) C(31) 39.2(3) yes
C(30) Fe(2) C(32) 67.9(3) yes
C(30) Fe(2) C(33) 68.8(3) yes
C(30) Fe(2) C(34) 40.7(3) yes
C(31) Fe(2) C(32) 40.8(3) yes
C(31) Fe(2) C(33) 68.2(2) yes
C(31) Fe(2) C(34) 66.4(2) yes
C(32) Fe(2) C(33) 40.5(3) yes
C(32) Fe(2) C(34) 66.8(3) yes
C(33) Fe(2) C(34) 40.0(3) yes
C(48) Fe(3) C(49) 40.6(2) yes
C(48) Fe(3) C(50) 69.2(2) yes
C(48) Fe(3) C(51) 69.7(2) yes
C(48) Fe(3) C(52) 40.0(2) yes
C(48) Fe(3) C(64) 106.3(2) yes
C(48) Fe(3) C(65) 119.2(2) yes
C(48) Fe(3) C(66) 155.5(2) yes
C(48) Fe(3) C(67) 161.2(2) yes
C(48) Fe(3) C(68) 123.8(2) yes
C(49) Fe(3) C(50) 40.9(2) yes
C(49) Fe(3) C(51) 68.7(2) yes
C(49) Fe(3) C(52) 66.8(2) yes
C(49) Fe(3) C(64) 125.1(2) yes
C(49) Fe(3) C(65) 107.7(2) yes
C(49) Fe(3) C(66) 121.7(2) yes
C(49) Fe(3) C(67) 157.3(2) yes
C(49) Fe(3) C(68) 161.3(2) yes
C(50) Fe(3) C(51) 40.7(2) yes
C(50) Fe(3) C(52) 67.8(2) yes
C(50) Fe(3) C(64) 162.7(2) yes
C(50) Fe(3) C(65) 125.8(2) yes
C(50) Fe(3) C(66) 108.5(2) yes
C(50) Fe(3) C(67) 121.7(2) yes
C(50) Fe(3) C(68) 155.7(2) yes
C(51) Fe(3) C(52) 41.3(2) yes
C(51) Fe(3) C(64) 155.1(2) yes
C(51) Fe(3) C(65) 162.9(2) yes
C(51) Fe(3) C(66) 125.4(2) yes
C(51) Fe(3) C(67) 107.7(2) yes
C(51) Fe(3) C(68) 120.0(2) yes
C(52) Fe(3) C(64) 120.1(2) yes
C(52) Fe(3) C(65) 154.2(2) yes
C(52) Fe(3) C(66) 163.6(2) yes
C(52) Fe(3) C(67) 126.2(2) yes
C(52) Fe(3) C(68) 107.7(2) yes
C(64) Fe(3) C(65) 40.7(2) yes
C(64) Fe(3) C(66) 68.3(2) yes
C(64) Fe(3) C(67) 67.8(2) yes
C(64) Fe(3) C(68) 40.6(2) yes
C(65) Fe(3) C(66) 41.1(2) yes
C(65) Fe(3) C(67) 68.7(2) yes
C(65) Fe(3) C(68) 68.9(2) yes
C(66) Fe(3) C(67) 40.9(2) yes
C(66) Fe(3) C(68) 68.6(2) yes
C(67) Fe(3) C(68) 40.3(2) yes
C(41) Fe(4) C(42) 40.6(2) yes
C(41) Fe(4) C(43) 68.2(2) yes
C(41) Fe(4) C(44) 68.5(2) yes
C(41) Fe(4) C(45) 42.3(2) yes
C(41) Fe(4) C(59) 106.0(2) yes
C(41) Fe(4) C(60) 116.2(2) yes
C(41) Fe(4) C(61) 151.2(2) yes
C(41) Fe(4) C(62) 165.6(2) yes
C(41) Fe(4) C(63) 126.6(2) yes
C(42) Fe(4) C(43) 40.7(2) yes
C(42) Fe(4) C(44) 68.1(2) yes
C(42) Fe(4) C(45) 69.9(2) yes
C(42) Fe(4) C(59) 126.5(2) yes
C(42) Fe(4) C(60) 107.0(2) yes
C(42) Fe(4) C(61) 118.6(2) yes
C(42) Fe(4) C(62) 153.4(2) yes
C(42) Fe(4) C(63) 164.6(2) yes
C(43) Fe(4) C(44) 39.8(2) yes
C(43) Fe(4) C(45) 68.7(2) yes
C(43) Fe(4) C(59) 165.6(2) yes
C(43) Fe(4) C(60) 128.9(2) yes
C(43) Fe(4) C(61) 109.7(2) yes
C(43) Fe(4) C(62) 120.6(2) yes
C(43) Fe(4) C(63) 152.9(2) yes
C(44) Fe(4) C(45) 40.7(2) yes
C(44) Fe(4) C(59) 152.0(2) yes
C(44) Fe(4) C(60) 167.0(2) yes
C(44) Fe(4) C(61) 129.4(2) yes
C(44) Fe(4) C(62) 110.1(2) yes
C(44) Fe(4) C(63) 119.0(2) yes
C(45) Fe(4) C(59) 116.5(2) yes
C(45) Fe(4) C(60) 150.6(2) yes
C(45) Fe(4) C(61) 166.0(2) yes
C(45) Fe(4) C(62) 127.3(2) yes
C(45) Fe(4) C(63) 105.9(2) yes
C(59) Fe(4) C(60) 40.6(2) yes
C(59) Fe(4) C(61) 68.7(2) yes
C(59) Fe(4) C(62) 68.1(2) yes
C(59) Fe(4) C(63) 41.1(2) yes
C(60) Fe(4) C(61) 41.2(2) yes
C(60) Fe(4) C(62) 68.5(2) yes
C(60) Fe(4) C(63) 69.0(2) yes
C(61) Fe(4) C(62) 40.6(2) yes
C(61) Fe(4) C(63) 68.9(2) yes
C(62) Fe(4) C(63) 40.4(2) yes
C(5) O(1) C(6) 105.8(3) yes
C(12) O(2) H(39) 106.8(3) no
C(13) O(3) H(40) 111.4(3) no
C(19) O(4) C(20) 104.2(4) yes
C(39) O(5) C(40) 105.9(4) yes
C(46) O(6) H(79) 115.2(4) no
C(47) O(7) H(80) 104.5(3) no
C(53) O(8) C(54) 104.6(3) yes
C(4) N(1) C(6) 107.3(4) yes
C(19) N(2) C(21) 107.3(4) yes
C(38) N(3) C(40) 108.2(4) yes
C(53) N(4) C(55) 107.6(4) yes
C(3) C(1) H(1) 107.6(5) no
C(3) C(1) H(2) 110.7(5) no
C(3) C(1) H(3) 110.1(5) no
H(1) C(1) H(2) 109.5(7) no
H(1) C(1) H(3) 109.5(7) no
H(2) C(1) H(3) 109.5(7) no
C(3) C(2) H(4) 108.5(6) no
C(3) C(2) H(5) 111.3(5) no
C(3) C(2) H(6) 108.5(6) no
H(4) C(2) H(5) 109.5(7) no
H(4) C(2) H(6) 109.5(7) no
H(5) C(2) H(6) 109.5(7) no
C(4) C(3) H(7) 108.4(5) no
C(4) C(3) C(1) 112.5(4) yes
C(4) C(3) C(2) 111.3(4) yes
H(7) C(3) C(1) 105.8(6) no
H(7) C(3) C(2) 106.9(6) no
C(1) C(3) C(2) 111.6(4) yes
C(5) C(4) H(8) 109.7(5) no
C(5) C(4) N(1) 102.8(4) yes
C(5) C(4) C(3) 115.5(4) yes
H(8) C(4) N(1) 108.6(5) no
H(8) C(4) C(3) 108.3(5) no
N(1) C(4) C(3) 111.6(4) yes
H(9) C(5) H(10) 109.5(6) no
H(9) C(5) O(1) 110.3(5) no
H(9) C(5) C(4) 109.1(5) no
H(10) C(5) O(1) 111.3(5) no
H(10) C(5) C(4) 111.5(5) no
O(1) C(5) C(4) 105.1(4) yes
C(7) C(6) O(1) 113.9(4) yes
C(7) C(6) N(1) 128.1(4) yes
O(1) C(6) N(1) 118.0(4) yes
C(8) C(7) C(11) 108.8(4) yes
C(8) C(7) Fe(1) 68.8(3) yes
C(8) C(7) C(6) 123.3(4) yes
C(11) C(7) Fe(1) 70.9(3) yes
C(11) C(7) C(6) 127.8(4) yes
Fe(1) C(7) C(6) 123.1(3) yes
C(9) C(8) H(11) 125.7(6) no
C(9) C(8) Fe(1) 71.4(3) yes
H(11) C(8) Fe(1) 124.0(5) no
H(11) C(8) C(7) 125.9(6) no
C(7) C(8) C(9) 108.4(4) yes
C(7) C(8) Fe(1) 69.7(3) yes
C(10) C(9) H(12) 125.3(6) no
C(10) C(9) Fe(1) 70.2(3) yes
H(12) C(9) Fe(1) 128.6(4) no
H(12) C(9) C(8) 126.5(6) no
C(8) C(9) C(10) 108.1(4) yes
C(8) C(9) Fe(1) 68.6(3) yes
C(11) C(10) H(13) 125.1(5) no
C(11) C(10) Fe(1) 69.9(3) yes
H(13) C(10) Fe(1) 125.3(5) no
H(13) C(10) C(9) 125.1(6) no
C(9) C(10) C(11) 109.7(4) yes
C(9) C(10) Fe(1) 69.6(3) yes
C(12) C(11) Fe(1) 125.2(3) yes
C(12) C(11) C(7) 130.3(4) yes
C(12) C(11) C(10) 124.6(4) yes
C(7) C(11) Fe(1) 68.0(2) yes
C(7) C(11) C(10) 105.0(4) yes
C(10) C(11) Fe(1) 69.3(2) yes
C(13) C(12) H(14) 108.5(5) no
C(13) C(12) O(2) 111.1(4) yes
C(13) C(12) C(11) 112.3(4) yes
H(14) C(12) O(2) 106.2(5) no
H(14) C(12) C(11) 107.2(5) no
O(2) C(12) C(11) 111.2(4) yes
C(14) C(13) H(15) 107.0(5) no
C(14) C(13) O(3) 111.3(4) yes
C(14) C(13) C(12) 113.2(4) yes
H(15) C(13) O(3) 106.7(5) no
H(15) C(13) C(12) 107.2(5) no
O(3) C(13) C(12) 111.0(4) yes
C(15) C(14) C(18) 106.2(4) yes
C(15) C(14) Fe(2) 70.2(2) yes
C(15) C(14) C(13) 123.8(4) yes
C(18) C(14) Fe(2) 68.9(2) yes
C(18) C(14) C(13) 129.9(4) yes
Fe(2) C(14) C(13) 126.1(3) yes
C(16) C(15) H(16) 125.5(6) no
C(16) C(15) Fe(2) 69.8(3) yes
H(16) C(15) Fe(2) 126.8(5) no
H(16) C(15) C(14) 124.9(6) no
C(14) C(15) C(16) 109.6(4) yes
C(14) C(15) Fe(2) 69.2(2) yes
C(17) C(16) H(17) 126.2(6) no
C(17) C(16) Fe(2) 68.4(3) yes
H(17) C(16) Fe(2) 126.6(4) no
H(17) C(16) C(15) 125.7(6) no
C(15) C(16) C(17) 108.2(4) yes
C(15) C(16) Fe(2) 70.5(3) yes
C(18) C(17) H(18) 124.8(6) no
C(18) C(17) Fe(2) 69.7(3) yes
H(18) C(17) Fe(2) 125.1(4) no
H(18) C(17) C(16) 127.3(6) no
C(16) C(17) C(18) 107.9(4) yes
C(16) C(17) Fe(2) 71.3(3) yes
C(19) C(18) Fe(2) 122.6(3) yes
C(19) C(18) C(14) 128.0(4) yes
C(19) C(18) C(17) 123.8(4) yes
C(14) C(18) Fe(2) 70.3(3) yes
C(14) C(18) C(17) 108.1(4) yes
C(17) C(18) Fe(2) 68.7(3) yes
O(4) C(19) N(2) 118.6(4) yes
O(4) C(19) C(18) 114.8(4) yes
N(2) C(19) C(18) 126.5(4) yes
C(21) C(20) H(19) 110.6(5) no
C(21) C(20) H(20) 110.0(5) no
C(21) C(20) O(4) 106.2(4) yes
H(19) C(20) H(20) 109.5(6) no
H(19) C(20) O(4) 110.4(5) no
H(20) C(20) O(4) 110.2(5) no
C(22) C(21) H(21) 107.9(5) no
C(22) C(21) N(2) 111.6(4) yes
C(22) C(21) C(20) 113.1(4) yes
H(21) C(21) N(2) 109.5(5) no
H(21) C(21) C(20) 111.5(5) no
N(2) C(21) C(20) 103.2(4) yes
C(23) C(22) C(24) 109.7(4) yes
C(23) C(22) H(22) 109.1(5) no
C(23) C(22) C(21) 109.7(4) yes
C(24) C(22) H(22) 107.8(5) no
C(24) C(22) C(21) 111.8(4) yes
H(22) C(22) C(21) 108.7(5) no
H(23) C(23) H(24) 109.5(7) no
H(23) C(23) H(25) 109.5(6) no
H(23) C(23) C(22) 107.7(5) no
H(24) C(23) H(25) 109.5(6) no
H(24) C(23) C(22) 111.5(5) no
H(25) C(23) C(22) 109.2(5) no
H(26) C(24) H(27) 109.5(7) no
H(26) C(24) H(28) 109.5(7) no
H(26) C(24) C(22) 110.7(6) no
H(27) C(24) H(28) 109.5(7) no
H(27) C(24) C(22) 111.2(6) no
H(28) C(24) C(22) 106.5(6) no
C(26) C(25) C(29) 109.4(5) yes
C(26) C(25) H(29) 126.3(7) no
C(26) C(25) Fe(1) 70.2(3) yes
C(29) C(25) H(29) 124.2(7) no
C(29) C(25) Fe(1) 70.3(3) yes
H(29) C(25) Fe(1) 126.8(5) no
C(27) C(26) H(30) 126.3(6) no
C(27) C(26) Fe(1) 69.4(3) yes
H(30) C(26) Fe(1) 126.5(5) no
H(30) C(26) C(25) 126.3(7) no
C(25) C(26) C(27) 107.3(5) yes
C(25) C(26) Fe(1) 69.5(3) yes
C(28) C(27) H(31) 126.3(6) no
C(28) C(27) Fe(1) 70.1(3) yes
H(31) C(27) Fe(1) 126.8(5) no
H(31) C(27) C(26) 126.3(6) no
C(26) C(27) C(28) 107.3(5) yes
C(26) C(27) Fe(1) 70.1(3) yes
C(29) C(28) H(32) 125.5(7) no
C(29) C(28) Fe(1) 70.1(3) yes
H(32) C(28) Fe(1) 126.1(5) no
H(32) C(28) C(27) 125.2(7) no
C(27) C(28) C(29) 109.3(5) yes
C(27) C(28) Fe(1) 69.3(3) yes
H(33) C(29) Fe(1) 123.5(5) no
H(33) C(29) C(25) 126.2(7) no
H(33) C(29) C(28) 127.1(7) no
C(25) C(29) Fe(1) 69.3(3) yes
C(25) C(29) C(28) 106.6(5) yes
C(28) C(29) Fe(1) 69.8(3) yes
C(31) C(30) C(34) 107.0(6) yes
C(31) C(30) H(34) 127.9(7) no
C(31) C(30) Fe(2) 71.0(4) yes
C(34) C(30) H(34) 125.2(8) no
C(34) C(30) Fe(2) 70.0(4) yes
H(34) C(30) Fe(2) 123.6(5) no
C(32) C(31) H(35) 126.7(8) no
C(32) C(31) Fe(2) 69.6(3) yes
H(35) C(31) Fe(2) 126.7(5) no
H(35) C(31) C(30) 124.3(8) no
C(30) C(31) C(32) 109.0(5) yes
C(30) C(31) Fe(2) 69.8(3) yes
C(33) C(32) H(36) 125.9(8) no
C(33) C(32) Fe(2) 69.7(3) yes
H(36) C(32) Fe(2) 125.6(6) no
H(36) C(32) C(31) 126.4(7) no
C(31) C(32) C(33) 107.6(6) yes
C(31) C(32) Fe(2) 69.6(3) yes
C(34) C(33) H(37) 126.1(8) no
C(34) C(33) Fe(2) 69.8(3) yes
H(37) C(33) Fe(2) 126.1(6) no
H(37) C(33) C(32) 127.7(8) no
C(32) C(33) C(34) 106.2(6) yes
C(32) C(33) Fe(2) 69.8(3) yes
H(38) C(34) Fe(2) 127.2(6) no
H(38) C(34) C(30) 125.5(8) no
H(38) C(34) C(33) 124.5(8) no
C(30) C(34) Fe(2) 69.4(4) yes
C(30) C(34) C(33) 110.1(6) yes
C(33) C(34) Fe(2) 70.2(4) yes
C(37) C(35) H(41) 107.0(7) no
C(37) C(35) H(42) 111.0(7) no
C(37) C(35) H(43) 110.4(6) no
H(41) C(35) H(42) 109.5(7) no
H(41) C(35) H(43) 109.5(8) no
H(42) C(35) H(43) 109.5(8) no
C(37) C(36) H(44) 111.5(6) no
C(37) C(36) H(45) 110.3(6) no
C(37) C(36) H(46) 106.6(6) no
H(44) C(36) H(45) 109.5(7) no
H(44) C(36) H(46) 109.5(8) no
H(45) C(36) H(46) 109.5(7) no
C(38) C(37) H(47) 108.1(6) no
C(38) C(37) C(35) 111.4(4) yes
C(38) C(37) C(36) 112.0(4) yes
H(47) C(37) C(35) 107.5(6) no
H(47) C(37) C(36) 107.1(5) no
C(35) C(37) C(36) 110.5(5) yes
C(39) C(38) H(48) 110.0(6) no
C(39) C(38) N(3) 101.8(4) yes
C(39) C(38) C(37) 114.1(4) yes
H(48) C(38) N(3) 108.8(5) no
H(48) C(38) C(37) 107.9(6) no
N(3) C(38) C(37) 114.2(4) yes
H(49) C(39) H(50) 109.5(6) no
H(49) C(39) O(5) 109.4(5) no
H(49) C(39) C(38) 108.0(6) no
H(50) C(39) O(5) 112.9(6) no
H(50) C(39) C(38) 111.5(5) no
O(5) C(39) C(38) 105.5(4) yes
C(41) C(40) O(5) 115.3(4) yes
C(41) C(40) N(3) 127.0(4) yes
O(5) C(40) N(3) 117.8(4) yes
C(42) C(41) C(45) 108.7(4) yes
C(42) C(41) Fe(4) 69.5(3) yes
C(42) C(41) C(40) 124.5(4) yes
C(45) C(41) Fe(4) 70.3(2) yes
C(45) C(41) C(40) 126.3(4) yes
Fe(4) C(41) C(40) 120.1(3) yes
C(43) C(42) H(51) 127.1(6) no
C(43) C(42) Fe(4) 71.3(3) yes
H(51) C(42) Fe(4) 123.3(5) no
H(51) C(42) C(41) 124.3(6) no
C(41) C(42) C(43) 108.6(4) yes
C(41) C(42) Fe(4) 69.9(3) yes
C(44) C(43) H(52) 126.0(7) no
C(44) C(43) Fe(4) 70.7(3) yes
H(52) C(43) Fe(4) 128.1(4) no
H(52) C(43) C(42) 125.6(6) no
C(42) C(43) C(44) 108.4(4) yes
C(42) C(43) Fe(4) 68.0(3) yes
C(45) C(44) H(53) 125.1(5) no
C(45) C(44) Fe(4) 69.0(2) yes
H(53) C(44) Fe(4) 128.4(4) no
H(53) C(44) C(43) 125.4(6) no
C(43) C(44) C(45) 109.5(4) yes
C(43) C(44) Fe(4) 69.5(3) yes
C(46) C(45) Fe(4) 124.4(3) yes
C(46) C(45) C(41) 130.6(4) yes
C(46) C(45) C(44) 124.5(4) yes
C(41) C(45) Fe(4) 67.4(2) yes
C(41) C(45) C(44) 104.8(4) yes
C(44) C(45) Fe(4) 70.3(2) yes
C(47) C(46) H(54) 108.0(5) no
C(47) C(46) O(6) 112.6(4) yes
C(47) C(46) C(45) 112.3(4) yes
H(54) C(46) O(6) 106.2(5) no
H(54) C(46) C(45) 106.5(5) no
O(6) C(46) C(45) 110.7(4) yes
C(48) C(47) H(55) 107.7(5) no
C(48) C(47) O(7) 109.9(4) yes
C(48) C(47) C(46) 114.2(4) yes
H(55) C(47) O(7) 106.6(5) no
H(55) C(47) C(46) 107.8(5) no
O(7) C(47) C(46) 110.3(3) yes
C(49) C(48) C(52) 105.7(4) yes
C(49) C(48) Fe(3) 69.6(3) yes
C(49) C(48) C(47) 123.3(4) yes
C(52) C(48) Fe(3) 69.0(2) yes
C(52) C(48) C(47) 130.9(4) yes
Fe(3) C(48) C(47) 123.8(3) yes
C(50) C(49) H(56) 125.8(6) no
C(50) C(49) Fe(3) 70.4(3) yes
H(56) C(49) Fe(3) 126.1(5) no
H(56) C(49) C(48) 124.5(6) no
C(48) C(49) C(50) 109.7(4) yes
C(48) C(49) Fe(3) 69.8(3) yes
C(51) C(50) H(57) 126.9(6) no
C(51) C(50) Fe(3) 68.0(3) yes
H(57) C(50) Fe(3) 129.7(4) no
H(57) C(50) C(49) 126.4(6) no
C(49) C(50) C(51) 106.7(4) yes
C(49) C(50) Fe(3) 68.7(3) yes
C(52) C(51) H(58) 126.8(6) no
C(52) C(51) Fe(3) 69.3(3) yes
H(58) C(51) Fe(3) 123.6(4) no
H(58) C(51) C(50) 126.8(6) no
C(50) C(51) C(52) 106.4(4) yes
C(50) C(51) Fe(3) 71.4(3) yes
C(53) C(52) Fe(3) 121.6(3) yes
C(53) C(52) C(48) 126.9(4) yes
C(53) C(52) C(51) 121.5(4) yes
C(48) C(52) Fe(3) 71.1(3) yes
C(48) C(52) C(51) 111.4(4) yes
C(51) C(52) Fe(3) 69.4(3) yes
O(8) C(53) N(4) 118.6(4) yes
O(8) C(53) C(52) 113.2(4) yes
N(4) C(53) C(52) 128.2(4) yes
C(55) C(54) H(59) 110.2(5) no
C(55) C(54) H(60) 111.6(5) no
C(55) C(54) O(8) 105.3(4) yes
H(59) C(54) H(60) 109.5(6) no
H(59) C(54) O(8) 110.2(5) no
H(60) C(54) O(8) 110.0(5) no
C(56) C(55) H(61) 109.6(5) no
C(56) C(55) N(4) 111.5(4) yes
C(56) C(55) C(54) 114.8(4) yes
H(61) C(55) N(4) 108.3(5) no
H(61) C(55) C(54) 109.3(5) no
N(4) C(55) C(54) 103.1(4) yes
C(57) C(56) C(58) 112.0(4) yes
C(57) C(56) H(62) 107.9(5) no
C(57) C(56) C(55) 109.3(4) yes
C(58) C(56) H(62) 105.8(5) no
C(58) C(56) C(55) 113.4(4) yes
H(62) C(56) C(55) 108.2(5) no
H(63) C(57) H(64) 109.5(7) no
H(63) C(57) H(65) 109.5(7) no
H(63) C(57) C(56) 111.2(5) no
H(64) C(57) H(65) 109.5(6) no
H(64) C(57) C(56) 108.9(5) no
H(65) C(57) C(56) 108.3(5) no
H(66) C(58) H(67) 109.5(7) no
H(66) C(58) H(68) 109.5(7) no
H(66) C(58) C(56) 110.8(5) no
H(67) C(58) H(68) 109.5(6) no
H(67) C(58) C(56) 106.8(5) no
H(68) C(58) C(56) 110.8(5) no
C(60) C(59) C(63) 109.2(5) yes
C(60) C(59) H(69) 125.1(7) no
C(60) C(59) Fe(4) 70.4(3) yes
C(63) C(59) H(69) 125.7(7) no
C(63) C(59) Fe(4) 70.0(3) yes
H(69) C(59) Fe(4) 125.3(5) no
C(61) C(60) H(70) 126.0(6) no
C(61) C(60) Fe(4) 68.9(3) yes
H(70) C(60) Fe(4) 127.4(5) no
H(70) C(60) C(59) 126.9(6) no
C(59) C(60) C(61) 107.1(5) yes
C(59) C(60) Fe(4) 69.1(3) yes
C(62) C(61) H(71) 128.1(6) no
C(62) C(61) Fe(4) 70.2(3) yes
H(71) C(61) Fe(4) 125.4(5) no
H(71) C(61) C(60) 124.1(6) no
C(60) C(61) C(62) 107.7(5) yes
C(60) C(61) Fe(4) 69.9(3) yes
C(63) C(62) H(72) 126.1(7) no
C(63) C(62) Fe(4) 69.7(3) yes
H(72) C(62) Fe(4) 128.2(5) no
H(72) C(62) C(61) 124.8(7) no
C(61) C(62) C(63) 109.1(5) yes
C(61) C(62) Fe(4) 69.2(3) yes
H(73) C(63) Fe(4) 125.4(5) no
H(73) C(63) C(59) 126.4(6) no
H(73) C(63) C(62) 126.8(6) no
C(59) C(63) Fe(4) 68.9(3) yes
C(59) C(63) C(62) 106.9(5) yes
C(62) C(63) Fe(4) 69.9(3) yes
C(65) C(64) C(68) 109.2(5) yes
C(65) C(64) H(74) 125.4(7) no
C(65) C(64) Fe(3) 69.3(3) yes
C(68) C(64) H(74) 125.3(7) no
C(68) C(64) Fe(3) 70.4(3) yes
H(74) C(64) Fe(3) 124.9(5) no
C(66) C(65) H(75) 125.5(6) no
C(66) C(65) Fe(3) 69.2(3) yes
H(75) C(65) Fe(3) 126.6(5) no
H(75) C(65) C(64) 127.5(6) no
C(64) C(65) C(66) 107.1(4) yes
C(64) C(65) Fe(3) 70.1(3) yes
C(67) C(66) H(76) 125.7(6) no
C(67) C(66) Fe(3) 70.8(3) yes
H(76) C(66) Fe(3) 126.0(5) no
H(76) C(66) C(65) 126.0(6) no
C(65) C(66) C(67) 108.3(5) yes
C(65) C(66) Fe(3) 69.8(3) yes
C(68) C(67) H(77) 125.6(6) no
C(68) C(67) Fe(3) 70.0(3) yes
H(77) C(67) Fe(3) 127.0(5) no
H(77) C(67) C(66) 126.2(6) no
C(66) C(67) C(68) 108.2(5) yes
C(66) C(67) Fe(3) 68.3(3) yes
H(78) C(68) Fe(3) 126.8(5) no
H(78) C(68) C(64) 126.1(6) no
H(78) C(68) C(67) 126.7(6) no
C(64) C(68) Fe(3) 69.0(3) yes
C(64) C(68) C(67) 107.2(5) yes
C(67) C(68) Fe(3) 69.8(3) yes

loop_
_geom_bond_atom_site_label_1
_geom_bond_atom_site_label_2
_geom_bond_distance
_geom_bond_publ_flag
Fe(1) C(7) 2.028(5) yes
Fe(1) C(8) 2.017(5) yes
Fe(1) C(9) 2.052(5) yes
Fe(1) C(10) 2.060(5) yes
Fe(1) C(11) 2.068(4) yes
Fe(1) C(25) 2.026(6) yes
Fe(1) C(26) 2.036(5) yes
Fe(1) C(27) 2.026(5) yes
Fe(1) C(28) 2.036(5) yes
Fe(1) C(29) 2.040(6) yes
Fe(2) C(14) 2.046(4) yes
Fe(2) C(15) 2.060(4) yes
Fe(2) C(16) 2.050(4) yes
Fe(2) C(17) 2.013(5) yes
Fe(2) C(18) 2.027(5) yes
Fe(2) C(30) 2.021(6) yes
Fe(2) C(31) 2.035(6) yes
Fe(2) C(32) 2.035(6) yes
Fe(2) C(33) 2.034(5) yes
Fe(2) C(34) 2.029(6) yes
Fe(3) C(48) 2.039(4) yes
Fe(3) C(49) 2.036(5) yes
Fe(3) C(50) 2.058(5) yes
Fe(3) C(51) 2.013(5) yes
Fe(3) C(52) 2.012(5) yes
Fe(3) C(64) 2.039(5) yes
Fe(3) C(65) 2.029(5) yes
Fe(3) C(66) 2.021(5) yes
Fe(3) C(67) 2.055(4) yes
Fe(3) C(68) 2.057(5) yes
Fe(4) C(41) 2.018(4) yes
Fe(4) C(42) 2.014(5) yes
Fe(4) C(43) 2.057(5) yes
Fe(4) C(44) 2.074(4) yes
Fe(4) C(45) 2.057(4) yes
Fe(4) C(59) 2.020(6) yes
Fe(4) C(60) 2.037(4) yes
Fe(4) C(61) 2.023(4) yes
Fe(4) C(62) 2.036(5) yes
Fe(4) C(63) 2.033(5) yes
O(1) C(5) 1.438(6) yes
O(1) C(6) 1.363(6) yes
O(2) C(12) 1.411(6) yes
O(2) H(39) 0.980(4) no
O(3) C(13) 1.389(6) yes
O(3) H(40) 0.961(3) no
O(4) C(19) 1.374(6) yes
O(4) C(20) 1.446(6) yes
O(5) C(39) 1.418(6) yes
O(5) C(40) 1.352(6) yes
O(6) C(46) 1.386(6) yes
O(6) H(79) 0.957(4) no
O(7) C(47) 1.428(6) yes
O(7) H(80) 1.005(3) no
O(8) C(53) 1.379(5) yes
O(8) C(54) 1.455(6) yes
N(1) C(4) 1.483(6) yes
N(1) C(6) 1.285(6) yes
N(2) C(19) 1.264(6) yes
N(2) C(21) 1.480(6) yes
N(3) C(38) 1.451(7) yes
N(3) C(40) 1.298(7) yes
N(4) C(53) 1.262(6) yes
N(4) C(55) 1.485(6) yes
C(1) C(3) 1.530(7) yes
C(1) H(1) 0.950(7) no
C(1) H(2) 0.950(8) no
C(1) H(3) 0.950(7) no
C(2) C(3) 1.518(7) yes
C(2) H(4) 0.950(7) no
C(2) H(5) 0.950(8) no
C(2) H(6) 0.950(8) no
C(3) C(4) 1.527(7) yes
C(3) H(7) 0.950(7) no
C(4) C(5) 1.553(7) yes
C(4) H(8) 0.950(7) no
C(5) H(9) 0.950(6) no
C(5) H(10) 0.950(7) no
C(6) C(7) 1.452(7) yes
C(7) C(8) 1.432(7) yes
C(7) C(11) 1.438(7) yes
C(8) C(9) 1.393(7) yes
C(8) H(11) 0.950(7) no
C(9) C(10) 1.413(7) yes
C(9) H(12) 0.950(7) no
C(10) C(11) 1.441(7) yes
C(10) H(13) 0.950(7) no
C(11) C(12) 1.492(6) yes
C(12) C(13) 1.592(6) yes
C(12) H(14) 0.950(7) no
C(13) C(14) 1.515(6) yes
C(13) H(15) 0.950(7) no
C(14) C(15) 1.425(7) yes
C(14) C(18) 1.419(7) yes
C(15) C(16) 1.396(7) yes
C(15) H(16) 0.950(7) no
C(16) C(17) 1.398(7) yes
C(16) H(17) 0.950(7) no
C(17) C(18) 1.433(7) yes
C(17) H(18) 0.950(7) no
C(18) C(19) 1.463(7) yes
C(20) C(21) 1.522(7) yes
C(20) H(19) 0.950(6) no
C(20) H(20) 0.950(7) no
C(21) C(22) 1.541(7) yes
C(21) H(21) 0.950(7) no
C(22) C(23) 1.524(7) yes
C(22) C(24) 1.496(7) yes
C(22) H(22) 0.950(7) no
C(23) H(23) 0.950(6) no
C(23) H(24) 0.950(7) no
C(23) H(25) 0.950(7) no
C(24) H(26) 0.950(8) no
C(24) H(27) 0.950(8) no
C(24) H(28) 0.950(8) no
C(25) C(26) 1.400(8) yes
C(25) C(29) 1.405(8) yes
C(25) H(29) 0.950(8) no
C(26) C(27) 1.408(8) yes
C(26) H(30) 0.950(8) no
C(27) C(28) 1.409(8) yes
C(27) H(31) 0.950(8) no
C(28) C(29) 1.395(8) yes
C(28) H(32) 0.950(8) no
C(29) H(33) 0.950(8) no
C(30) C(31) 1.361(9) yes
C(30) C(34) 1.407(9) yes
C(30) H(34) 0.950(9) no
C(31) C(32) 1.420(9) yes
C(31) H(35) 0.950(8) no
C(32) C(33) 1.408(9) yes
C(32) H(36) 0.95(1) no
C(33) C(34) 1.39(1) yes
C(33) H(37) 0.950(9) no
C(34) H(38) 0.950(9) no
C(35) C(37) 1.529(8) yes
C(35) H(41) 0.950(8) no
C(35) H(42) 0.950(9) no
C(35) H(43) 0.950(9) no
C(36) C(37) 1.500(8) yes
C(36) H(44) 0.950(8) no
C(36) H(45) 0.950(8) no
C(36) H(46) 0.950(7) no
C(37) C(38) 1.515(8) yes
C(37) H(47) 0.950(7) no
C(38) C(39) 1.580(7) yes
C(38) H(48) 0.950(7) no
C(39) H(49) 0.950(7) no
C(39) H(50) 0.950(7) no
C(40) C(41) 1.457(7) yes
C(41) C(42) 1.398(7) yes
C(41) C(45) 1.471(7) yes
C(42) C(43) 1.416(8) yes
C(42) H(51) 0.950(7) no
C(43) C(44) 1.406(7) yes
C(43) H(52) 0.950(7) no
C(44) C(45) 1.436(7) yes
C(44) H(53) 0.950(7) no
C(45) C(46) 1.508(6) yes
C(46) C(47) 1.580(6) yes
C(46) H(54) 0.950(6) no
C(47) C(48) 1.514(7) yes
C(47) H(55) 0.950(7) no
C(48) C(49) 1.412(7) yes
C(48) C(52) 1.384(7) yes
C(49) C(50) 1.432(7) yes
C(49) H(56) 0.950(7) no
C(50) C(51) 1.415(7) yes
C(50) H(57) 0.950(7) no
C(51) C(52) 1.420(7) yes
C(51) H(58) 0.950(7) no
C(52) C(53) 1.485(7) yes
C(54) C(55) 1.542(7) yes
C(54) H(59) 0.950(6) no
C(54) H(60) 0.950(7) no
C(55) C(56) 1.554(7) yes
C(55) H(61) 0.950(7) no
C(56) C(57) 1.535(7) yes
C(56) C(58) 1.526(7) yes
C(56) H(62) 0.950(7) no
C(57) H(63) 0.950(8) no
C(57) H(64) 0.950(7) no
C(57) H(65) 0.950(7) no
C(58) H(66) 0.950(7) no
C(58) H(67) 0.950(7) no
C(58) H(68) 0.950(8) no
C(59) C(60) 1.406(8) yes
C(59) C(63) 1.422(8) yes
C(59) H(69) 0.950(9) no
C(60) C(61) 1.429(7) yes
C(60) H(70) 0.950(7) no
C(61) C(62) 1.409(8) yes
C(61) H(71) 0.950(8) no
C(62) C(63) 1.406(8) yes
C(62) H(72) 0.950(8) no
C(63) H(73) 0.950(8) no
C(64) C(65) 1.414(8) yes
C(64) C(68) 1.421(8) yes
C(64) H(74) 0.950(7) no
C(65) C(66) 1.420(7) yes
C(65) H(75) 0.950(7) no
C(66) C(67) 1.424(7) yes
C(66) H(76) 0.950(8) no
C(67) C(68) 1.415(8) yes
C(67) H(77) 0.950(7) no
C(68) H(78) 0.950(8) no

loop_
_geom_contact_atom_site_label_1
_geom_contact_atom_site_label_2
_geom_contact_distance
_geom_contact_publ_flag
_geom_contact_site_symmetry_2
Fe(1) O(1) 3.510(3) yes 55501
Fe(1) O(2) 3.556(4) yes 55501
Fe(1) C(6) 3.073(5) yes 55501
Fe(1) C(7) 2.028(5) yes 55501
Fe(1) C(8) 2.017(5) yes 55501
Fe(1) C(9) 2.052(5) yes 55501
Fe(1) C(10) 2.060(5) yes 55501
Fe(1) C(11) 2.068(4) yes 55501
Fe(1) C(12) 3.172(4) yes 55501
Fe(1) C(25) 2.026(6) yes 55501
Fe(1) C(26) 2.036(5) yes 55501
Fe(1) C(27) 2.026(5) yes 55501
Fe(1) C(28) 2.036(5) yes 55501
Fe(1) C(29) 2.040(6) yes 55501
Fe(1) H(11) 2.666(5) no 55501
Fe(1) H(12) 2.747(5) no 55501
Fe(1) H(13) 2.721(5) no 55501
Fe(1) H(14) 3.270(5) no 55501
Fe(1) H(29) 2.705(6) no 55501
Fe(1) H(30) 2.711(5) no 55501
Fe(1) H(31) 2.705(5) no 55501
Fe(1) H(32) 2.707(6) no 55501
Fe(1) H(33) 2.684(6) no 55501
Fe(2) O(3) 3.562(4) yes 55501
Fe(2) O(4) 3.528(3) yes 55501
Fe(2) C(13) 3.183(4) yes 55501
Fe(2) C(14) 2.046(4) yes 55501
Fe(2) C(15) 2.060(4) yes 55501
Fe(2) C(16) 2.050(4) yes 55501
Fe(2) C(17) 2.013(5) yes 55501
Fe(2) C(18) 2.027(5) yes 55501
Fe(2) C(19) 3.073(5) yes 55501
Fe(2) C(30) 2.021(6) yes 55501
Fe(2) C(31) 2.035(6) yes 55501
Fe(2) C(32) 2.035(6) yes 55501
Fe(2) C(33) 2.034(5) yes 55501
Fe(2) C(34) 2.029(6) yes 55501
Fe(2) H(15) 3.295(5) no 55501
Fe(2) H(16) 2.738(5) no 55501
Fe(2) H(17) 2.726(5) no 55501
Fe(2) H(18) 2.675(5) no 55501
Fe(2) H(34) 2.667(7) no 55501
Fe(2) H(35) 2.712(6) no 55501
Fe(2) H(36) 2.701(6) no 55501
Fe(2) H(37) 2.705(6) no 55501
Fe(2) H(38) 2.711(7) no 55501
Fe(3) O(7) 3.532(4) yes 55501
Fe(3) O(8) 3.466(3) yes 55501
Fe(3) C(47) 3.144(5) yes 55501
Fe(3) C(48) 2.039(4) yes 55501
Fe(3) C(49) 2.036(5) yes 55501
Fe(3) C(50) 2.058(5) yes 55501
Fe(3) C(51) 2.013(5) yes 55501
Fe(3) C(52) 2.012(5) yes 55501
Fe(3) C(53) 3.064(4) yes 55501
Fe(3) C(64) 2.039(5) yes 55501
Fe(3) C(65) 2.029(5) yes 55501
Fe(3) C(66) 2.021(5) yes 55501
Fe(3) C(67) 2.055(4) yes 55501
Fe(3) C(68) 2.057(5) yes 55501
Fe(3) H(55) 3.230(5) no 55501
Fe(3) H(56) 2.706(5) no 55501
Fe(3) H(57) 2.763(5) no 55501
Fe(3) H(58) 2.659(5) no 55501
Fe(3) H(74) 2.698(5) no 55501
Fe(3) H(75) 2.706(5) no 55501
Fe(3) H(76) 2.692(5) no 55501
Fe(3) H(77) 2.734(4) no 55501
Fe(3) H(78) 2.734(5) no 55501
Fe(4) O(5) 3.536(3) yes 55501
Fe(4) O(6) 3.524(4) yes 55501
Fe(4) C(40) 3.024(5) yes 55501
Fe(4) C(41) 2.018(4) yes 55501
Fe(4) C(42) 2.014(5) yes 55501
Fe(4) C(43) 2.057(5) yes 55501
Fe(4) C(44) 2.074(4) yes 55501
Fe(4) C(45) 2.057(4) yes 55501
Fe(4) C(46) 3.165(4) yes 55501
Fe(4) C(59) 2.020(6) yes 55501
Fe(4) C(60) 2.037(4) yes 55501
Fe(4) C(61) 2.023(4) yes 55501
Fe(4) C(62) 2.036(5) yes 55501
Fe(4) C(63) 2.033(5) yes 55501
Fe(4) H(51) 2.656(5) no 55501
Fe(4) H(52) 2.747(5) no 55501
Fe(4) H(53) 2.766(5) no 55501
Fe(4) H(54) 3.248(4) no 55501
Fe(4) H(69) 2.683(6) no 55501
Fe(4) H(70) 2.721(5) no 55501
Fe(4) H(71) 2.687(5) no 55501
Fe(4) H(72) 2.727(5) no 55501
Fe(4) H(73) 2.698(6) no 55501
O(1) Fe(1) 3.510(3) yes 55501
O(1) N(1) 2.271(5) yes 55501
O(1) C(1) 3.521(7) yes 55501
O(1) C(3) 3.463(6) yes 55501
O(1) C(4) 2.376(6) yes 55501
O(1) C(7) 2.361(6) yes 55501
O(1) C(8) 2.825(6) yes 55501
O(1) C(25) 3.495(6) yes 55501
O(1) C(42) 3.191(6) yes 65501
O(1) C(43) 3.248(6) yes 65501
O(1) C(49) 3.538(6) yes 65501
O(1) C(50) 3.485(6) yes 65501
O(1) H(1) 3.118(7) no 55501
O(1) H(3) 3.449(7) no 55501
O(1) H(8) 3.033(6) no 55501
O(1) H(9) 1.979(6) no 55501
O(1) H(10) 1.990(6) no 55501
O(1) H(11) 2.660(6) no 55501
O(1) H(29) 3.051(7) no 55501
O(1) H(51) 3.306(6) no 65501
O(1) H(52) 3.351(6) no 65501
O(1) H(56) 3.413(6) no 65501
O(1) H(57) 3.279(5) no 65501
O(2) Fe(1) 3.556(4) yes 55501
O(2) N(2) 2.762(5) yes 55501
O(2) C(10) 2.880(6) yes 55501
O(2) C(11) 2.395(6) yes 55501
O(2) C(13) 2.478(6) yes 55501
O(2) C(14) 3.276(6) yes 55501
O(2) C(19) 3.541(6) yes 55501
O(2) H(13) 2.714(6) no 55501
O(2) H(14) 1.908(6) no 55501
O(2) H(15) 2.486(6) no 55501
O(2) H(26) 3.065(7) no 55501
O(2) H(32) 3.515(6) no 55501
O(2) H(33) 3.235(6) no 55501
O(3) Fe(2) 3.562(4) yes 55501
O(3) N(1) 2.791(5) yes 55501
O(3) C(6) 3.542(6) yes 55501
O(3) C(11) 3.239(6) yes 55501
O(3) C(12) 2.460(6) yes 55501
O(3) C(14) 2.399(6) yes 55501
O(3) C(15) 2.882(6) yes 55501
O(3) C(23) 3.422(6) yes 65501
O(3) C(30) 3.520(6) yes 55501
O(3) H(14) 2.492(6) no 55501
O(3) H(15) 1.895(6) no 55501
O(3) H(16) 2.714(6) no 55501
O(3) H(21) 3.184(6) no 65501
O(3) H(23) 2.648(6) no 65501
O(3) H(25) 3.383(6) no 65501
O(3) H(34) 3.022(6) no 55501
O(4) Fe(2) 3.528(3) yes 55501
O(4) N(2) 2.269(5) yes 55501
O(4) C(17) 2.869(6) yes 55501
O(4) C(18) 2.391(6) yes 55501
O(4) C(21) 2.374(6) yes 55501
O(4) C(22) 3.460(6) yes 55501
O(4) C(34) 3.546(7) yes 55501
O(4) H(18) 2.693(6) no 55501
O(4) H(19) 1.988(6) no 55501
O(4) H(20) 1.986(6) no 55501
O(4) H(21) 3.040(6) no 55501
O(4) H(22) 3.322(6) no 55501
O(4) H(37) 3.472(7) no 55501
O(4) H(38) 3.186(7) no 55501
O(4) H(44) 2.915(6) no 54503
O(4) H(58) 3.182(6) no 55501
O(4) H(77) 2.890(7) no 55501
O(5) Fe(4) 3.536(3) yes 55501
O(5) N(3) 2.268(5) yes 55501
O(5) C(37) 3.460(7) yes 55501
O(5) C(38) 2.388(6) yes 55501
O(5) C(41) 2.373(6) yes 55501
O(5) C(42) 2.839(6) yes 55501
O(5) C(59) 3.584(7) yes 55501
O(5) H(47) 3.315(7) no 55501
O(5) H(48) 3.043(6) no 55501
O(5) H(49) 1.952(6) no 55501
O(5) H(50) 1.990(6) no 55501
O(5) H(51) 2.645(6) no 55501
O(5) H(69) 3.243(7) no 55501
O(5) H(70) 3.386(6) no 55501
O(6) Fe(4) 3.524(4) yes 55501
O(6) N(4) 2.741(5) yes 55501
O(6) C(44) 2.875(6) yes 55501
O(6) C(45) 2.382(6) yes 55501
O(6) C(47) 2.471(6) yes 55501
O(6) C(48) 3.273(6) yes 55501
O(6) C(53) 3.509(6) yes 55501
O(6) C(63) 3.388(6) yes 55501
O(6) H(24) 3.020(7) no 55504
O(6) H(45) 3.482(7) no 65501
O(6) H(46) 2.922(7) no 65501
O(6) H(48) 3.272(6) no 65501
O(6) H(53) 2.727(6) no 55501
O(6) H(54) 1.887(6) no 55501
O(6) H(55) 2.515(6) no 55501
O(6) H(73) 2.868(6) no 55501
O(7) Fe(3) 3.532(4) yes 55501
O(7) N(3) 2.759(5) yes 55501
O(7) C(24) 3.489(7) yes 55504
O(7) C(40) 3.508(6) yes 55501
O(7) C(45) 3.215(6) yes 55501
O(7) C(46) 2.470(6) yes 55501
O(7) C(48) 2.408(6) yes 55501
O(7) C(49) 2.824(6) yes 55501
O(7) C(64) 3.554(6) yes 55501
O(7) H(27) 2.617(7) no 55504
O(7) H(42) 3.377(7) no 55501
O(7) H(54) 2.491(5) no 55501
O(7) H(55) 1.928(6) no 55501
O(7) H(56) 2.613(6) no 55501
O(7) H(74) 3.172(6) no 55501
O(7) H(75) 3.487(6) no 55501
O(8) Fe(3) 3.466(3) yes 55501
O(8) N(4) 2.272(5) yes 55501
O(8) C(9) 3.524(6) yes 55501
O(8) C(10) 3.571(6) yes 55501
O(8) C(16) 3.250(6) yes 55501
O(8) C(17) 3.079(6) yes 55501
O(8) C(51) 2.808(6) yes 55501
O(8) C(52) 2.391(6) yes 55501
O(8) C(55) 2.382(6) yes 55501
O(8) C(56) 3.483(6) yes 55501
O(8) C(58) 3.570(7) yes 55501
O(8) C(68) 3.394(6) yes 55501
O(8) H(12) 3.264(5) no 55501
O(8) H(13) 3.403(6) no 55501
O(8) H(17) 3.368(6) no 55501
O(8) H(18) 3.070(5) no 55501
O(8) H(58) 2.632(6) no 55501
O(8) H(59) 1.993(6) no 55501
O(8) H(60) 1.991(6) no 55501
O(8) H(61) 3.031(6) no 55501
O(8) H(66) 3.502(6) no 55501
O(8) H(67) 3.169(7) no 55501
O(8) H(78) 2.945(6) no 55501
N(1) O(1) 2.271(5) yes 55501
N(1) O(3) 2.791(5) yes 55501
N(1) C(1) 2.968(7) yes 55501
N(1) C(3) 2.490(7) yes 55501
N(1) C(5) 2.375(6) yes 55501
N(1) C(7) 2.462(6) yes 55501
N(1) C(11) 3.162(6) yes 55501
N(1) C(12) 3.308(6) yes 55501
N(1) C(13) 3.547(6) yes 55501
N(1) C(50) 3.546(7) yes 65501
N(1) H(1) 3.232(6) no 55501
N(1) H(3) 2.644(7) no 55501
N(1) H(7) 2.668(7) no 55501
N(1) H(8) 2.000(6) no 55501
N(1) H(9) 3.048(6) no 55501
N(1) H(10) 2.965(6) no 55501
N(1) H(14) 2.876(6) no 55501
N(1) H(21) 3.055(6) no 65501
N(1) H(40) 1.830(4) no 55501
N(1) H(57) 2.790(6) no 65501
N(2) O(2) 2.762(5) yes 55501
N(2) O(4) 2.269(5) yes 55501
N(2) C(12) 3.523(6) yes 55501
N(2) C(13) 3.285(6) yes 55501
N(2) C(14) 3.136(6) yes 55501
N(2) C(18) 2.437(6) yes 55501
N(2) C(20) 2.353(6) yes 55501
N(2) C(22) 2.499(6) yes 55501
N(2) C(24) 2.895(7) yes 55501
N(2) H(15) 2.849(6) no 55501
N(2) H(19) 3.031(6) no 55501
N(2) H(20) 2.941(6) no 55501
N(2) H(21) 2.008(6) no 55501
N(2) H(22) 2.738(6) no 55501
N(2) H(26) 2.559(7) no 55501
N(2) H(28) 3.118(7) no 55501
N(2) H(39) 1.792(4) no 55501
N(2) H(58) 3.020(6) no 55501
N(3) O(5) 2.268(5) yes 55501
N(3) O(7) 2.759(5) yes 55501
N(3) C(35) 2.908(8) yes 55501
N(3) C(37) 2.490(7) yes 55501
N(3) C(39) 2.354(6) yes 55501
N(3) C(41) 2.466(7) yes 55501
N(3) C(45) 3.140(7) yes 55501
N(3) C(46) 3.259(6) yes 55501
N(3) C(47) 3.551(6) yes 55501
N(3) H(41) 3.139(8) no 55501
N(3) H(42) 2.590(8) no 55501
N(3) H(47) 2.731(7) no 55501
N(3) H(48) 1.973(7) no 55501
N(3) H(49) 3.009(6) no 55501
N(3) H(50) 2.959(7) no 55501
N(3) H(54) 2.771(6) no 55501
N(3) H(69) 3.525(6) no 55501
N(3) H(80) 1.769(4) no 55501
N(4) O(6) 2.741(5) yes 55501
N(4) O(8) 2.272(5) yes 55501
N(4) C(9) 3.596(6) yes 55501
N(4) C(46) 3.495(6) yes 55501
N(4) C(47) 3.303(6) yes 55501
N(4) C(48) 3.145(6) yes 55501
N(4) C(52) 2.473(6) yes 55501
N(4) C(54) 2.370(6) yes 55501
N(4) C(56) 2.512(7) yes 55501
N(4) C(58) 2.983(7) yes 55501
N(4) H(12) 2.809(6) no 55501
N(4) H(48) 2.996(6) no 65501
N(4) H(55) 2.926(6) no 55501
N(4) H(59) 3.053(6) no 55501
N(4) H(60) 2.955(6) no 55501
N(4) H(61) 1.998(6) no 55501
N(4) H(62) 2.707(7) no 55501
N(4) H(66) 2.662(7) no 55501
N(4) H(67) 3.242(6) no 55501
N(4) H(79) 1.866(4) no 55501
C(1) O(1) 3.521(7) yes 55501
C(1) N(1) 2.968(7) yes 55501
C(1) C(2) 2.521(7) yes 55501
C(1) C(4) 2.542(7) yes 55501
C(1) C(5) 3.123(7) yes 55501
C(1) C(6) 3.411(7) yes 55501
C(1) H(4) 3.325(7) no 55501
C(1) H(5) 2.670(7) no 55501
C(1) H(6) 2.756(7) no 55501
C(1) H(7) 2.009(7) no 55501
C(1) H(8) 3.342(7) no 55501
C(1) H(9) 2.841(7) no 55501
C(1) H(29) 3.274(8) no 55501
C(1) H(31) 3.389(7) no 55502
C(1) H(71) 2.939(7) no 55502
C(1) H(72) 3.513(8) no 55502
C(2) O(2) 3.472(6) yes 65501
C(2) C(1) 2.521(7) yes 55501
C(2) C(4) 2.514(7) yes 55501
C(2) C(5) 3.141(7) yes 55501
C(2) H(1) 2.722(7) no 55501
C(2) H(2) 2.679(7) no 55501
C(2) H(3) 3.336(7) no 55501
C(2) H(7) 2.011(7) no 55501
C(2) H(8) 2.667(7) no 55501
C(2) H(9) 2.816(7) no 55501
C(2) H(10) 3.539(7) no 55501
C(2) H(28) 3.405(8) no 65501
C(2) H(30) 3.438(7) no 55502
C(2) H(32) 3.271(8) no 65501
C(2) H(70) 3.380(8) no 65502
C(3) O(1) 3.463(6) yes 55501
C(3) N(1) 2.490(7) yes 55501
C(3) C(5) 2.605(7) yes 55501
C(3) C(6) 3.321(7) yes 55501
C(3) H(1) 2.030(7) no 55501
C(3) H(2) 2.067(7) no 55501
C(3) H(3) 2.060(7) no 55501
C(3) H(4) 2.030(7) no 55501
C(3) H(5) 2.063(7) no 55501
C(3) H(6) 2.030(7) no 55501
C(3) H(8) 2.037(7) no 55501
C(3) H(9) 2.569(7) no 55501
C(3) H(10) 3.269(7) no 55501
C(3) H(28) 3.127(7) no 65501
C(4) O(1) 2.376(6) yes 55501
C(4) C(1) 2.542(7) yes 55501
C(4) C(2) 2.514(7) yes 55501
C(4) C(5) 1.553(7) yes 55501
C(4) C(6) 2.233(7) yes 55501
C(4) H(1) 2.701(7) no 55501
C(4) H(2) 3.360(7) no 55501
C(4) H(3) 2.730(7) no 55501
C(4) H(4) 2.692(7) no 55501
C(4) H(5) 3.342(7) no 55501
C(4) H(6) 2.664(7) no 55501
C(4) H(7) 2.038(7) no 55501
C(4) H(9) 2.069(6) no 55501
C(4) H(10) 2.097(7) no 55501
C(4) H(21) 3.101(6) no 65501
C(4) H(28) 3.436(7) no 65501
C(4) H(40) 3.081(5) no 55501
C(4) H(57) 3.198(7) no 65501
C(5) N(1) 2.375(6) yes 55501
C(5) C(1) 3.123(7) yes 55501
C(5) C(2) 3.141(7) yes 55501
C(5) C(3) 2.605(7) yes 55501
C(5) C(4) 1.553(7) yes 55501
C(5) C(6) 2.235(7) yes 55501
C(5) C(7) 3.582(7) yes 55501
C(5) C(43) 3.435(6) yes 65501
C(5) C(50) 3.592(7) yes 65501
C(5) H(1) 2.767(7) no 55501
C(5) H(3) 3.400(7) no 55501
C(5) H(4) 3.451(7) no 55501
C(5) H(6) 2.778(7) no 55501
C(5) H(7) 3.396(7) no 55501
C(5) H(8) 2.077(6) no 55501
C(5) H(32) 2.854(7) no 65501
C(5) H(52) 3.224(6) no 65501
C(5) H(57) 3.365(6) no 65501
C(6) Fe(1) 3.073(5) yes 55501
C(6) O(3) 3.542(6) yes 55501
C(6) C(1) 3.411(7) yes 55501
C(6) C(3) 3.321(7) yes 55501
C(6) C(4) 2.233(7) yes 55501
C(6) C(5) 2.235(7) yes 55501
C(6) C(8) 2.539(7) yes 55501
C(6) C(11) 2.595(7) yes 55501
C(6) C(12) 3.294(7) yes 55501
C(6) C(25) 3.540(7) yes 55501
C(6) C(50) 3.388(7) yes 65501
C(6) H(1) 3.352(7) no 55501
C(6) H(3) 3.035(7) no 55501
C(6) H(8) 2.867(7) no 55501
C(6) H(9) 2.908(7) no 55501
C(6) H(10) 2.835(7) no 55501
C(6) H(11) 2.823(7) no 55501
C(6) H(14) 3.035(7) no 55501
C(6) H(29) 3.289(7) no 55501
C(6) H(40) 2.651(5) no 55501
C(6) H(56) 3.389(7) no 65501
C(6) H(57) 2.867(7) no 65501
C(7) Fe(1) 2.028(5) yes 55501
C(7) O(1) 2.361(6) yes 55501
C(7) N(1) 2.462(6) yes 55501
C(7) C(5) 3.582(7) yes 55501
C(7) C(9) 2.291(7) yes 55501
C(7) C(10) 2.284(7) yes 55501
C(7) C(12) 2.659(7) yes 55501
C(7) C(13) 3.490(6) yes 55501
C(7) C(25) 3.293(7) yes 55501
C(7) C(29) 3.521(7) yes 55501
C(7) H(11) 2.133(7) no 55501
C(7) H(12) 3.210(7) no 55501
C(7) H(13) 3.203(7) no 55501
C(7) H(14) 2.778(7) no 55501
C(7) H(16) 3.465(6) no 55501
C(7) H(29) 3.446(7) no 55501
C(7) H(40) 3.019(5) no 55501
C(7) H(56) 3.162(7) no 65501
C(7) H(57) 3.474(7) no 65501
C(8) Fe(1) 2.017(5) yes 55501
C(8) O(1) 2.825(6) yes 55501
C(8) C(6) 2.539(7) yes 55501
C(8) C(10) 2.272(7) yes 55501
C(8) C(11) 2.333(7) yes 55501
C(8) C(25) 3.510(7) yes 55501
C(8) C(26) 3.268(7) yes 55501
C(8) C(27) 3.593(7) yes 55501
C(8) C(40) 3.586(7) yes 65501
C(8) C(49) 3.493(7) yes 65501
C(8) H(12) 2.101(7) no 55501
C(8) H(13) 3.184(7) no 55501
C(8) H(30) 3.412(6) no 55501
C(8) H(56) 2.686(7) no 65501
C(8) H(60) 3.543(7) no 55501
C(9) Fe(1) 2.052(5) yes 55501
C(9) O(8) 3.524(6) yes 55501
C(9) N(4) 3.596(6) yes 55501
C(9) C(7) 2.291(7) yes 55501
C(9) C(11) 2.334(6) yes 55501
C(9) C(26) 3.531(7) yes 55501
C(9) C(27) 3.290(7) yes 55501
C(9) C(53) 3.459(7) yes 55501
C(9) H(11) 2.094(7) no 55501
C(9) H(13) 2.108(7) no 55501
C(9) H(31) 3.432(7) no 55501
C(9) H(56) 3.575(7) no 65501
C(9) H(60) 3.158(7) no 55501
C(9) H(61) 3.500(7) no 55501
C(10) Fe(1) 2.060(5) yes 55501
C(10) O(2) 2.880(6) yes 55501
C(10) O(8) 3.571(6) yes 55501
C(10) C(7) 2.284(7) yes 55501
C(10) C(8) 2.272(7) yes 55501
C(10) C(12) 2.597(7) yes 55501
C(10) C(13) 3.548(6) yes 55501
C(10) C(14) 3.389(6) yes 55501
C(10) C(27) 3.534(7) yes 55501
C(10) C(28) 3.334(7) yes 55501
C(10) C(51) 3.554(7) yes 55501
C(10) H(11) 3.189(7) no 55501
C(10) H(12) 2.110(7) no 55501
C(10) H(14) 3.263(7) no 55501
C(10) H(32) 3.474(7) no 55501
C(10) H(39) 3.064(5) no 55501
C(10) H(58) 3.145(7) no 55501
C(11) Fe(1) 2.068(4) yes 55501
C(11) O(2) 2.395(6) yes 55501
C(11) O(3) 3.239(6) yes 55501
C(11) N(1) 3.162(6) yes 55501
C(11) C(6) 2.595(7) yes 55501
C(11) C(8) 2.333(7) yes 55501
C(11) C(9) 2.334(6) yes 55501
C(11) C(13) 2.562(6) yes 55501
C(11) C(14) 2.903(6) yes 55501
C(11) C(15) 3.364(6) yes 55501
C(11) C(28) 3.543(7) yes 55501
C(11) C(29) 3.307(7) yes 55501
C(11) H(11) 3.248(7) no 55501
C(11) H(12) 3.246(7) no 55501
C(11) H(13) 2.134(7) no 55501
C(11) H(14) 1.992(7) no 55501
C(11) H(15) 3.312(6) no 55501
C(11) H(16) 3.437(6) no 55501
C(11) H(33) 3.393(7) no 55501
C(11) H(39) 2.833(5) no 55501
C(11) H(40) 2.922(5) no 55501
C(12) Fe(1) 3.172(4) yes 55501
C(12) O(3) 2.460(6) yes 55501
C(12) N(1) 3.308(6) yes 55501
C(12) N(2) 3.523(6) yes 55501
C(12) C(6) 3.294(7) yes 55501
C(12) C(7) 2.659(7) yes 55501
C(12) C(10) 2.597(7) yes 55501
C(12) C(13) 1.592(6) yes 55501
C(12) C(14) 2.594(6) yes 55501
C(12) C(15) 3.547(7) yes 55501
C(12) C(18) 3.494(6) yes 55501
C(12) H(13) 2.871(7) no 55501
C(12) H(15) 2.081(6) no 55501
C(12) H(33) 3.298(7) no 55501
C(12) H(39) 1.937(5) no 55501
C(12) H(40) 2.441(5) no 55501
C(13) Fe(2) 3.183(4) yes 55501
C(13) O(2) 2.478(6) yes 55501
C(13) N(1) 3.547(6) yes 55501
C(13) N(2) 3.285(6) yes 55501
C(13) C(7) 3.490(6) yes 55501
C(13) C(10) 3.548(6) yes 55501
C(13) C(11) 2.562(6) yes 55501
C(13) C(12) 1.592(6) yes 55501
C(13) C(15) 2.594(7) yes 55501
C(13) C(18) 2.659(7) yes 55501
C(13) C(19) 3.292(7) yes 55501
C(13) H(14) 2.097(6) no 55501
C(13) H(16) 2.853(7) no 55501
C(13) H(34) 3.283(7) no 55501
C(13) H(39) 2.416(5) no 55501
C(13) H(40) 1.957(5) no 55501
C(14) Fe(2) 2.046(4) yes 55501
C(14) O(2) 3.276(6) yes 55501
C(14) O(3) 2.399(6) yes 55501
C(14) N(2) 3.136(6) yes 55501
C(14) C(10) 3.389(6) yes 55501
C(14) C(11) 2.903(6) yes 55501
C(14) C(12) 2.594(6) yes 55501
C(14) C(16) 2.304(6) yes 55501
C(14) C(17) 2.309(7) yes 55501
C(14) C(19) 2.590(7) yes 55501
C(14) C(30) 3.280(7) yes 55501
C(14) C(34) 3.535(7) yes 55501
C(14) H(13) 3.492(6) no 55501
C(14) H(14) 3.355(6) no 55501
C(14) H(15) 2.009(6) no 55501
C(14) H(16) 2.117(7) no 55501
C(14) H(17) 3.219(6) no 55501
C(14) H(18) 3.220(7) no 55501
C(14) H(34) 3.368(7) no 55501
C(14) H(39) 2.867(5) no 55501
C(14) H(40) 2.921(5) no 55501
C(15) Fe(2) 2.060(4) yes 55501
C(15) O(3) 2.882(6) yes 55501
C(15) C(11) 3.364(6) yes 55501
C(15) C(12) 3.547(7) yes 55501
C(15) C(13) 2.594(7) yes 55501
C(15) C(17) 2.262(7) yes 55501
C(15) C(18) 2.275(7) yes 55501
C(15) C(30) 3.568(7) yes 55501
C(15) C(31) 3.373(7) yes 55501
C(15) H(15) 3.267(7) no 55501
C(15) H(17) 2.097(7) no 55501
C(15) H(18) 3.184(7) no 55501
C(15) H(35) 3.534(7) no 55501
C(15) H(40) 3.162(5) no 55501
C(15) H(60) 3.470(7) no 55501
C(15) H(76) 3.057(7) no 65501
C(16) Fe(2) 2.050(4) yes 55501
C(16) O(8) 3.250(6) yes 55501
C(16) C(14) 2.304(6) yes 55501
C(16) C(18) 2.290(7) yes 55501
C(16) C(31) 3.588(7) yes 55501
C(16) C(32) 3.329(7) yes 55501
C(16) C(54) 3.367(6) yes 55501
C(16) C(59) 3.592(7) yes 64503
C(16) H(16) 2.096(7) no 55501
C(16) H(18) 2.113(7) no 55501
C(16) H(36) 3.463(7) no 55501
C(16) H(59) 3.318(7) no 55501
C(16) H(60) 3.032(6) no 55501
C(16) H(69) 3.471(7) no 64503
C(16) H(75) 3.335(7) no 65501
C(16) H(76) 2.973(7) no 65501
C(17) Fe(2) 2.013(5) yes 55501
C(17) O(4) 2.869(6) yes 55501
C(17) O(8) 3.079(6) yes 55501
C(17) C(14) 2.309(7) yes 55501
C(17) C(15) 2.262(7) yes 55501
C(17) C(19) 2.554(7) yes 55501
C(17) C(32) 3.500(8) yes 55501
C(17) C(33) 3.234(7) yes 55501
C(17) C(34) 3.588(8) yes 55501
C(17) H(16) 3.177(7) no 55501
C(17) H(17) 2.103(7) no 55501
C(17) H(37) 3.362(7) no 55501
C(17) H(58) 3.096(7) no 55501
C(17) H(73) 3.455(7) no 64503
C(17) H(77) 3.325(7) no 55501
C(18) Fe(2) 2.027(5) yes 55501
C(18) O(4) 2.391(6) yes 55501
C(18) N(2) 2.437(6) yes 55501
C(18) C(12) 3.494(6) yes 55501
C(18) C(13) 2.659(7) yes 55501
C(18) C(15) 2.275(7) yes 55501
C(18) C(16) 2.290(7) yes 55501
C(18) C(20) 3.597(7) yes 55501
C(18) C(30) 3.592(8) yes 55501
C(18) C(33) 3.493(7) yes 55501
C(18) C(34) 3.267(7) yes 55501
C(18) H(13) 3.504(6) no 55501
C(18) H(15) 2.777(7) no 55501
C(18) H(16) 3.191(7) no 55501
C(18) H(17) 3.209(7) no 55501
C(18) H(18) 2.124(7) no 55501
C(18) H(38) 3.418(8) no 55501
C(18) H(39) 2.935(5) no 55501
C(18) H(58) 2.814(7) no 55501
C(19) Fe(2) 3.073(5) yes 55501
C(19) O(2) 3.541(6) yes 55501
C(19) C(13) 3.292(7) yes 55501
C(19) C(14) 2.590(7) yes 55501
C(19) C(17) 2.554(7) yes 55501
C(19) C(20) 2.226(7) yes 55501
C(19) C(21) 2.215(7) yes 55501
C(19) C(22) 3.297(7) yes 55501
C(19) C(34) 3.496(8) yes 55501
C(19) C(51) 3.550(7) yes 55501
C(19) H(15) 3.022(7) no 55501
C(19) H(18) 2.823(7) no 55501
C(19) H(19) 2.892(7) no 55501
C(19) H(20) 2.834(7) no 55501
C(19) H(21) 2.869(7) no 55501
C(19) H(22) 3.251(7) no 55501
C(19) H(38) 3.238(8) no 55501
C(19) H(39) 2.595(5) no 55501
C(19) H(58) 2.703(7) no 55501
C(20) N(2) 2.353(6) yes 55501
C(20) C(18) 3.597(7) yes 55501
C(20) C(19) 2.226(7) yes 55501
C(20) C(22) 2.555(7) yes 55501
C(20) C(23) 3.127(7) yes 55501
C(20) H(21) 2.068(7) no 55501
C(20) H(22) 2.652(7) no 55501
C(20) H(23) 3.453(7) no 55501
C(20) H(25) 2.782(7) no 55501
C(20) H(44) 3.536(7) no 54503
C(21) O(4) 2.374(6) yes 55501
C(21) C(19) 2.215(7) yes 55501
C(21) C(22) 1.541(7) yes 55501
C(21) C(23) 2.506(7) yes 55501
C(21) C(24) 2.515(7) yes 55501
C(21) H(19) 2.058(6) no 55501
C(21) H(20) 2.051(7) no 55501
C(21) H(22) 2.053(7) no 55501
C(21) H(23) 2.661(7) no 55501
C(21) H(24) 3.342(7) no 55501
C(21) H(25) 2.660(7) no 55501
C(21) H(26) 2.700(7) no 55501
C(21) H(27) 3.344(7) no 55501
C(21) H(28) 2.657(7) no 55501
C(21) H(39) 3.046(5) no 55501
C(21) H(57) 3.450(7) no 55501
C(22) O(4) 3.460(6) yes 55501
C(22) N(2) 2.499(6) yes 55501
C(22) C(19) 3.297(7) yes 55501
C(22) C(20) 2.555(7) yes 55501
C(22) C(21) 1.541(7) yes 55501
C(22) H(19) 2.518(7) no 55501
C(22) H(20) 3.211(7) no 55501
C(22) H(21) 2.044(7) no 55501
C(22) H(23) 2.026(7) no 55501
C(22) H(24) 2.070(7) no 55501
C(22) H(25) 2.044(7) no 55501
C(22) H(26) 2.036(8) no 55501
C(22) H(27) 2.042(7) no 55501
C(22) H(28) 1.987(8) no 55501
C(23) C(20) 3.127(7) yes 55501
C(23) C(21) 2.506(7) yes 55501
C(23) C(24) 2.470(7) yes 55501
C(23) H(19) 2.840(7) no 55501
C(23) H(20) 3.485(7) no 55501
C(23) H(21) 2.608(7) no 55501
C(23) H(22) 2.042(7) no 55501
C(23) H(26) 3.302(7) no 55501
C(23) H(27) 2.650(7) no 55501
C(23) H(28) 2.616(7) no 55501
C(24) N(2) 2.895(7) yes 55501
C(24) C(21) 2.515(7) yes 55501
C(24) C(23) 2.470(7) yes 55501
C(24) H(21) 2.754(7) no 55501
C(24) H(22) 2.003(8) no 55501
C(24) H(23) 2.644(7) no 55501
C(24) H(24) 2.662(7) no 55501
C(24) H(25) 3.286(7) no 55501
C(24) H(39) 3.356(6) no 55501
C(25) Fe(1) 2.026(6) yes 55501
C(25) O(1) 3.495(6) yes 55501
C(25) C(6) 3.540(7) yes 55501
C(25) C(7) 3.293(7) yes 55501
C(25) C(8) 3.510(7) yes 55501
C(25) C(27) 2.262(8) yes 55501
C(25) C(28) 2.245(8) yes 55501
C(25) H(1) 3.589(8) no 55501
C(25) H(3) 3.547(8) no 55501
C(25) H(30) 2.107(8) no 55501
C(25) H(31) 3.181(8) no 55501
C(25) H(32) 3.164(8) no 55501
C(25) H(32) 3.497(7) no 55502
C(25) H(33) 2.110(8) no 55501
C(25) H(52) 2.832(7) no 55502
C(26) Fe(1) 2.036(5) yes 55501
C(26) C(8) 3.268(7) yes 55501
C(26) C(9) 3.531(7) yes 55501
C(26) C(28) 2.269(8) yes 55501
C(26) C(29) 2.290(8) yes 55501
C(26) H(11) 3.366(7) no 55501
C(26) H(29) 2.107(8) no 55501
C(26) H(31) 2.114(8) no 55501
C(26) H(32) 3.184(8) no 55501
C(26) H(33) 3.204(8) no 55501
C(26) H(51) 3.221(8) no 65501
C(27) Fe(1) 2.026(5) yes 55501
C(27) C(8) 3.593(7) yes 55501
C(27) C(9) 3.290(7) yes 55501
C(27) C(10) 3.534(7) yes 55501
C(27) C(25) 2.262(8) yes 55501
C(27) C(29) 2.287(8) yes 55501
C(27) H(12) 3.468(7) no 55501
C(27) H(29) 3.182(8) no 55501
C(27) H(30) 2.114(8) no 55501
C(27) H(32) 2.105(8) no 55501
C(27) H(33) 3.206(8) no 55501
C(27) H(52) 3.185(8) no 55501
C(27) H(53) 3.392(7) no 55501
C(28) Fe(1) 2.036(5) yes 55501
C(28) C(10) 3.334(7) yes 55501
C(28) C(11) 3.543(7) yes 55501
C(28) C(25) 2.245(8) yes 55501
C(28) C(26) 2.269(8) yes 55501
C(28) H(13) 3.468(7) no 55501
C(28) H(29) 3.158(8) no 55501
C(28) H(30) 3.189(8) no 55501
C(28) H(31) 2.115(8) no 55501
C(28) H(33) 2.109(8) no 55501
C(28) H(52) 3.450(8) no 55501
C(29) Fe(1) 2.040(6) yes 55501
C(29) C(7) 3.521(7) yes 55501
C(29) C(11) 3.307(7) yes 55501
C(29) C(26) 2.290(8) yes 55501
C(29) C(27) 2.287(8) yes 55501
C(29) H(14) 3.299(7) no 55501
C(29) H(29) 2.092(8) no 55501
C(29) H(30) 3.205(8) no 55501
C(29) H(31) 3.202(8) no 55501
C(29) H(32) 2.095(8) no 55501
C(29) H(51) 3.253(7) no 55502
C(29) H(52) 3.000(7) no 55502
C(29) H(71) 3.600(8) no 55502
C(30) Fe(2) 2.021(6) yes 55501
C(30) O(3) 3.520(6) yes 55501
C(30) C(14) 3.280(7) yes 55501
C(30) C(15) 3.568(7) yes 55501
C(30) C(18) 3.592(8) yes 55501
C(30) C(32) 2.265(9) yes 55501
C(30) C(33) 2.292(9) yes 55501
C(30) H(15) 3.381(7) no 55501
C(30) H(19) 3.550(7) no 54502
C(30) H(25) 3.339(8) no 65501
C(30) H(35) 2.052(9) no 55501
C(30) H(36) 3.179(9) no 55501
C(30) H(37) 3.206(9) no 55501
C(30) H(38) 2.106(9) no 55501
C(31) Fe(2) 2.035(6) yes 55501
C(31) C(15) 3.373(7) yes 55501
C(31) C(16) 3.588(7) yes 55501
C(31) C(33) 2.283(9) yes 55501
C(31) C(34) 2.225(9) yes 55501
C(31) H(16) 3.544(7) no 55501
C(31) H(19) 3.448(7) no 65501
C(31) H(20) 3.341(7) no 65501
C(31) H(25) 3.441(8) no 65501
C(31) H(34) 2.084(9) no 55501
C(31) H(36) 2.127(9) no 55501
C(31) H(37) 3.207(9) no 55501
C(31) H(38) 3.139(9) no 55501
C(31) H(38) 3.137(8) no 54502
C(31) H(43) 3.488(8) no 64503
C(32) Fe(2) 2.035(6) yes 55501
C(32) C(16) 3.329(7) yes 55501
C(32) C(17) 3.500(8) yes 55501
C(32) C(30) 2.265(9) yes 55501
C(32) C(34) 2.24(1) yes 55501
C(32) H(17) 3.486(7) no 55501
C(32) H(22) 3.222(8) no 54502
C(32) H(34) 3.189(9) no 55501
C(32) H(35) 2.129(9) no 55501
C(32) H(37) 2.126(9) no 55501
C(32) H(38) 3.15(1) no 55501
C(32) H(42) 3.414(9) no 64503
C(32) H(43) 3.434(9) no 64503
C(32) H(73) 3.530(9) no 64503
C(33) Fe(2) 2.034(5) yes 55501
C(33) C(17) 3.234(7) yes 55501
C(33) C(18) 3.493(7) yes 55501
C(33) C(23) 3.473(7) yes 54502
C(33) C(30) 2.292(9) yes 55501
C(33) C(31) 2.283(9) yes 55501
C(33) H(18) 3.338(8) no 55501
C(33) H(19) 3.423(8) no 54502
C(33) H(22) 3.397(7) no 54502
C(33) H(24) 3.289(7) no 54502
C(33) H(25) 2.946(7) no 54502
C(33) H(34) 3.200(9) no 55501
C(33) H(35) 3.202(9) no 55501
C(33) H(36) 2.11(1) no 55501
C(33) H(38) 2.08(1) no 55501
C(33) H(44) 3.570(9) no 54503
C(33) H(73) 3.541(9) no 64503
C(34) Fe(2) 2.029(6) yes 55501
C(34) O(4) 3.546(7) yes 55501
C(34) C(14) 3.535(7) yes 55501
C(34) C(17) 3.588(8) yes 55501
C(34) C(18) 3.267(7) yes 55501
C(34) C(19) 3.496(8) yes 55501
C(34) C(31) 2.225(9) yes 55501
C(34) C(32) 2.24(1) yes 55501
C(34) H(19) 3.170(7) no 54502
C(34) H(25) 3.473(7) no 54502
C(34) H(34) 2.103(9) no 55501
C(34) H(35) 3.140(9) no 55501
C(34) H(36) 3.16(1) no 55501
C(34) H(37) 2.10(1) no 55501
C(35) N(3) 2.908(8) yes 55501
C(35) C(36) 2.489(8) yes 55501
C(35) C(38) 2.515(9) yes 55501
C(35) H(22) 3.589(8) no 55504
C(35) H(34) 3.440(9) no 55504
C(35) H(36) 3.209(9) no 65503
C(35) H(38) 3.56(1) no 55504
C(35) H(44) 2.668(8) no 55501
C(35) H(45) 3.315(8) no 55501
C(35) H(46) 2.649(8) no 55501
C(35) H(47) 2.029(8) no 55501
C(35) H(48) 2.758(9) no 55501
C(35) H(80) 3.461(6) no 55501
C(36) C(35) 2.489(8) yes 55501
C(36) C(38) 2.501(8) yes 55501
C(36) C(39) 3.164(8) yes 55501
C(36) H(37) 3.089(9) no 55503
C(36) H(41) 2.664(8) no 55501
C(36) H(42) 3.315(8) no 55501
C(36) H(43) 2.653(9) no 55501
C(36) H(47) 1.998(8) no 55501
C(36) H(48) 2.619(8) no 55501
C(36) H(49) 2.860(8) no 55501
C(36) H(50) 3.518(8) no 55501
C(36) H(77) 2.993(7) no 55503
C(37) O(5) 3.460(7) yes 55501
C(37) N(3) 2.490(7) yes 55501
C(37) C(39) 2.597(8) yes 55501
C(37) C(40) 3.323(7) yes 55501
C(37) H(41) 2.022(8) no 55501
C(37) H(42) 2.069(8) no 55501
C(37) H(43) 2.062(9) no 55501
C(37) H(44) 2.049(8) no 55501
C(37) H(45) 2.035(8) no 55501
C(37) H(46) 1.992(8) no 55501
C(37) H(48) 2.020(7) no 55501
C(37) H(49) 2.537(7) no 55501
C(37) H(50) 3.241(8) no 55501
C(37) H(77) 3.499(6) no 55503
C(38) O(5) 2.388(6) yes 55501
C(38) C(35) 2.515(9) yes 55501
C(38) C(36) 2.501(8) yes 55501
C(38) C(39) 1.580(7) yes 55501
C(38) C(40) 2.228(7) yes 55501
C(38) H(41) 2.677(9) no 55501
C(38) H(42) 2.703(9) no 55501
C(38) H(43) 3.334(9) no 55501
C(38) H(44) 3.329(8) no 55501
C(38) H(45) 2.674(7) no 55501
C(38) H(46) 2.659(8) no 55501
C(38) H(47) 2.023(7) no 55501
C(38) H(49) 2.080(7) no 55501
C(38) H(50) 2.121(8) no 55501
C(38) H(80) 3.012(5) no 55501
C(39) N(3) 2.354(6) yes 55501
C(39) C(36) 3.164(8) yes 55501
C(39) C(37) 2.597(8) yes 55501
C(39) C(38) 1.580(7) yes 55501
C(39) C(40) 2.210(7) yes 55501
C(39) C(41) 3.572(7) yes 55501
C(39) H(45) 2.824(8) no 55501
C(39) H(46) 3.492(8) no 55501
C(39) H(47) 2.681(8) no 55501
C(39) H(48) 2.103(7) no 55501
C(40) Fe(4) 3.024(5) yes 55501
C(40) O(7) 3.508(6) yes 55501
C(40) C(37) 3.323(7) yes 55501
C(40) C(38) 2.228(7) yes 55501
C(40) C(39) 2.210(7) yes 55501
C(40) C(42) 2.527(7) yes 55501
C(40) C(45) 2.613(7) yes 55501
C(40) C(46) 3.316(7) yes 55501
C(40) C(59) 3.383(7) yes 55501
C(40) H(47) 3.274(7) no 55501
C(40) H(48) 2.870(7) no 55501
C(40) H(49) 2.863(7) no 55501
C(40) H(50) 2.838(7) no 55501
C(40) H(51) 2.791(7) no 55501
C(40) H(54) 3.030(7) no 55501
C(40) H(69) 3.088(7) no 55501
C(40) H(80) 2.556(5) no 55501
C(41) Fe(4) 2.018(4) yes 55501
C(41) O(5) 2.373(6) yes 55501
C(41) N(3) 2.466(7) yes 55501
C(41) C(39) 3.572(7) yes 55501
C(41) C(43) 2.284(7) yes 55501
C(41) C(44) 2.304(7) yes 55501
C(41) C(46) 2.707(7) yes 55501
C(41) C(47) 3.523(6) yes 55501
C(41) C(59) 3.224(7) yes 55501
C(41) C(60) 3.443(6) yes 55501
C(41) H(51) 2.086(7) no 55501
C(41) H(52) 3.198(7) no 55501
C(41) H(53) 3.224(7) no 55501
C(41) H(54) 2.808(7) no 55501
C(41) H(56) 3.600(6) no 55501
C(41) H(69) 3.338(7) no 55501
C(41) H(80) 2.896(5) no 55501
C(42) Fe(4) 2.014(5) yes 55501
C(42) O(5) 2.839(6) yes 55501
C(42) C(40) 2.527(7) yes 55501
C(42) C(44) 2.288(7) yes 55501
C(42) C(45) 2.331(7) yes 55501
C(42) C(60) 3.257(7) yes 55501
C(42) C(61) 3.471(7) yes 55501
C(42) H(52) 2.116(8) no 55501
C(42) H(53) 3.203(7) no 55501
C(42) H(70) 3.413(6) no 55501
C(43) Fe(4) 2.057(5) yes 55501
C(43) C(41) 2.284(7) yes 55501
C(43) C(45) 2.321(7) yes 55501
C(43) C(61) 3.337(6) yes 55501
C(43) C(62) 3.556(7) yes 55501
C(43) H(31) 3.057(8) no 55501
C(43) H(51) 2.129(8) no 55501
C(43) H(53) 2.104(7) no 55501
C(43) H(71) 3.472(6) no 55501
C(44) Fe(4) 2.074(4) yes 55501
C(44) O(6) 2.875(6) yes 55501
C(44) C(41) 2.304(7) yes 55501
C(44) C(42) 2.288(7) yes 55501
C(44) C(46) 2.606(7) yes 55501
C(44) C(47) 3.553(6) yes 55501
C(44) C(48) 3.426(6) yes 55501
C(44) C(62) 3.370(7) yes 55501
C(44) C(63) 3.538(7) yes 55501
C(44) H(31) 3.103(7) no 55501
C(44) H(51) 3.207(7) no 55501
C(44) H(52) 2.109(6) no 55501
C(44) H(54) 3.265(7) no 55501
C(44) H(72) 3.552(7) no 55501
C(44) H(79) 3.419(5) no 55501
C(45) Fe(4) 2.057(4) yes 55501
C(45) O(6) 2.382(6) yes 55501
C(45) O(7) 3.215(6) yes 55501
C(45) N(3) 3.140(7) yes 55501
C(45) C(40) 2.613(7) yes 55501
C(45) C(42) 2.331(7) yes 55501
C(45) C(43) 2.321(7) yes 55501
C(45) C(47) 2.565(6) yes 55501
C(45) C(48) 2.935(6) yes 55501
C(45) C(49) 3.446(6) yes 55501
C(45) C(59) 3.467(6) yes 55501
C(45) C(63) 3.265(6) yes 55501
C(45) H(51) 3.244(7) no 55501
C(45) H(52) 3.236(7) no 55501
C(45) H(53) 2.128(7) no 55501
C(45) H(54) 1.999(7) no 55501
C(45) H(55) 3.333(6) no 55501
C(45) H(56) 3.517(6) no 55501
C(45) H(73) 3.375(7) no 55501
C(45) H(79) 3.072(5) no 55501
C(45) H(80) 2.779(5) no 55501
C(46) Fe(4) 3.165(4) yes 55501
C(46) O(7) 2.470(6) yes 55501
C(46) N(3) 3.259(6) yes 55501
C(46) N(4) 3.495(6) yes 55501
C(46) C(40) 3.316(7) yes 55501
C(46) C(41) 2.707(7) yes 55501
C(46) C(44) 2.606(7) yes 55501
C(46) C(47) 1.580(6) yes 55501
C(46) C(48) 2.597(6) yes 55501
C(46) C(49) 3.575(6) yes 55501
C(46) C(52) 3.482(6) yes 55501
C(46) C(63) 3.540(6) yes 55501
C(46) H(24) 3.501(7) no 55504
C(46) H(27) 3.400(7) no 55504
C(46) H(53) 2.875(7) no 55501
C(46) H(55) 2.077(6) no 55501
C(46) H(73) 3.230(6) no 55501
C(46) H(79) 1.992(5) no 55501
C(46) H(80) 2.311(5) no 55501
C(47) Fe(3) 3.144(5) yes 55501
C(47) O(6) 2.471(6) yes 55501
C(47) N(3) 3.551(6) yes 55501
C(47) N(4) 3.303(6) yes 55501
C(47) C(41) 3.523(6) yes 55501
C(47) C(44) 3.553(6) yes 55501
C(47) C(45) 2.565(6) yes 55501
C(47) C(46) 1.580(6) yes 55501
C(47) C(49) 2.576(7) yes 55501
C(47) C(52) 2.637(7) yes 55501
C(47) C(53) 3.267(6) yes 55501
C(47) C(64) 3.531(7) yes 55501
C(47) H(27) 2.838(7) no 55504
C(47) H(54) 2.080(6) no 55501
C(47) H(56) 2.823(7) no 55501
C(47) H(74) 3.215(7) no 55501
C(47) H(79) 2.476(5) no 55501
C(47) H(80) 1.940(5) no 55501
C(48) Fe(3) 2.039(4) yes 55501
C(48) O(6) 3.273(6) yes 55501
C(48) O(7) 2.408(6) yes 55501
C(48) N(4) 3.145(6) yes 55501
C(48) C(44) 3.426(6) yes 55501
C(48) C(45) 2.935(6) yes 55501
C(48) C(46) 2.597(6) yes 55501
C(48) C(50) 2.326(7) yes 55501
C(48) C(51) 2.316(7) yes 55501
C(48) C(53) 2.567(7) yes 55501
C(48) C(64) 3.264(7) yes 55501
C(48) C(65) 3.509(6) yes 55501
C(48) H(53) 3.482(6) no 55501
C(48) H(54) 3.354(6) no 55501
C(48) H(55) 2.017(7) no 55501
C(48) H(56) 2.102(7) no 55501
C(48) H(57) 3.239(7) no 55501
C(48) H(58) 3.227(7) no 55501
C(48) H(74) 3.369(7) no 55501
C(48) H(79) 3.094(5) no 55501
C(48) H(80) 2.955(5) no 55501
C(49) Fe(3) 2.036(5) yes 55501
C(49) O(7) 2.824(6) yes 55501
C(49) C(45) 3.446(6) yes 55501
C(49) C(46) 3.575(6) yes 55501
C(49) C(47) 2.576(7) yes 55501
C(49) C(51) 2.285(7) yes 55501
C(49) C(52) 2.229(7) yes 55501
C(49) C(65) 3.283(7) yes 55501
C(49) C(66) 3.543(6) yes 55501
C(49) H(55) 3.235(7) no 55501
C(49) H(57) 2.137(7) no 55501
C(49) H(58) 3.207(7) no 55501
C(49) H(75) 3.425(7) no 55501
C(49) H(80) 3.228(5) no 55501
C(50) Fe(3) 2.058(5) yes 55501
C(50) C(48) 2.326(7) yes 55501
C(50) C(52) 2.270(7) yes 55501
C(50) C(66) 3.311(7) yes 55501
C(50) C(67) 3.592(7) yes 55501
C(50) H(56) 2.131(7) no 55501
C(50) H(58) 2.125(7) no 55501
C(50) H(76) 3.443(6) no 55501
C(51) Fe(3) 2.013(5) yes 55501
C(51) O(8) 2.808(6) yes 55501
C(51) C(10) 3.554(7) yes 55501
C(51) C(19) 3.550(7) yes 55501
C(51) C(48) 2.316(7) yes 55501
C(51) C(49) 2.285(7) yes 55501
C(51) C(53) 2.534(7) yes 55501
C(51) C(66) 3.585(7) yes 55501
C(51) C(67) 3.285(7) yes 55501
C(51) C(68) 3.525(7) yes 55501
C(51) H(13) 2.731(7) no 55501
C(51) H(56) 3.202(7) no 55501
C(51) H(57) 2.126(7) no 55501
C(51) H(77) 3.441(6) no 55501
C(52) Fe(3) 2.012(5) yes 55501
C(52) O(8) 2.391(6) yes 55501
C(52) N(4) 2.473(6) yes 55501
C(52) C(46) 3.482(6) yes 55501
C(52) C(47) 2.637(7) yes 55501
C(52) C(49) 2.229(7) yes 55501
C(52) C(50) 2.270(7) yes 55501
C(52) C(64) 3.511(7) yes 55501
C(52) C(68) 3.286(7) yes 55501
C(52) H(12) 3.551(7) no 55501
C(52) H(13) 3.226(7) no 55501
C(52) H(53) 3.514(6) no 55501
C(52) H(55) 2.788(7) no 55501
C(52) H(56) 3.143(7) no 55501
C(52) H(57) 3.192(7) no 55501
C(52) H(58) 2.130(7) no 55501
C(52) H(78) 3.439(7) no 55501
C(52) H(79) 3.223(5) no 55501
C(53) Fe(3) 3.064(4) yes 55501
C(53) O(6) 3.509(6) yes 55501
C(53) C(9) 3.459(7) yes 55501
C(53) C(47) 3.267(6) yes 55501
C(53) C(48) 2.567(7) yes 55501
C(53) C(51) 2.534(7) yes 55501
C(53) C(54) 2.243(6) yes 55501
C(53) C(55) 2.221(7) yes 55501
C(53) C(56) 3.317(7) yes 55501
C(53) C(58) 3.412(7) yes 55501
C(53) C(68) 3.487(7) yes 55501
C(53) H(12) 2.892(7) no 55501
C(53) H(13) 3.408(7) no 55501
C(53) H(55) 3.037(7) no 55501
C(53) H(58) 2.811(7) no 55501
C(53) H(59) 2.916(6) no 55501
C(53) H(60) 2.838(6) no 55501
C(53) H(61) 2.853(7) no 55501
C(53) H(66) 3.040(7) no 55501
C(53) H(67) 3.355(7) no 55501
C(53) H(78) 3.221(6) no 55501
C(53) H(79) 2.762(5) no 55501
C(54) N(4) 2.370(6) yes 55501
C(54) C(16) 3.367(6) yes 55501
C(54) C(53) 2.243(6) yes 55501
C(54) C(55) 1.542(7) yes 55501
C(54) C(56) 2.608(7) yes 55501
C(54) C(57) 3.090(7) yes 55501
C(54) C(58) 3.163(7) yes 55501
C(54) H(12) 3.342(6) no 55501
C(54) H(17) 3.144(6) no 55501
C(54) H(61) 2.061(6) no 55501
C(54) H(62) 3.397(7) no 55501
C(54) H(64) 2.758(7) no 55501
C(54) H(65) 3.316(7) no 55501
C(54) H(66) 3.442(7) no 55501
C(54) H(67) 2.817(7) no 55501
C(54) H(75) 2.943(7) no 65501
C(55) O(8) 2.382(6) yes 55501
C(55) C(53) 2.221(7) yes 55501
C(55) C(54) 1.542(7) yes 55501
C(55) C(56) 1.554(7) yes 55501
C(55) C(57) 2.520(7) yes 55501
C(55) C(58) 2.575(7) yes 55501
C(55) H(12) 3.191(7) no 55501
C(55) H(48) 2.938(7) no 65501
C(55) H(59) 2.071(6) no 55501
C(55) H(60) 2.087(7) no 55501
C(55) H(62) 2.059(7) no 55501
C(55) H(63) 3.355(7) no 55501
C(55) H(64) 2.704(7) no 55501
C(55) H(65) 2.645(7) no 55501
C(55) H(66) 2.762(7) no 55501
C(55) H(67) 2.732(7) no 55501
C(55) H(68) 3.393(7) no 55501
C(55) H(79) 3.025(5) no 55501
C(56) O(8) 3.483(6) yes 55501
C(56) N(4) 2.512(7) yes 55501
C(56) C(53) 3.317(7) yes 55501
C(56) C(54) 2.608(7) yes 55501
C(56) C(55) 1.554(7) yes 55501
C(56) H(41) 3.215(7) no 65501
C(56) H(59) 2.577(7) no 55501
C(56) H(60) 3.282(7) no 55501
C(56) H(61) 2.076(7) no 55501
C(56) H(63) 2.077(7) no 55501
C(56) H(64) 2.050(7) no 55501
C(56) H(65) 2.044(7) no 55501
C(56) H(66) 2.065(7) no 55501
C(56) H(67) 2.017(7) no 55501
C(56) H(68) 2.064(7) no 55501
C(56) H(79) 3.473(5) no 55501
C(57) O(7) 3.523(6) yes 65501
C(57) C(54) 3.090(7) yes 55501
C(57) C(55) 2.520(7) yes 55501
C(57) C(58) 2.539(7) yes 55501
C(57) H(14) 3.478(7) no 65504
C(57) H(15) 3.429(7) no 65504
C(57) H(26) 2.984(8) no 65504
C(57) H(41) 3.387(7) no 65501
C(57) H(59) 2.754(7) no 55501
C(57) H(60) 3.500(7) no 55501
C(57) H(61) 2.699(7) no 55501
C(57) H(62) 2.039(7) no 55501
C(57) H(66) 3.361(7) no 55501
C(57) H(67) 2.706(7) no 55501
C(57) H(68) 2.714(7) no 55501
C(57) H(75) 3.598(7) no 65501
C(58) O(8) 3.570(7) yes 55501
C(58) N(4) 2.983(7) yes 55501
C(58) C(53) 3.412(7) yes 55501
C(58) C(54) 3.163(7) yes 55501
C(58) C(55) 2.575(7) yes 55501
C(58) C(57) 2.539(7) yes 55501
C(58) H(3) 3.338(7) no 65504
C(58) H(7) 3.027(7) no 65504
C(58) H(23) 3.409(7) no 55504
C(58) H(59) 2.901(7) no 55501
C(58) H(61) 3.376(7) no 55501
C(58) H(62) 2.006(7) no 55501
C(58) H(63) 2.728(7) no 55501
C(58) H(64) 2.741(7) no 55501
C(58) H(65) 3.341(7) no 55501
C(58) H(71) 3.338(6) no 64503
C(58) H(78) 3.171(7) no 55501
C(59) Fe(4) 2.020(6) yes 55501
C(59) O(5) 3.584(7) yes 55501
C(59) C(16) 3.592(7) yes 65503
C(59) C(40) 3.383(7) yes 55501
C(59) C(41) 3.224(7) yes 55501
C(59) C(45) 3.467(6) yes 55501
C(59) C(61) 2.280(8) yes 55501
C(59) C(62) 2.271(8) yes 55501
C(59) C(65) 3.582(7) yes 55503
C(59) H(17) 2.781(7) no 65503
C(59) H(36) 3.549(9) no 65503
C(59) H(54) 3.570(6) no 55501
C(59) H(70) 2.117(8) no 55501
C(59) H(71) 3.190(8) no 55501
C(59) H(72) 3.191(8) no 55501
C(59) H(73) 2.127(8) no 55501
C(59) H(75) 3.312(7) no 55503
C(60) Fe(4) 2.037(4) yes 55501
C(60) C(41) 3.443(6) yes 55501
C(60) C(42) 3.257(7) yes 55501
C(60) C(62) 2.292(7) yes 55501
C(60) C(63) 2.305(7) yes 55501
C(60) C(65) 3.483(7) yes 55503
C(60) H(17) 3.524(7) no 65503
C(60) H(51) 3.341(7) no 55501
C(60) H(59) 3.260(6) no 65503
C(60) H(64) 3.225(7) no 65503
C(60) H(69) 2.102(8) no 55501
C(60) H(71) 2.114(7) no 55501
C(60) H(72) 3.206(7) no 55501
C(60) H(73) 3.220(8) no 55501
C(60) H(75) 3.119(7) no 55503
C(61) Fe(4) 2.023(4) yes 55501
C(61) C(42) 3.471(7) yes 55501
C(61) C(43) 3.337(6) yes 55501
C(61) C(59) 2.280(8) yes 55501
C(61) C(63) 2.293(8) yes 55501
C(61) H(52) 3.524(7) no 55501
C(61) H(59) 3.331(6) no 65503
C(61) H(64) 3.410(7) no 65503
C(61) H(67) 2.959(6) no 65503
C(61) H(69) 3.197(8) no 55501
C(61) H(70) 2.131(7) no 55501
C(61) H(72) 2.101(7) no 55501
C(61) H(73) 3.211(8) no 55501
C(62) Fe(4) 2.036(5) yes 55501
C(62) C(43) 3.556(7) yes 55501
C(62) C(44) 3.370(7) yes 55501
C(62) C(59) 2.271(8) yes 55501
C(62) C(60) 2.292(7) yes 55501
C(62) H(45) 3.510(8) no 65501
C(62) H(49) 3.507(7) no 65501
C(62) H(50) 3.475(7) no 65501
C(62) H(53) 3.564(6) no 55501
C(62) H(67) 3.511(7) no 65503
C(62) H(69) 3.188(8) no 55501
C(62) H(70) 3.209(7) no 55501
C(62) H(71) 2.131(8) no 55501
C(62) H(73) 2.117(8) no 55501
C(62) H(78) 3.187(7) no 65503
C(63) Fe(4) 2.033(5) yes 55501
C(63) O(6) 3.388(6) yes 55501
C(63) C(44) 3.538(7) yes 55501
C(63) C(45) 3.265(6) yes 55501
C(63) C(46) 3.540(6) yes 55501
C(63) C(60) 2.305(7) yes 55501
C(63) C(61) 2.293(8) yes 55501
C(63) H(17) 3.141(7) no 65503
C(63) H(18) 3.189(7) no 65503
C(63) H(36) 3.586(9) no 65503
C(63) H(45) 3.314(8) no 65501
C(63) H(54) 3.291(6) no 55501
C(63) H(69) 2.121(8) no 55501
C(63) H(70) 3.224(7) no 55501
C(63) H(71) 3.216(8) no 55501
C(63) H(72) 2.111(8) no 55501
C(64) Fe(3) 2.039(5) yes 55501
C(64) O(7) 3.554(6) yes 55501
C(64) C(47) 3.531(7) yes 55501
C(64) C(48) 3.264(7) yes 55501
C(64) C(52) 3.511(7) yes 55501
C(64) C(66) 2.279(8) yes 55501
C(64) C(67) 2.283(8) yes 55501
C(64) H(5) 3.028(8) no 65504
C(64) H(55) 3.185(7) no 55501
C(64) H(70) 3.407(7) no 54503
C(64) H(75) 2.130(8) no 55501
C(64) H(76) 3.198(8) no 55501
C(64) H(77) 3.200(8) no 55501
C(64) H(78) 2.124(8) no 55501
C(65) Fe(3) 2.029(5) yes 55501
C(65) C(48) 3.509(6) yes 55501
C(65) C(49) 3.283(7) yes 55501
C(65) C(59) 3.582(7) yes 54503
C(65) C(60) 3.483(7) yes 54503
C(65) C(67) 2.306(7) yes 55501
C(65) C(68) 2.311(7) yes 55501
C(65) H(56) 3.419(7) no 55501
C(65) H(69) 3.261(7) no 54503
C(65) H(70) 3.064(7) no 54503
C(65) H(74) 2.112(7) no 55501
C(65) H(76) 2.123(7) no 55501
C(65) H(77) 3.223(7) no 55501
C(65) H(78) 3.226(7) no 55501
C(66) Fe(3) 2.021(5) yes 55501
C(66) C(49) 3.543(6) yes 55501
C(66) C(50) 3.311(7) yes 55501
C(66) C(51) 3.585(7) yes 55501
C(66) C(64) 2.279(8) yes 55501
C(66) C(68) 2.299(8) yes 55501
C(66) H(20) 3.446(8) no 55501
C(66) H(47) 3.285(7) no 54503
C(66) H(57) 3.513(7) no 55501
C(66) H(69) 3.117(7) no 54503
C(66) H(74) 3.196(8) no 55501
C(66) H(75) 2.118(7) no 55501
C(66) H(77) 2.128(7) no 55501
C(66) H(78) 3.219(8) no 55501
C(67) Fe(3) 2.055(4) yes 55501
C(67) C(50) 3.592(7) yes 55501
C(67) C(51) 3.285(7) yes 55501
C(67) C(64) 2.283(8) yes 55501
C(67) C(65) 2.306(7) yes 55501
C(67) H(18) 3.243(7) no 55501
C(67) H(45) 3.137(7) no 54503
C(67) H(47) 3.228(7) no 54503
C(67) H(49) 3.017(7) no 54503
C(67) H(58) 3.373(7) no 55501
C(67) H(74) 3.198(8) no 55501
C(67) H(75) 3.220(7) no 55501
C(67) H(76) 2.124(7) no 55501
C(67) H(78) 2.124(8) no 55501
C(68) Fe(3) 2.057(5) yes 55501
C(68) O(8) 3.394(6) yes 55501
C(68) C(51) 3.525(7) yes 55501
C(68) C(52) 3.286(7) yes 55501
C(68) C(53) 3.487(7) yes 55501
C(68) C(65) 2.311(7) yes 55501
C(68) C(66) 2.299(8) yes 55501
C(68) H(5) 3.578(8) no 65504
C(68) H(49) 3.246(6) no 54503
C(68) H(66) 3.493(7) no 55501
C(68) H(67) 3.435(7) no 55501
C(68) H(72) 3.312(7) no 64503
C(68) H(74) 2.117(8) no 55501
C(68) H(75) 3.231(7) no 55501
C(68) H(76) 3.214(8) no 55501
C(68) H(77) 2.114(8) no 55501
H(1) O(1) 3.118(7) no 55501
H(1) N(1) 3.232(6) no 55501
H(1) C(2) 2.722(7) no 55501
H(1) C(3) 2.030(7) no 55501
H(1) C(4) 2.701(7) no 55501
H(1) C(5) 2.767(7) no 55501
H(1) C(6) 3.352(7) no 55501
H(1) C(25) 3.589(8) no 55501
H(1) C(26) 2.999(7) no 55502
H(1) C(27) 2.878(7) no 55502
H(2) C(2) 2.679(7) no 55501
H(2) C(3) 2.067(7) no 55501
H(2) C(4) 3.360(7) no 55501
H(2) C(61) 3.160(7) no 55502
H(2) C(62) 3.182(8) no 55502
H(3) O(1) 3.449(7) no 55501
H(3) N(1) 2.644(7) no 55501
H(3) C(2) 3.336(7) no 55501
H(3) C(3) 2.060(7) no 55501
H(3) C(4) 2.730(7) no 55501
H(3) C(5) 3.400(7) no 55501
H(3) C(6) 3.035(7) no 55501
H(3) C(25) 3.547(8) no 55501
H(3) C(61) 3.261(7) no 55502
H(4) O(2) 2.651(6) no 65501
H(4) C(1) 3.325(7) no 55501
H(4) C(3) 2.030(7) no 55501
H(4) C(4) 2.692(7) no 55501
H(4) C(5) 3.451(7) no 55501
H(4) C(24) 3.475(8) no 65501
H(5) O(5) 3.526(6) no 65502
H(5) C(1) 2.670(7) no 55501
H(5) C(3) 2.063(7) no 55501
H(5) C(4) 3.342(7) no 55501
H(6) O(2) 3.531(6) no 65501
H(6) C(1) 2.756(7) no 55501
H(6) C(3) 2.030(7) no 55501
H(6) C(4) 2.664(7) no 55501
H(6) C(5) 2.778(7) no 55501
H(6) C(26) 3.362(7) no 55502
H(6) C(28) 3.160(8) no 65501
H(6) C(29) 3.517(8) no 65501
H(7) N(1) 2.668(7) no 55501
H(7) C(1) 2.009(7) no 55501
H(7) C(2) 2.011(7) no 55501
H(7) C(4) 2.038(7) no 55501
H(7) C(5) 3.396(7) no 55501
H(7) C(24) 3.376(7) no 65501
H(8) O(1) 3.033(6) no 55501
H(8) O(2) 3.130(6) no 65501
H(8) N(1) 2.000(6) no 55501
H(8) N(2) 3.067(6) no 65501
H(8) C(1) 3.342(7) no 55501
H(8) C(2) 2.667(7) no 55501
H(8) C(3) 2.037(7) no 55501
H(8) C(5) 2.077(6) no 55501
H(8) C(6) 2.867(7) no 55501
H(8) C(21) 3.093(6) no 65501
H(8) C(24) 3.597(7) no 65501
H(8) C(50) 3.477(7) no 65501
H(9) O(1) 1.979(6) no 55501
H(9) N(1) 3.048(6) no 55501
H(9) C(1) 2.841(7) no 55501
H(9) C(2) 2.816(7) no 55501
H(9) C(3) 2.569(7) no 55501
H(9) C(4) 2.069(6) no 55501
H(9) C(6) 2.908(7) no 55501
H(9) C(25) 3.423(7) no 55502
H(9) C(26) 3.169(7) no 55502
H(9) C(28) 3.328(7) no 65501
H(9) C(43) 3.349(7) no 65501
H(10) O(1) 1.990(6) no 55501
H(10) N(1) 2.965(6) no 55501
H(10) C(2) 3.539(7) no 55501
H(10) C(3) 3.269(7) no 55501
H(10) C(4) 2.097(7) no 55501
H(10) C(6) 2.835(7) no 55501
H(10) C(28) 3.334(7) no 65501
H(10) C(43) 3.190(6) no 65501
H(10) C(44) 3.466(7) no 65501
H(10) C(50) 3.140(7) no 65501
H(10) C(51) 3.461(7) no 65501
H(11) Fe(1) 2.666(5) no 55501
H(11) O(1) 2.660(6) no 55501
H(11) O(5) 3.212(6) no 65501
H(11) N(3) 3.218(7) no 65501
H(11) C(6) 2.823(7) no 55501
H(11) C(7) 2.133(7) no 55501
H(11) C(9) 2.094(7) no 55501
H(11) C(10) 3.189(7) no 55501
H(11) C(11) 3.248(7) no 55501
H(11) C(26) 3.366(7) no 55501
H(11) C(40) 2.751(7) no 65501
H(11) C(41) 2.737(7) no 65501
H(11) C(42) 3.044(7) no 65501
H(11) C(49) 3.127(7) no 65501
H(12) Fe(1) 2.747(5) no 55501
H(12) O(8) 3.264(5) no 55501
H(12) N(4) 2.809(6) no 55501
H(12) C(7) 3.210(7) no 55501
H(12) C(8) 2.101(7) no 55501
H(12) C(10) 2.110(7) no 55501
H(12) C(11) 3.246(7) no 55501
H(12) C(27) 3.468(7) no 55501
H(12) C(52) 3.551(7) no 55501
H(12) C(53) 2.892(7) no 55501
H(12) C(54) 3.342(6) no 55501
H(12) C(55) 3.191(7) no 55501
H(13) Fe(1) 2.721(5) no 55501
H(13) O(2) 2.714(6) no 55501
H(13) O(8) 3.403(6) no 55501
H(13) C(7) 3.203(7) no 55501
H(13) C(8) 3.184(7) no 55501
H(13) C(9) 2.108(7) no 55501
H(13) C(11) 2.134(7) no 55501
H(13) C(12) 2.871(7) no 55501
H(13) C(14) 3.492(6) no 55501
H(13) C(18) 3.504(6) no 55501
H(13) C(28) 3.468(7) no 55501
H(13) C(51) 2.731(7) no 55501
H(13) C(52) 3.226(7) no 55501
H(13) C(53) 3.408(7) no 55501
H(14) Fe(1) 3.270(5) no 55501
H(14) O(2) 1.908(6) no 55501
H(14) O(3) 2.492(6) no 55501
H(14) N(1) 2.876(6) no 55501
H(14) C(6) 3.035(7) no 55501
H(14) C(7) 2.778(7) no 55501
H(14) C(10) 3.263(7) no 55501
H(14) C(11) 1.992(7) no 55501
H(14) C(13) 2.097(6) no 55501
H(14) C(14) 3.355(6) no 55501
H(14) C(29) 3.299(7) no 55501
H(15) Fe(2) 3.295(5) no 55501
H(15) O(2) 2.486(6) no 55501
H(15) O(3) 1.895(6) no 55501
H(15) N(2) 2.849(6) no 55501
H(15) C(11) 3.312(6) no 55501
H(15) C(12) 2.081(6) no 55501
H(15) C(14) 2.009(6) no 55501
H(15) C(15) 3.267(7) no 55501
H(15) C(18) 2.777(7) no 55501
H(15) C(19) 3.022(7) no 55501
H(15) C(30) 3.381(7) no 55501
H(16) Fe(2) 2.738(5) no 55501
H(16) O(3) 2.714(6) no 55501
H(16) C(7) 3.465(6) no 55501
H(16) C(11) 3.437(6) no 55501
H(16) C(13) 2.853(7) no 55501
H(16) C(14) 2.117(7) no 55501
H(16) C(16) 2.096(7) no 55501
H(16) C(17) 3.177(7) no 55501
H(16) C(18) 3.191(7) no 55501
H(16) C(31) 3.544(7) no 55501
H(16) C(50) 3.310(7) no 65501
H(16) C(66) 3.318(7) no 65501
H(17) Fe(2) 2.726(5) no 55501
H(17) O(8) 3.368(6) no 55501
H(17) C(14) 3.219(6) no 55501
H(17) C(15) 2.097(7) no 55501
H(17) C(17) 2.103(7) no 55501
H(17) C(18) 3.209(7) no 55501
H(17) C(32) 3.486(7) no 55501
H(17) C(54) 3.144(6) no 55501
H(17) C(59) 2.781(7) no 64503
H(17) C(60) 3.524(7) no 64503
H(17) C(63) 3.141(7) no 64503
H(17) C(65) 3.037(7) no 65501
H(17) C(66) 2.980(7) no 65501
H(18) Fe(2) 2.675(5) no 55501
H(18) O(4) 2.693(6) no 55501
H(18) O(8) 3.070(5) no 55501
H(18) C(14) 3.220(7) no 55501
H(18) C(15) 3.184(7) no 55501
H(18) C(16) 2.113(7) no 55501
H(18) C(18) 2.124(7) no 55501
H(18) C(19) 2.823(7) no 55501
H(18) C(33) 3.338(8) no 55501
H(18) C(63) 3.189(7) no 64503
H(18) C(67) 3.243(7) no 55501
H(19) O(4) 1.988(6) no 55501
H(19) N(2) 3.031(6) no 55501
H(19) C(19) 2.892(7) no 55501
H(19) C(21) 2.058(6) no 55501
H(19) C(22) 2.518(7) no 55501
H(19) C(23) 2.840(7) no 55501
H(20) O(4) 1.986(6) no 55501
H(20) N(2) 2.941(6) no 55501
H(20) C(19) 2.834(7) no 55501
H(20) C(21) 2.051(7) no 55501
H(20) C(22) 3.211(7) no 55501
H(20) C(23) 3.485(7) no 55501
H(20) C(66) 3.446(8) no 55501
H(21) O(4) 3.040(6) no 55501
H(21) N(2) 2.008(6) no 55501
H(21) C(19) 2.869(7) no 55501
H(21) C(20) 2.068(7) no 55501
H(21) C(22) 2.044(7) no 55501
H(21) C(23) 2.608(7) no 55501
H(21) C(24) 2.754(7) no 55501
H(22) O(4) 3.322(6) no 55501
H(22) N(2) 2.738(6) no 55501
H(22) C(19) 3.251(7) no 55501
H(22) C(20) 2.652(7) no 55501
H(22) C(21) 2.053(7) no 55501
H(22) C(23) 2.042(7) no 55501
H(22) C(24) 2.003(8) no 55501
H(23) C(20) 3.453(7) no 55501
H(23) C(21) 2.661(7) no 55501
H(23) C(22) 2.026(7) no 55501
H(23) C(24) 2.644(7) no 55501
H(24) C(21) 3.342(7) no 55501
H(24) C(22) 2.070(7) no 55501
H(24) C(24) 2.662(7) no 55501
H(25) C(20) 2.782(7) no 55501
H(25) C(21) 2.660(7) no 55501
H(25) C(22) 2.044(7) no 55501
H(25) C(24) 3.286(7) no 55501
H(26) O(2) 3.065(7) no 55501
H(26) N(2) 2.559(7) no 55501
H(26) C(21) 2.700(7) no 55501
H(26) C(22) 2.036(8) no 55501
H(26) C(23) 3.302(7) no 55501
H(27) C(21) 3.344(7) no 55501
H(27) C(22) 2.042(7) no 55501
H(27) C(23) 2.650(7) no 55501
H(28) N(2) 3.118(7) no 55501
H(28) C(21) 2.657(7) no 55501
H(28) C(22) 1.987(8) no 55501
H(28) C(23) 2.616(7) no 55501
H(29) Fe(1) 2.705(6) no 55501
H(29) O(1) 3.051(7) no 55501
H(29) C(1) 3.274(8) no 55501
H(29) C(6) 3.289(7) no 55501
H(29) C(7) 3.446(7) no 55501
H(29) C(26) 2.107(8) no 55501
H(29) C(27) 3.182(8) no 55501
H(29) C(27) 3.173(8) no 55502
H(29) C(28) 3.158(8) no 55501
H(29) C(28) 3.166(7) no 55502
H(29) C(29) 2.092(8) no 55501
H(29) C(43) 3.556(8) no 55502
H(30) Fe(1) 2.711(5) no 55501
H(30) O(5) 2.909(7) no 65501
H(30) C(8) 3.412(6) no 55501
H(30) C(25) 2.107(8) no 55501
H(30) C(27) 2.114(8) no 55501
H(30) C(28) 3.189(8) no 55501
H(30) C(29) 3.205(8) no 55501
H(30) C(42) 3.253(8) no 65501
H(31) Fe(1) 2.705(5) no 55501
H(31) C(9) 3.432(7) no 55501
H(31) C(25) 3.181(8) no 55501
H(31) C(26) 2.114(8) no 55501
H(31) C(28) 2.115(8) no 55501
H(31) C(29) 3.202(8) no 55501
H(31) C(43) 3.057(8) no 55501
H(31) C(44) 3.103(7) no 55501
H(32) Fe(1) 2.707(6) no 55501
H(32) O(2) 3.515(6) no 55501
H(32) C(10) 3.474(7) no 55501
H(32) C(25) 3.164(8) no 55501
H(32) C(26) 3.184(8) no 55501
H(32) C(27) 2.105(8) no 55501
H(32) C(29) 2.095(8) no 55501
H(33) Fe(1) 2.684(6) no 55501
H(33) O(2) 3.235(6) no 55501
H(33) C(11) 3.393(7) no 55501
H(33) C(12) 3.298(7) no 55501
H(33) C(25) 2.110(8) no 55501
H(33) C(26) 3.204(8) no 55501
H(33) C(27) 3.206(8) no 55501
H(33) C(28) 2.109(8) no 55501
H(33) C(42) 3.510(7) no 55502
H(33) C(43) 3.481(7) no 55502
H(33) C(61) 3.414(8) no 55502
H(34) Fe(2) 2.667(7) no 55501
H(34) O(3) 3.022(6) no 55501
H(34) C(13) 3.283(7) no 55501
H(34) C(14) 3.368(7) no 55501
H(34) C(23) 3.435(8) no 65501
H(34) C(31) 2.084(9) no 55501
H(34) C(32) 3.189(9) no 55501
H(34) C(33) 3.200(9) no 55501
H(34) C(34) 2.103(9) no 55501
H(35) Fe(2) 2.712(6) no 55501
H(35) C(15) 3.534(7) no 55501
H(35) C(20) 2.936(7) no 65501
H(35) C(30) 2.052(9) no 55501
H(35) C(32) 2.129(9) no 55501
H(35) C(33) 3.202(9) no 55501
H(35) C(34) 3.140(9) no 55501
H(35) C(34) 3.411(9) no 54502
H(36) Fe(2) 2.701(6) no 55501
H(36) C(16) 3.463(7) no 55501
H(36) C(30) 3.179(9) no 55501
H(36) C(31) 2.127(9) no 55501
H(36) C(33) 2.11(1) no 55501
H(36) C(34) 3.16(1) no 55501
H(36) C(35) 3.209(9) no 64503
H(36) C(59) 3.549(9) no 64503
H(36) C(63) 3.586(9) no 64503
H(37) Fe(2) 2.705(6) no 55501
H(37) O(4) 3.472(7) no 55501
H(37) C(17) 3.362(7) no 55501
H(37) C(23) 3.112(7) no 54502
H(37) C(30) 3.206(9) no 55501
H(37) C(31) 3.207(9) no 55501
H(37) C(32) 2.126(9) no 55501
H(37) C(34) 2.10(1) no 55501
H(37) C(36) 3.089(9) no 54503
H(38) Fe(2) 2.711(7) no 55501
H(38) O(4) 3.186(7) no 55501
H(38) C(18) 3.418(8) no 55501
H(38) C(19) 3.238(8) no 55501
H(38) C(30) 2.106(9) no 55501
H(38) C(31) 3.139(9) no 55501
H(38) C(32) 3.15(1) no 55501
H(38) C(33) 2.08(1) no 55501
H(39) N(2) 1.792(4) no 55501
H(39) C(10) 3.064(5) no 55501
H(39) C(11) 2.833(5) no 55501
H(39) C(12) 1.937(5) no 55501
H(39) C(13) 2.416(5) no 55501
H(39) C(14) 2.867(5) no 55501
H(39) C(18) 2.935(5) no 55501
H(39) C(19) 2.595(5) no 55501
H(39) C(21) 3.046(5) no 55501
H(39) C(24) 3.356(6) no 55501
H(40) N(1) 1.830(4) no 55501
H(40) C(4) 3.081(5) no 55501
H(40) C(6) 2.651(5) no 55501
H(40) C(7) 3.019(5) no 55501
H(40) C(11) 2.922(5) no 55501
H(40) C(12) 2.441(5) no 55501
H(40) C(13) 1.957(5) no 55501
H(40) C(14) 2.921(5) no 55501
H(40) C(15) 3.162(5) no 55501
H(41) N(3) 3.139(8) no 55501
H(41) C(36) 2.664(8) no 55501
H(41) C(37) 2.022(8) no 55501
H(41) C(38) 2.677(9) no 55501
H(42) O(7) 3.377(7) no 55501
H(42) N(3) 2.590(8) no 55501
H(42) C(24) 3.529(8) no 55504
H(42) C(32) 3.414(9) no 65503
H(42) C(36) 3.315(8) no 55501
H(42) C(37) 2.069(8) no 55501
H(42) C(38) 2.703(9) no 55501
H(43) C(30) 3.303(9) no 55504
H(43) C(31) 3.488(8) no 65503
H(43) C(32) 3.434(9) no 65503
H(43) C(34) 3.22(1) no 55504
H(43) C(36) 2.653(9) no 55501
H(43) C(37) 2.062(9) no 55501
H(43) C(38) 3.334(9) no 55501
H(44) O(4) 2.915(6) no 55503
H(44) C(20) 3.536(7) no 55503
H(44) C(33) 3.570(9) no 55503
H(44) C(35) 2.668(8) no 55501
H(44) C(37) 2.049(8) no 55501
H(44) C(38) 3.329(8) no 55501
H(45) C(35) 3.315(8) no 55501
H(45) C(37) 2.035(8) no 55501
H(45) C(38) 2.674(7) no 55501
H(45) C(39) 2.824(8) no 55501
H(45) C(67) 3.137(7) no 55503
H(46) C(35) 2.649(8) no 55501
H(46) C(37) 1.992(8) no 55501
H(46) C(38) 2.659(8) no 55501
H(46) C(39) 3.492(8) no 55501
H(47) O(5) 3.315(7) no 55501
H(47) N(3) 2.731(7) no 55501
H(47) C(35) 2.029(8) no 55501
H(47) C(36) 1.998(8) no 55501
H(47) C(38) 2.023(7) no 55501
H(47) C(39) 2.681(8) no 55501
H(47) C(40) 3.274(7) no 55501
H(47) C(66) 3.285(7) no 55503
H(47) C(67) 3.228(7) no 55503
H(48) O(5) 3.043(6) no 55501
H(48) N(3) 1.973(7) no 55501
H(48) C(35) 2.758(9) no 55501
H(48) C(36) 2.619(8) no 55501
H(48) C(37) 2.020(7) no 55501
H(48) C(39) 2.103(7) no 55501
H(48) C(40) 2.870(7) no 55501
H(49) O(5) 1.952(6) no 55501
H(49) N(3) 3.009(6) no 55501
H(49) C(36) 2.860(8) no 55501
H(49) C(37) 2.537(7) no 55501
H(49) C(38) 2.080(7) no 55501
H(49) C(40) 2.863(7) no 55501
H(49) C(67) 3.017(7) no 55503
H(49) C(68) 3.246(6) no 55503
H(50) O(5) 1.990(6) no 55501
H(50) N(3) 2.959(7) no 55501
H(50) C(36) 3.518(8) no 55501
H(50) C(37) 3.241(8) no 55501
H(50) C(38) 2.121(8) no 55501
H(50) C(40) 2.838(7) no 55501
H(51) Fe(4) 2.656(5) no 55501
H(51) O(5) 2.645(6) no 55501
H(51) C(40) 2.791(7) no 55501
H(51) C(41) 2.086(7) no 55501
H(51) C(43) 2.129(8) no 55501
H(51) C(44) 3.207(7) no 55501
H(51) C(45) 3.244(7) no 55501
H(51) C(60) 3.341(7) no 55501
H(52) Fe(4) 2.747(5) no 55501
H(52) C(27) 3.185(8) no 55501
H(52) C(28) 3.450(8) no 55501
H(52) C(41) 3.198(7) no 55501
H(52) C(42) 2.116(8) no 55501
H(52) C(44) 2.109(6) no 55501
H(52) C(45) 3.236(7) no 55501
H(52) C(61) 3.524(7) no 55501
H(53) Fe(4) 2.766(5) no 55501
H(53) O(6) 2.727(6) no 55501
H(53) C(27) 3.392(7) no 55501
H(53) C(41) 3.224(7) no 55501
H(53) C(42) 3.203(7) no 55501
H(53) C(43) 2.104(7) no 55501
H(53) C(45) 2.128(7) no 55501
H(53) C(46) 2.875(7) no 55501
H(53) C(48) 3.482(6) no 55501
H(53) C(52) 3.514(6) no 55501
H(53) C(62) 3.564(6) no 55501
H(54) Fe(4) 3.248(4) no 55501
H(54) O(6) 1.887(6) no 55501
H(54) O(7) 2.491(5) no 55501
H(54) N(3) 2.771(6) no 55501
H(54) C(40) 3.030(7) no 55501
H(54) C(41) 2.808(7) no 55501
H(54) C(44) 3.265(7) no 55501
H(54) C(45) 1.999(7) no 55501
H(54) C(47) 2.080(6) no 55501
H(54) C(48) 3.354(6) no 55501
H(54) C(59) 3.570(6) no 55501
H(54) C(63) 3.291(6) no 55501
H(55) Fe(3) 3.230(5) no 55501
H(55) O(6) 2.515(6) no 55501
H(55) O(7) 1.928(6) no 55501
H(55) N(4) 2.926(6) no 55501
H(55) C(24) 3.136(7) no 55504
H(55) C(45) 3.333(6) no 55501
H(55) C(46) 2.077(6) no 55501
H(55) C(48) 2.017(7) no 55501
H(55) C(49) 3.235(7) no 55501
H(55) C(52) 2.788(7) no 55501
H(55) C(53) 3.037(7) no 55501
H(55) C(64) 3.185(7) no 55501
H(56) Fe(3) 2.706(5) no 55501
H(56) O(7) 2.613(6) no 55501
H(56) C(41) 3.600(6) no 55501
H(56) C(45) 3.517(6) no 55501
H(56) C(47) 2.823(7) no 55501
H(56) C(48) 2.102(7) no 55501
H(56) C(50) 2.131(7) no 55501
H(56) C(51) 3.202(7) no 55501
H(56) C(52) 3.143(7) no 55501
H(56) C(65) 3.419(7) no 55501
H(57) Fe(3) 2.763(5) no 55501
H(57) C(21) 3.450(7) no 55501
H(57) C(48) 3.239(7) no 55501
H(57) C(49) 2.137(7) no 55501
H(57) C(51) 2.126(7) no 55501
H(57) C(52) 3.192(7) no 55501
H(57) C(66) 3.513(7) no 55501
H(58) Fe(3) 2.659(5) no 55501
H(58) O(4) 3.182(6) no 55501
H(58) O(8) 2.632(6) no 55501
H(58) N(2) 3.020(6) no 55501
H(58) C(10) 3.145(7) no 55501
H(58) C(17) 3.096(7) no 55501
H(58) C(18) 2.814(7) no 55501
H(58) C(19) 2.703(7) no 55501
H(58) C(48) 3.227(7) no 55501
H(58) C(49) 3.207(7) no 55501
H(58) C(50) 2.125(7) no 55501
H(58) C(52) 2.130(7) no 55501
H(58) C(53) 2.811(7) no 55501
H(58) C(67) 3.373(7) no 55501
H(59) O(8) 1.993(6) no 55501
H(59) N(4) 3.053(6) no 55501
H(59) C(16) 3.318(7) no 55501
H(59) C(53) 2.916(6) no 55501
H(59) C(55) 2.071(6) no 55501
H(59) C(56) 2.577(7) no 55501
H(59) C(57) 2.754(7) no 55501
H(59) C(58) 2.901(7) no 55501
H(59) C(60) 3.260(6) no 64503
H(59) C(61) 3.331(6) no 64503
H(59) C(65) 3.471(7) no 65501
H(60) O(7) 3.585(6) no 65501
H(60) O(8) 1.991(6) no 55501
H(60) N(4) 2.955(6) no 55501
H(60) C(8) 3.543(7) no 55501
H(60) C(9) 3.158(7) no 55501
H(60) C(15) 3.470(7) no 55501
H(60) C(16) 3.032(6) no 55501
H(60) C(53) 2.838(6) no 55501
H(60) C(55) 2.087(7) no 55501
H(60) C(56) 3.282(7) no 55501
H(60) C(57) 3.500(7) no 55501
H(60) C(65) 3.379(7) no 65501
H(61) O(7) 3.068(6) no 65501
H(61) O(8) 3.031(6) no 55501
H(61) N(3) 2.978(6) no 65501
H(61) N(4) 1.998(6) no 55501
H(61) C(9) 3.500(7) no 55501
H(61) C(38) 2.983(7) no 65501
H(61) C(53) 2.853(7) no 55501
H(61) C(54) 2.061(6) no 55501
H(61) C(56) 2.076(7) no 55501
H(61) C(57) 2.699(7) no 55501
H(61) C(58) 3.376(7) no 55501
H(62) O(3) 3.570(7) no 65504
H(62) N(4) 2.707(7) no 55501
H(62) C(35) 3.439(8) no 65501
H(62) C(54) 3.397(7) no 55501
H(62) C(55) 2.059(7) no 55501
H(62) C(57) 2.039(7) no 55501
H(62) C(58) 2.006(7) no 55501
H(63) O(2) 2.809(6) no 65504
H(63) O(3) 3.476(6) no 65504
H(63) C(12) 2.975(7) no 65504
H(63) C(13) 3.144(7) no 65504
H(63) C(24) 3.499(8) no 65504
H(63) C(55) 3.355(7) no 55501
H(63) C(56) 2.077(7) no 55501
H(63) C(58) 2.728(7) no 55501
H(64) C(54) 2.758(7) no 55501
H(64) C(55) 2.704(7) no 55501
H(64) C(56) 2.050(7) no 55501
H(64) C(58) 2.741(7) no 55501
H(64) C(60) 3.225(7) no 64503
H(64) C(61) 3.410(7) no 64503
H(64) C(65) 3.511(7) no 65501
H(65) O(7) 2.677(6) no 65501
H(65) C(24) 3.055(8) no 65504
H(65) C(35) 3.570(7) no 65501
H(65) C(54) 3.316(7) no 55501
H(65) C(55) 2.645(7) no 55501
H(65) C(56) 2.044(7) no 55501
H(65) C(58) 3.341(7) no 55501
H(66) O(8) 3.502(6) no 55501
H(66) N(4) 2.662(7) no 55501
H(66) C(53) 3.040(7) no 55501
H(66) C(54) 3.442(7) no 55501
H(66) C(55) 2.762(7) no 55501
H(66) C(56) 2.065(7) no 55501
H(66) C(57) 3.361(7) no 55501
H(66) C(68) 3.493(7) no 55501
H(67) O(8) 3.169(7) no 55501
H(67) N(4) 3.242(6) no 55501
H(67) C(1) 3.487(7) no 65504
H(67) C(53) 3.355(7) no 55501
H(67) C(54) 2.817(7) no 55501
H(67) C(55) 2.732(7) no 55501
H(67) C(56) 2.017(7) no 55501
H(67) C(57) 2.706(7) no 55501
H(67) C(61) 2.959(6) no 64503
H(67) C(62) 3.511(7) no 64503
H(67) C(68) 3.435(7) no 55501
H(68) O(3) 3.015(7) no 65504
H(68) N(1) 3.384(7) no 65504
H(68) C(1) 3.263(7) no 65504
H(68) C(3) 3.283(7) no 65504
H(68) C(55) 3.393(7) no 55501
H(68) C(56) 2.064(7) no 55501
H(68) C(57) 2.714(7) no 55501
H(69) Fe(4) 2.683(6) no 55501
H(69) O(5) 3.243(7) no 55501
H(69) N(3) 3.525(6) no 55501
H(69) C(16) 3.471(7) no 65503
H(69) C(40) 3.088(7) no 55501
H(69) C(41) 3.338(7) no 55501
H(69) C(60) 2.102(8) no 55501
H(69) C(61) 3.197(8) no 55501
H(69) C(62) 3.188(8) no 55501
H(69) C(63) 2.121(8) no 55501
H(69) C(65) 3.261(7) no 55503
H(69) C(66) 3.117(7) no 55503
H(70) Fe(4) 2.721(5) no 55501
H(70) O(5) 3.386(6) no 55501
H(70) C(42) 3.413(6) no 55501
H(70) C(59) 2.117(8) no 55501
H(70) C(61) 2.131(7) no 55501
H(70) C(62) 3.209(7) no 55501
H(70) C(63) 3.224(7) no 55501
H(70) C(64) 3.407(7) no 55503
H(70) C(65) 3.064(7) no 55503
H(71) Fe(4) 2.687(5) no 55501
H(71) C(43) 3.472(6) no 55501
H(71) C(58) 3.338(6) no 65503
H(71) C(59) 3.190(8) no 55501
H(71) C(60) 2.114(7) no 55501
H(71) C(62) 2.131(8) no 55501
H(71) C(63) 3.216(8) no 55501
H(72) Fe(4) 2.727(5) no 55501
H(72) C(39) 3.091(7) no 65501
H(72) C(44) 3.552(7) no 55501
H(72) C(59) 3.191(8) no 55501
H(72) C(60) 3.206(7) no 55501
H(72) C(61) 2.101(7) no 55501
H(72) C(63) 2.111(8) no 55501
H(72) C(68) 3.312(7) no 65503
H(73) Fe(4) 2.698(6) no 55501
H(73) O(6) 2.868(6) no 55501
H(73) C(17) 3.455(7) no 65503
H(73) C(32) 3.530(9) no 65503
H(73) C(33) 3.541(9) no 65503
H(73) C(36) 3.369(8) no 65501
H(73) C(45) 3.375(7) no 55501
H(73) C(46) 3.230(6) no 55501
H(73) C(59) 2.127(8) no 55501
H(73) C(60) 3.220(8) no 55501
H(73) C(61) 3.211(8) no 55501
H(73) C(62) 2.117(8) no 55501
H(74) Fe(3) 2.698(5) no 55501
H(74) O(7) 3.172(6) no 55501
H(74) C(2) 3.244(8) no 65504
H(74) C(24) 3.551(8) no 55504
H(74) C(47) 3.215(7) no 55501
H(74) C(48) 3.369(7) no 55501
H(74) C(65) 2.112(7) no 55501
H(74) C(66) 3.196(8) no 55501
H(74) C(67) 3.198(8) no 55501
H(74) C(68) 2.117(8) no 55501
H(75) Fe(3) 2.706(5) no 55501
H(75) O(7) 3.487(6) no 55501
H(75) C(49) 3.425(7) no 55501
H(75) C(59) 3.312(7) no 54503
H(75) C(60) 3.119(7) no 54503
H(75) C(64) 2.130(8) no 55501
H(75) C(66) 2.118(7) no 55501
H(75) C(67) 3.220(7) no 55501
H(75) C(68) 3.231(7) no 55501
H(76) Fe(3) 2.692(5) no 55501
H(76) C(50) 3.443(6) no 55501
H(76) C(64) 3.198(8) no 55501
H(76) C(65) 2.123(7) no 55501
H(76) C(67) 2.124(7) no 55501
H(76) C(68) 3.214(8) no 55501
H(77) Fe(3) 2.734(4) no 55501
H(77) O(4) 2.890(7) no 55501
H(77) C(17) 3.325(7) no 55501
H(77) C(36) 2.993(7) no 54503
H(77) C(37) 3.499(6) no 54503
H(77) C(51) 3.441(6) no 55501
H(77) C(64) 3.200(8) no 55501
H(77) C(65) 3.223(7) no 55501
H(77) C(66) 2.128(7) no 55501
H(77) C(68) 2.114(8) no 55501
H(78) Fe(3) 2.734(5) no 55501
H(78) O(8) 2.945(6) no 55501
H(78) C(52) 3.439(7) no 55501
H(78) C(53) 3.221(6) no 55501
H(78) C(58) 3.171(7) no 55501
H(78) C(62) 3.187(7) no 64503
H(78) C(64) 2.124(8) no 55501
H(78) C(65) 3.226(7) no 55501
H(78) C(66) 3.219(8) no 55501
H(78) C(67) 2.124(8) no 55501
H(79) N(4) 1.866(4) no 55501
H(79) C(44) 3.419(5) no 55501
H(79) C(45) 3.072(5) no 55501
H(79) C(46) 1.992(5) no 55501
H(79) C(47) 2.476(5) no 55501
H(79) C(48) 3.094(5) no 55501
H(79) C(52) 3.223(5) no 55501
H(79) C(53) 2.762(5) no 55501
H(79) C(55) 3.025(5) no 55501
H(79) C(56) 3.473(5) no 55501
H(80) N(3) 1.769(4) no 55501
H(80) C(35) 3.461(6) no 55501
H(80) C(38) 3.012(5) no 55501
H(80) C(40) 2.556(5) no 55501
H(80) C(41) 2.896(5) no 55501
H(80) C(45) 2.779(5) no 55501
H(80) C(46) 2.311(5) no 55501
H(80) C(47) 1.940(5) no 55501
H(80) C(48) 2.955(5) no 55501
H(80) C(49) 3.228(5) no 55501
O(2) N(2) 2.762(5) yes .
O(3) N(1) 2.791(5) yes .
O(6) N(4) 2.741(5) yes .
O(7) N(3) 2.759(5) yes .

loop_
_geom_torsion_atom_site_label_1
_geom_torsion_atom_site_label_2
_geom_torsion_atom_site_label_3
_geom_torsion_atom_site_label_4
_geom_torsion
_geom_torsion_publ_flag
C(8) Fe(1) C(7) C(6) -116.8(5) yes
C(8) Fe(1) C(7) C(11) 119.9(3) yes
C(9) Fe(1) C(7) C(6) -154.2(4) yes
C(9) Fe(1) C(7) C(8) -37.4(2) yes
C(9) Fe(1) C(7) C(11) 82.5(3) yes
C(10) Fe(1) C(7) C(6) 162.3(4) yes
C(10) Fe(1) C(7) C(8) -80.9(3) yes
C(10) Fe(1) C(7) C(11) 39.0(2) yes
C(11) Fe(1) C(7) C(6) 123.3(5) yes
C(11) Fe(1) C(7) C(8) -119.9(3) yes
C(25) Fe(1) C(7) C(6) -1.6(4) yes
C(25) Fe(1) C(7) C(8) 115.2(2) yes
C(25) Fe(1) C(7) C(11) -124.9(2) yes
C(26) Fe(1) C(7) C(6) -42.8(5) yes
C(26) Fe(1) C(7) C(8) 74.0(3) yes
C(26) Fe(1) C(7) C(11) -166.1(2) yes
C(27) Fe(1) C(7) C(6) -76.2(7) yes
C(27) Fe(1) C(7) C(8) 40.6(6) yes
C(27) Fe(1) C(7) C(11) 160.6(4) yes
C(28) Fe(1) C(7) C(6) 74.2(5) yes
C(28) Fe(1) C(7) C(8) -169.0(3) yes
C(28) Fe(1) C(7) C(11) -49.1(5) yes
C(29) Fe(1) C(7) C(6) 41.3(4) yes
C(29) Fe(1) C(7) C(8) 158.1(2) yes
C(29) Fe(1) C(7) C(11) -82.0(3) yes
C(7) Fe(1) C(8) C(9) -118.7(3) yes
C(7) Fe(1) C(8) H(11) 120.3(6) no
C(9) Fe(1) C(8) C(7) 118.7(3) yes
C(9) Fe(1) C(8) H(11) -121.0(6) no
C(10) Fe(1) C(8) C(7) 81.4(2) yes
C(10) Fe(1) C(8) C(9) -37.3(2) yes
C(10) Fe(1) C(8) H(11) -158.3(6) no
C(11) Fe(1) C(8) C(7) 37.4(2) yes
C(11) Fe(1) C(8) C(9) -81.2(2) yes
C(11) Fe(1) C(8) H(11) 157.8(6) no
C(25) Fe(1) C(8) C(7) -83.9(3) yes
C(25) Fe(1) C(8) C(9) 157.4(2) yes
C(25) Fe(1) C(8) H(11) 36.4(6) no
C(26) Fe(1) C(8) C(7) -126.0(2) yes
C(26) Fe(1) C(8) C(9) 115.3(2) yes
C(26) Fe(1) C(8) H(11) -5.7(6) no
C(27) Fe(1) C(8) C(7) -167.1(2) yes
C(27) Fe(1) C(8) C(9) 74.2(3) yes
C(27) Fe(1) C(8) H(11) -46.8(6) no
C(28) Fe(1) C(8) C(7) 163.2(4) yes
C(28) Fe(1) C(8) C(9) 44.6(6) yes
C(28) Fe(1) C(8) H(11) -76.4(8) no
C(29) Fe(1) C(8) C(7) -49.8(4) yes
C(29) Fe(1) C(8) C(9) -168.5(3) yes
C(29) Fe(1) C(8) H(11) 70.5(7) no
C(7) Fe(1) C(9) C(8) 38.7(2) yes
C(7) Fe(1) C(9) C(10) -81.0(3) yes
C(7) Fe(1) C(9) H(12) 159.0(7) no
C(8) Fe(1) C(9) C(10) -119.8(3) yes
C(8) Fe(1) C(9) H(12) 120.3(7) no
C(10) Fe(1) C(9) C(8) 119.8(3) yes
C(10) Fe(1) C(9) H(12) -120.0(7) no
C(11) Fe(1) C(9) C(8) 83.0(3) yes
C(11) Fe(1) C(9) C(10) -36.8(2) yes
C(11) Fe(1) C(9) H(12) -156.7(7) no
C(25) Fe(1) C(9) C(8) -49.4(4) yes
C(25) Fe(1) C(9) C(10) -169.2(3) yes
C(25) Fe(1) C(9) H(12) 70.9(8) no
C(26) Fe(1) C(9) C(8) -82.2(3) yes
C(26) Fe(1) C(9) C(10) 158.1(2) yes
C(26) Fe(1) C(9) H(12) 38.1(7) no
C(27) Fe(1) C(9) C(8) -124.7(2) yes
C(27) Fe(1) C(9) C(10) 115.5(3) yes
C(27) Fe(1) C(9) H(12) -4.4(7) no
C(28) Fe(1) C(9) C(8) -165.3(2) yes
C(28) Fe(1) C(9) C(10) 74.9(3) yes
C(28) Fe(1) C(9) H(12) -45.1(7) no
C(29) Fe(1) C(9) C(8) 162.3(4) yes
C(29) Fe(1) C(9) C(10) 42.6(6) yes
C(29) Fe(1) C(9) H(12) -77.4(8) no
C(7) Fe(1) C(10) C(9) 82.1(3) yes
C(7) Fe(1) C(10) C(11) -39.3(2) yes
C(7) Fe(1) C(10) H(13) -158.7(6) no
C(8) Fe(1) C(10) C(9) 37.1(2) yes
C(8) Fe(1) C(10) C(11) -84.2(3) yes
C(8) Fe(1) C(10) H(13) 156.4(6) no
C(9) Fe(1) C(10) C(11) -121.3(4) yes
C(9) Fe(1) C(10) H(13) 119.3(6) no
C(11) Fe(1) C(10) C(9) 121.3(4) yes
C(11) Fe(1) C(10) H(13) -119.4(6) no
C(25) Fe(1) C(10) C(9) 162.2(5) yes
C(25) Fe(1) C(10) C(11) 40.9(7) yes
C(25) Fe(1) C(10) H(13) -78.6(8) no
C(26) Fe(1) C(10) C(9) -47.4(5) yes
C(26) Fe(1) C(10) C(11) -168.7(3) yes
C(26) Fe(1) C(10) H(13) 71.8(7) no
C(27) Fe(1) C(10) C(9) -82.1(3) yes
C(27) Fe(1) C(10) C(11) 156.6(2) yes
C(27) Fe(1) C(10) H(13) 37.2(6) no
C(28) Fe(1) C(10) C(9) -125.3(3) yes
C(28) Fe(1) C(10) C(11) 113.3(3) yes
C(28) Fe(1) C(10) H(13) -6.1(6) no
C(29) Fe(1) C(10) C(9) -166.4(2) yes
C(29) Fe(1) C(10) C(11) 72.3(3) yes
C(29) Fe(1) C(10) H(13) -47.1(6) no
C(7) Fe(1) C(11) C(10) 116.9(3) yes
C(7) Fe(1) C(11) C(12) -124.7(5) yes
C(8) Fe(1) C(11) C(7) -37.8(2) yes
C(8) Fe(1) C(11) C(10) 79.1(3) yes
C(8) Fe(1) C(11) C(12) -162.4(4) yes
C(9) Fe(1) C(11) C(7) -80.7(3) yes
C(9) Fe(1) C(11) C(10) 36.2(2) yes
C(9) Fe(1) C(11) C(12) 154.7(4) yes
C(10) Fe(1) C(11) C(7) -116.9(3) yes
C(10) Fe(1) C(11) C(12) 118.4(5) yes
C(25) Fe(1) C(11) C(7) 75.7(3) yes
C(25) Fe(1) C(11) C(10) -167.4(2) yes
C(25) Fe(1) C(11) C(12) -49.0(5) yes
C(26) Fe(1) C(11) C(7) 44.8(6) yes
C(26) Fe(1) C(11) C(10) 161.6(4) yes
C(26) Fe(1) C(11) C(12) -79.9(7) yes
C(27) Fe(1) C(11) C(7) -167.9(3) yes
C(27) Fe(1) C(11) C(10) -51.1(4) yes
C(27) Fe(1) C(11) C(12) 67.4(5) yes
C(28) Fe(1) C(11) C(7) 157.8(2) yes
C(28) Fe(1) C(11) C(10) -85.3(3) yes
C(28) Fe(1) C(11) C(12) 33.1(5) yes
C(29) Fe(1) C(11) C(7) 116.0(2) yes
C(29) Fe(1) C(11) C(10) -127.1(3) yes
C(29) Fe(1) C(11) C(12) -8.7(4) yes
C(7) Fe(1) C(25) C(26) -125.2(3) yes
C(7) Fe(1) C(25) C(29) 114.5(3) yes
C(7) Fe(1) C(25) H(29) -4.1(8) no
C(8) Fe(1) C(25) C(26) -81.2(3) yes
C(8) Fe(1) C(25) C(29) 158.6(3) yes
C(8) Fe(1) C(25) H(29) 40.0(8) no
C(9) Fe(1) C(25) C(26) -46.6(5) yes
C(9) Fe(1) C(25) C(29) -166.9(3) yes
C(9) Fe(1) C(25) H(29) 74.5(9) no
C(10) Fe(1) C(25) C(26) 160.3(5) yes
C(10) Fe(1) C(25) C(29) 40.1(8) yes
C(10) Fe(1) C(25) H(29) -78(1) no
C(11) Fe(1) C(25) C(26) -167.4(3) yes
C(11) Fe(1) C(25) C(29) 72.3(3) yes
C(11) Fe(1) C(25) H(29) -46.3(8) no
C(26) Fe(1) C(25) C(29) -120.3(4) yes
C(26) Fe(1) C(25) H(29) 121.1(8) no
C(27) Fe(1) C(25) C(26) 38.0(3) yes
C(27) Fe(1) C(25) C(29) -82.3(3) yes
C(27) Fe(1) C(25) H(29) 159.1(8) no
C(28) Fe(1) C(25) C(26) 82.1(3) yes
C(28) Fe(1) C(25) C(29) -38.2(3) yes
C(28) Fe(1) C(25) H(29) -156.8(8) no
C(29) Fe(1) C(25) C(26) 120.3(4) yes
C(29) Fe(1) C(25) H(29) -118.6(8) no
C(7) Fe(1) C(26) C(25) 74.9(4) yes
C(7) Fe(1) C(26) C(27) -166.4(2) yes
C(7) Fe(1) C(26) H(30) -45.8(8) no
C(8) Fe(1) C(26) C(25) 116.7(3) yes
C(8) Fe(1) C(26) C(27) -124.5(3) yes
C(8) Fe(1) C(26) H(30) -3.9(7) no
C(9) Fe(1) C(26) C(25) 158.7(3) yes
C(9) Fe(1) C(26) C(27) -82.6(3) yes
C(9) Fe(1) C(26) H(30) 38.0(8) no
C(10) Fe(1) C(26) C(25) -168.2(3) yes
C(10) Fe(1) C(26) C(27) -49.5(5) yes
C(10) Fe(1) C(26) H(30) 71.1(8) no
C(11) Fe(1) C(26) C(25) 39.6(8) yes
C(11) Fe(1) C(26) C(27) 158.4(5) yes
C(11) Fe(1) C(26) H(30) -81.0(9) no
C(25) Fe(1) C(26) C(27) 118.8(4) yes
C(25) Fe(1) C(26) H(30) -120.6(8) no
C(27) Fe(1) C(26) C(25) -118.8(4) yes
C(27) Fe(1) C(26) H(30) 120.6(8) no
C(28) Fe(1) C(26) C(25) -80.4(3) yes
C(28) Fe(1) C(26) C(27) 38.4(3) yes
C(28) Fe(1) C(26) H(30) 159.0(7) no
C(29) Fe(1) C(26) C(25) -37.0(3) yes
C(29) Fe(1) C(26) C(27) 81.7(3) yes
C(29) Fe(1) C(26) H(30) -157.7(7) no
C(7) Fe(1) C(27) C(26) 42.7(7) yes
C(7) Fe(1) C(27) C(28) 160.7(5) yes
C(7) Fe(1) C(27) H(31) -78.3(9) no
C(8) Fe(1) C(27) C(26) 74.7(3) yes
C(8) Fe(1) C(27) C(28) -167.4(3) yes
C(8) Fe(1) C(27) H(31) -46.3(7) no
C(9) Fe(1) C(27) C(26) 115.2(3) yes
C(9) Fe(1) C(27) C(28) -126.9(3) yes
C(9) Fe(1) C(27) H(31) -5.9(7) no
C(10) Fe(1) C(27) C(26) 157.3(3) yes
C(10) Fe(1) C(27) C(28) -84.8(3) yes
C(10) Fe(1) C(27) H(31) 36.3(7) no
C(11) Fe(1) C(27) C(26) -166.8(3) yes
C(11) Fe(1) C(27) C(28) -48.9(5) yes
C(11) Fe(1) C(27) H(31) 72.1(8) no
C(25) Fe(1) C(27) C(26) -37.8(3) yes
C(25) Fe(1) C(27) C(28) 80.2(3) yes
C(25) Fe(1) C(27) H(31) -158.8(7) no
C(26) Fe(1) C(27) C(28) 117.9(4) yes
C(26) Fe(1) C(27) H(31) -121.0(7) no
C(28) Fe(1) C(27) C(26) -117.9(4) yes
C(28) Fe(1) C(27) H(31) 121.0(7) no
C(29) Fe(1) C(27) C(26) -81.5(3) yes
C(29) Fe(1) C(27) C(28) 36.5(3) yes
C(29) Fe(1) C(27) H(31) 157.5(7) no
C(7) Fe(1) C(28) C(27) -167.8(3) yes
C(7) Fe(1) C(28) C(29) -47.0(5) yes
C(7) Fe(1) C(28) H(32) 73.1(8) no
C(8) Fe(1) C(28) C(27) 38.2(7) yes
C(8) Fe(1) C(28) C(29) 159.0(4) yes
C(8) Fe(1) C(28) H(32) -80.9(9) no
C(9) Fe(1) C(28) C(27) 72.6(3) yes
C(9) Fe(1) C(28) C(29) -166.6(2) yes
C(9) Fe(1) C(28) H(32) -46.5(8) no
C(10) Fe(1) C(28) C(27) 113.9(3) yes
C(10) Fe(1) C(28) C(29) -125.4(3) yes
C(10) Fe(1) C(28) H(32) -5.3(7) no
C(11) Fe(1) C(28) C(27) 157.4(3) yes
C(11) Fe(1) C(28) C(29) -81.8(3) yes
C(11) Fe(1) C(28) H(32) 38.3(7) no
C(25) Fe(1) C(28) C(27) -82.2(3) yes
C(25) Fe(1) C(28) C(29) 38.6(3) yes
C(25) Fe(1) C(28) H(32) 158.7(7) no
C(26) Fe(1) C(28) C(27) -38.4(3) yes
C(26) Fe(1) C(28) C(29) 82.4(3) yes
C(26) Fe(1) C(28) H(32) -157.5(7) no
C(27) Fe(1) C(28) C(29) 120.8(4) yes
C(27) Fe(1) C(28) H(32) -119.1(8) no
C(29) Fe(1) C(28) C(27) -120.8(4) yes
C(29) Fe(1) C(28) H(32) 120.1(8) no
C(7) Fe(1) C(29) C(25) -83.9(3) yes
C(7) Fe(1) C(29) C(28) 158.4(3) yes
C(7) Fe(1) C(29) H(33) 36.6(8) no
C(8) Fe(1) C(29) C(25) -48.2(5) yes
C(8) Fe(1) C(29) C(28) -165.9(3) yes
C(8) Fe(1) C(29) H(33) 72.3(8) no
C(9) Fe(1) C(29) C(25) 159.3(5) yes
C(9) Fe(1) C(29) C(28) 41.6(7) yes
C(9) Fe(1) C(29) H(33) -80(1) no
C(10) Fe(1) C(29) C(25) -167.6(3) yes
C(10) Fe(1) C(29) C(28) 74.7(3) yes
C(10) Fe(1) C(29) H(33) -47.1(8) no
C(11) Fe(1) C(29) C(25) -126.8(3) yes
C(11) Fe(1) C(29) C(28) 115.5(3) yes
C(11) Fe(1) C(29) H(33) -6.4(7) no
C(25) Fe(1) C(29) C(28) -117.7(4) yes
C(25) Fe(1) C(29) H(33) 120.5(8) no
C(26) Fe(1) C(29) C(25) 37.0(3) yes
C(26) Fe(1) C(29) C(28) -80.7(3) yes
C(26) Fe(1) C(29) H(33) 157.4(8) no
C(27) Fe(1) C(29) C(25) 80.7(3) yes
C(27) Fe(1) C(29) C(28) -37.0(3) yes
C(27) Fe(1) C(29) H(33) -158.8(8) no
C(28) Fe(1) C(29) C(25) 117.7(4) yes
C(28) Fe(1) C(29) H(33) -121.9(8) no
C(15) Fe(2) C(14) C(13) 118.1(5) yes
C(15) Fe(2) C(14) C(18) -117.2(3) yes
C(16) Fe(2) C(14) C(13) 153.9(4) yes
C(16) Fe(2) C(14) C(15) 35.9(2) yes
C(16) Fe(2) C(14) C(18) -81.4(3) yes
C(17) Fe(2) C(14) C(13) -162.8(4) yes
C(17) Fe(2) C(14) C(15) 79.1(3) yes
C(17) Fe(2) C(14) C(18) -38.1(2) yes
C(18) Fe(2) C(14) C(13) -124.7(5) yes
C(18) Fe(2) C(14) C(15) 117.2(3) yes
C(30) Fe(2) C(14) C(13) -0.9(4) yes
C(30) Fe(2) C(14) C(15) -118.9(3) yes
C(30) Fe(2) C(14) C(18) 123.9(3) yes
C(31) Fe(2) C(14) C(13) 38.2(5) yes
C(31) Fe(2) C(14) C(15) -79.8(3) yes
C(31) Fe(2) C(14) C(18) 163.0(2) yes
C(32) Fe(2) C(14) C(13) 69.6(7) yes
C(32) Fe(2) C(14) C(15) -48.5(6) yes
C(32) Fe(2) C(14) C(18) -165.7(4) yes
C(33) Fe(2) C(14) C(13) -78.3(5) yes
C(33) Fe(2) C(14) C(15) 163.6(3) yes
C(33) Fe(2) C(14) C(18) 46.4(4) yes
C(34) Fe(2) C(14) C(13) -43.4(5) yes
C(34) Fe(2) C(14) C(15) -161.4(2) yes
C(34) Fe(2) C(14) C(18) 81.4(3) yes
C(14) Fe(2) C(15) C(16) 121.5(4) yes
C(14) Fe(2) C(15) H(16) -118.7(7) no
C(16) Fe(2) C(15) C(14) -121.5(3) yes
C(16) Fe(2) C(15) H(16) 119.8(7) no
C(17) Fe(2) C(15) C(14) -84.1(3) yes
C(17) Fe(2) C(15) C(16) 37.4(2) yes
C(17) Fe(2) C(15) H(16) 157.2(6) no
C(18) Fe(2) C(15) C(14) -38.9(2) yes
C(18) Fe(2) C(15) C(16) 82.6(3) yes
C(18) Fe(2) C(15) H(16) -157.6(7) no
C(30) Fe(2) C(15) C(14) 79.5(3) yes
C(30) Fe(2) C(15) C(16) -159.0(2) yes
C(30) Fe(2) C(15) H(16) -39.2(7) no
C(31) Fe(2) C(15) C(14) 121.8(2) yes
C(31) Fe(2) C(15) C(16) -116.7(3) yes
C(31) Fe(2) C(15) H(16) 3.1(7) no
C(32) Fe(2) C(15) C(14) 165.0(2) yes
C(32) Fe(2) C(15) C(16) -73.5(3) yes
C(32) Fe(2) C(15) H(16) 46.3(7) no
C(33) Fe(2) C(15) C(14) -154.5(4) yes
C(33) Fe(2) C(15) C(16) -33.0(6) yes
C(33) Fe(2) C(15) H(16) 86.8(8) no
C(34) Fe(2) C(15) C(14) 43.3(5) yes
C(34) Fe(2) C(15) C(16) 164.7(3) yes
C(34) Fe(2) C(15) H(16) -75.4(7) no
C(14) Fe(2) C(16) C(15) -36.6(2) yes
C(14) Fe(2) C(16) C(17) 83.0(2) yes
C(14) Fe(2) C(16) H(17) -157.2(6) no
C(15) Fe(2) C(16) C(17) 119.7(3) yes
C(15) Fe(2) C(16) H(17) -120.5(7) no
C(17) Fe(2) C(16) C(15) -119.7(3) yes
C(17) Fe(2) C(16) H(17) 119.8(7) no
C(18) Fe(2) C(16) C(15) -80.7(3) yes
C(18) Fe(2) C(16) C(17) 39.0(2) yes
C(18) Fe(2) C(16) H(17) 158.8(6) no
C(30) Fe(2) C(16) C(15) 48.2(5) yes
C(30) Fe(2) C(16) C(17) 167.8(3) yes
C(30) Fe(2) C(16) H(17) -72.4(7) no
C(31) Fe(2) C(16) C(15) 83.5(3) yes
C(31) Fe(2) C(16) C(17) -156.9(2) yes
C(31) Fe(2) C(16) H(17) -37.0(6) no
C(32) Fe(2) C(16) C(15) 126.7(3) yes
C(32) Fe(2) C(16) C(17) -113.6(2) yes
C(32) Fe(2) C(16) H(17) 6.2(6) no
C(33) Fe(2) C(16) C(15) 168.8(2) yes
C(33) Fe(2) C(16) C(17) -71.5(3) yes
C(33) Fe(2) C(16) H(17) 48.3(7) no
C(34) Fe(2) C(16) C(15) -159.8(4) yes
C(34) Fe(2) C(16) C(17) -40.1(6) yes
C(34) Fe(2) C(16) H(17) 79.7(8) no
C(14) Fe(2) C(17) C(16) -80.7(2) yes
C(14) Fe(2) C(17) C(18) 37.4(2) yes
C(14) Fe(2) C(17) H(18) 156.3(6) no
C(15) Fe(2) C(17) C(16) -36.9(2) yes
C(15) Fe(2) C(17) C(18) 81.2(2) yes
C(15) Fe(2) C(17) H(18) -159.9(6) no
C(16) Fe(2) C(17) C(18) 118.1(3) yes
C(16) Fe(2) C(17) H(18) -123.0(7) no
C(18) Fe(2) C(17) C(16) -118.1(3) yes
C(18) Fe(2) C(17) H(18) 118.9(7) no
C(30) Fe(2) C(17) C(16) -163.2(4) yes
C(30) Fe(2) C(17) C(18) -45.1(6) yes
C(30) Fe(2) C(17) H(18) 73.9(8) no
C(31) Fe(2) C(17) C(16) 54.0(4) yes
C(31) Fe(2) C(17) C(18) 172.2(3) yes
C(31) Fe(2) C(17) H(18) -68.9(7) no
C(32) Fe(2) C(17) C(16) 84.9(3) yes
C(32) Fe(2) C(17) C(18) -157.0(2) yes
C(32) Fe(2) C(17) H(18) -38.1(6) no
C(33) Fe(2) C(17) C(16) 126.6(2) yes
C(33) Fe(2) C(17) C(18) -115.3(2) yes
C(33) Fe(2) C(17) H(18) 3.6(6) no
C(34) Fe(2) C(17) C(16) 166.0(2) yes
C(34) Fe(2) C(17) C(18) -75.8(3) yes
C(34) Fe(2) C(17) H(18) 43.1(7) no
C(14) Fe(2) C(18) C(17) -119.5(3) yes
C(14) Fe(2) C(18) C(19) 123.2(5) yes
C(15) Fe(2) C(18) C(14) 38.7(2) yes
C(15) Fe(2) C(18) C(17) -80.8(3) yes
C(15) Fe(2) C(18) C(19) 161.9(4) yes
C(16) Fe(2) C(18) C(14) 81.7(2) yes
C(16) Fe(2) C(18) C(17) -37.8(2) yes
C(16) Fe(2) C(18) C(19) -155.1(4) yes
C(17) Fe(2) C(18) C(14) 119.5(3) yes
C(17) Fe(2) C(18) C(19) -117.3(5) yes
C(30) Fe(2) C(18) C(14) -75.4(3) yes
C(30) Fe(2) C(18) C(17) 165.1(2) yes
C(30) Fe(2) C(18) C(19) 47.8(5) yes
C(31) Fe(2) C(18) C(14) -50.1(6) yes
C(31) Fe(2) C(18) C(17) -169.6(4) yes
C(31) Fe(2) C(18) C(19) 73.1(6) yes
C(32) Fe(2) C(18) C(14) 171.0(3) yes
C(32) Fe(2) C(18) C(17) 51.5(5) yes
C(32) Fe(2) C(18) C(19) -65.8(6) yes
C(33) Fe(2) C(18) C(14) -158.6(2) yes
C(33) Fe(2) C(18) C(17) 81.9(3) yes
C(33) Fe(2) C(18) C(19) -35.4(5) yes
C(34) Fe(2) C(18) C(14) -116.6(2) yes
C(34) Fe(2) C(18) C(17) 123.9(2) yes
C(34) Fe(2) C(18) C(19) 6.5(4) yes
C(14) Fe(2) C(30) C(31) 126.5(3) yes
C(14) Fe(2) C(30) C(34) -116.5(3) yes
C(14) Fe(2) C(30) H(34) 3.1(8) no
C(15) Fe(2) C(30) C(31) 84.3(3) yes
C(15) Fe(2) C(30) C(34) -158.6(3) yes
C(15) Fe(2) C(30) H(34) -39.1(8) no
C(16) Fe(2) C(30) C(31) 50.2(6) yes
C(16) Fe(2) C(30) C(34) 167.3(3) yes
C(16) Fe(2) C(30) H(34) -73.2(9) no
C(17) Fe(2) C(30) C(31) -157.0(4) yes
C(17) Fe(2) C(30) C(34) -39.9(7) yes
C(17) Fe(2) C(30) H(34) 79(1) no
C(18) Fe(2) C(30) C(31) 168.0(3) yes
C(18) Fe(2) C(30) C(34) -75.0(4) yes
C(18) Fe(2) C(30) H(34) 44.6(8) no
C(31) Fe(2) C(30) C(34) 117.1(4) yes
C(31) Fe(2) C(30) H(34) -123.4(9) no
C(32) Fe(2) C(30) C(31) -37.5(3) yes
C(32) Fe(2) C(30) C(34) 79.6(3) yes
C(32) Fe(2) C(30) H(34) -160.8(8) no
C(33) Fe(2) C(30) C(31) -81.1(3) yes
C(33) Fe(2) C(30) C(34) 35.9(3) yes
C(33) Fe(2) C(30) H(34) 155.5(8) no
C(34) Fe(2) C(30) C(31) -117.1(4) yes
C(34) Fe(2) C(30) H(34) 119.6(9) no
C(14) Fe(2) C(31) C(30) -72.0(4) yes
C(14) Fe(2) C(31) C(32) 167.5(3) yes
C(14) Fe(2) C(31) H(35) 46.3(9) no
C(15) Fe(2) C(31) C(30) -115.3(3) yes
C(15) Fe(2) C(31) C(32) 124.2(3) yes
C(15) Fe(2) C(31) H(35) 3.0(9) no
C(16) Fe(2) C(31) C(30) -158.1(3) yes
C(16) Fe(2) C(31) C(32) 81.4(4) yes
C(16) Fe(2) C(31) H(35) -39.7(9) no
C(17) Fe(2) C(31) C(30) 163.5(3) yes
C(17) Fe(2) C(31) C(32) 42.9(6) yes
C(17) Fe(2) C(31) H(35) -78.2(9) no
C(18) Fe(2) C(31) C(30) -33.6(7) yes
C(18) Fe(2) C(31) C(32) -154.1(5) yes
C(18) Fe(2) C(31) H(35) 84(1) no
C(30) Fe(2) C(31) C(32) -120.5(4) yes
C(30) Fe(2) C(31) H(35) 118.3(9) no
C(32) Fe(2) C(31) C(30) 120.5(4) yes
C(32) Fe(2) C(31) H(35) -121.1(9) no
C(33) Fe(2) C(31) C(30) 82.8(3) yes
C(33) Fe(2) C(31) C(32) -37.8(3) yes
C(33) Fe(2) C(31) H(35) -158.9(9) no
C(34) Fe(2) C(31) C(30) 39.3(3) yes
C(34) Fe(2) C(31) C(32) -81.2(3) yes
C(34) Fe(2) C(31) H(35) 157.6(9) no
C(14) Fe(2) C(32) C(31) -40.0(9) yes
C(14) Fe(2) C(32) C(33) -158.8(6) yes
C(14) Fe(2) C(32) H(36) 80(1) no
C(15) Fe(2) C(32) C(31) -78.0(4) yes
C(15) Fe(2) C(32) C(33) 163.2(3) yes
C(15) Fe(2) C(32) H(36) 42.9(9) no
C(16) Fe(2) C(32) C(31) -118.4(3) yes
C(16) Fe(2) C(32) C(33) 122.8(4) yes
C(16) Fe(2) C(32) H(36) 2.5(8) no
C(17) Fe(2) C(32) C(31) -161.3(3) yes
C(17) Fe(2) C(32) C(33) 79.8(4) yes
C(17) Fe(2) C(32) H(36) -40.5(8) no
C(18) Fe(2) C(32) C(31) 161.9(4) yes
C(18) Fe(2) C(32) C(33) 43.1(7) yes
C(18) Fe(2) C(32) H(36) -77.2(9) no
C(30) Fe(2) C(32) C(31) 36.0(3) yes
C(30) Fe(2) C(32) C(33) -82.8(4) yes
C(30) Fe(2) C(32) H(36) 156.9(8) no
C(31) Fe(2) C(32) C(33) -118.8(5) yes
C(31) Fe(2) C(32) H(36) 120.9(9) no
C(33) Fe(2) C(32) C(31) 118.8(5) yes
C(33) Fe(2) C(32) H(36) -120.3(9) no
C(34) Fe(2) C(32) C(31) 80.2(3) yes
C(34) Fe(2) C(32) C(33) -38.6(4) yes
C(34) Fe(2) C(32) H(36) -158.9(8) no
C(14) Fe(2) C(33) C(32) 167.1(4) yes
C(14) Fe(2) C(33) C(34) 50.3(6) yes
C(14) Fe(2) C(33) H(37) -70(1) no
C(15) Fe(2) C(33) C(32) -52.2(9) yes
C(15) Fe(2) C(33) C(34) -169.0(5) yes
C(15) Fe(2) C(33) H(37) 70(1) no
C(16) Fe(2) C(33) C(32) -77.5(4) yes
C(16) Fe(2) C(33) C(34) 165.6(3) yes
C(16) Fe(2) C(33) H(37) 45.0(9) no
C(17) Fe(2) C(33) C(32) -117.1(4) yes
C(17) Fe(2) C(33) C(34) 126.0(3) yes
C(17) Fe(2) C(33) H(37) 5.4(9) no
C(18) Fe(2) C(33) C(32) -160.2(3) yes
C(18) Fe(2) C(33) C(34) 82.9(4) yes
C(18) Fe(2) C(33) H(37) -37.7(9) no
C(30) Fe(2) C(33) C(32) 80.4(4) yes
C(30) Fe(2) C(33) C(34) -36.5(3) yes
C(30) Fe(2) C(33) H(37) -157.1(9) no
C(31) Fe(2) C(33) C(32) 38.1(4) yes
C(31) Fe(2) C(33) C(34) -78.7(4) yes
C(31) Fe(2) C(33) H(37) 160.6(9) no
C(32) Fe(2) C(33) C(34) -116.8(5) yes
C(32) Fe(2) C(33) H(37) 122(1) no
C(34) Fe(2) C(33) C(32) 116.8(5) yes
C(34) Fe(2) C(33) H(37) -120(1) no
C(14) Fe(2) C(34) C(30) 81.5(4) yes
C(14) Fe(2) C(34) C(33) -156.8(3) yes
C(14) Fe(2) C(34) H(38) -38.0(9) no
C(15) Fe(2) C(34) C(30) 50.4(6) yes
C(15) Fe(2) C(34) C(33) 172.1(4) yes
C(15) Fe(2) C(34) H(38) -69(1) no
C(16) Fe(2) C(34) C(30) -162.9(5) yes
C(16) Fe(2) C(34) C(33) -41.2(8) yes
C(16) Fe(2) C(34) H(38) 77(1) no
C(17) Fe(2) C(34) C(30) 166.5(3) yes
C(17) Fe(2) C(34) C(33) -71.8(4) yes
C(17) Fe(2) C(34) H(38) 47.0(9) no
C(18) Fe(2) C(34) C(30) 124.1(3) yes
C(18) Fe(2) C(34) C(33) -114.2(4) yes
C(18) Fe(2) C(34) H(38) 4.6(9) no
C(30) Fe(2) C(34) C(33) 121.7(5) yes
C(30) Fe(2) C(34) H(38) -119.5(9) no
C(31) Fe(2) C(34) C(30) -37.9(3) yes
C(31) Fe(2) C(34) C(33) 83.8(4) yes
C(31) Fe(2) C(34) H(38) -157.4(9) no
C(32) Fe(2) C(34) C(30) -82.6(3) yes
C(32) Fe(2) C(34) C(33) 39.1(3) yes
C(32) Fe(2) C(34) H(38) 157.9(9) no
C(33) Fe(2) C(34) C(30) -121.7(4) yes
C(33) Fe(2) C(34) H(38) 118.8(9) no
C(49) Fe(3) C(48) C(47) 117.1(5) yes
C(49) Fe(3) C(48) C(52) -116.9(3) yes
C(50) Fe(3) C(48) C(47) 154.1(4) yes
C(50) Fe(3) C(48) C(49) 37.0(3) yes
C(50) Fe(3) C(48) C(52) -79.9(3) yes
C(51) Fe(3) C(48) C(47) -162.3(4) yes
C(51) Fe(3) C(48) C(49) 80.6(3) yes
C(51) Fe(3) C(48) C(52) -36.3(2) yes
C(52) Fe(3) C(48) C(47) -126.0(5) yes
C(52) Fe(3) C(48) C(49) 116.9(3) yes
C(64) Fe(3) C(48) C(47) -8.3(4) yes
C(64) Fe(3) C(48) C(49) -125.4(3) yes
C(64) Fe(3) C(48) C(52) 117.7(3) yes
C(65) Fe(3) C(48) C(47) 33.9(4) yes
C(65) Fe(3) C(48) C(49) -83.3(3) yes
C(65) Fe(3) C(48) C(52) 159.8(2) yes
C(66) Fe(3) C(48) C(47) 65.0(6) yes
C(66) Fe(3) C(48) C(49) -52.1(5) yes
C(66) Fe(3) C(48) C(52) -169.0(3) yes
C(67) Fe(3) C(48) C(47) -76.9(6) yes
C(67) Fe(3) C(48) C(49) 166.0(4) yes
C(67) Fe(3) C(48) C(52) 49.1(6) yes
C(68) Fe(3) C(48) C(47) -49.1(4) yes
C(68) Fe(3) C(48) C(49) -166.3(2) yes
C(68) Fe(3) C(48) C(52) 76.8(3) yes
C(48) Fe(3) C(49) C(50) 120.9(4) yes
C(48) Fe(3) C(49) H(56) -118.6(7) no
C(50) Fe(3) C(49) C(48) -120.9(4) yes
C(50) Fe(3) C(49) H(56) 120.5(7) no
C(51) Fe(3) C(49) C(48) -83.3(3) yes
C(51) Fe(3) C(49) C(50) 37.5(2) yes
C(51) Fe(3) C(49) H(56) 158.1(6) no
C(52) Fe(3) C(49) C(48) -38.5(2) yes
C(52) Fe(3) C(49) C(50) 82.3(3) yes
C(52) Fe(3) C(49) H(56) -157.2(6) no
C(64) Fe(3) C(49) C(48) 72.9(3) yes
C(64) Fe(3) C(49) C(50) -166.2(2) yes
C(64) Fe(3) C(49) H(56) -45.7(7) no
C(65) Fe(3) C(49) C(48) 114.5(3) yes
C(65) Fe(3) C(49) C(50) -124.7(3) yes
C(65) Fe(3) C(49) H(56) -4.1(6) no
C(66) Fe(3) C(49) C(48) 157.4(2) yes
C(66) Fe(3) C(49) C(50) -81.8(3) yes
C(66) Fe(3) C(49) H(56) 38.7(7) no
C(67) Fe(3) C(49) C(48) -168.3(3) yes
C(67) Fe(3) C(49) C(50) -47.5(5) yes
C(67) Fe(3) C(49) H(56) 73.1(8) no
C(68) Fe(3) C(49) C(48) 38.1(6) yes
C(68) Fe(3) C(49) C(50) 158.9(4) yes
C(68) Fe(3) C(49) H(56) -80.5(8) no
C(48) Fe(3) C(50) C(49) -36.7(2) yes
C(48) Fe(3) C(50) C(51) 82.7(2) yes
C(48) Fe(3) C(50) H(57) -156.9(7) no
C(49) Fe(3) C(50) C(51) 119.4(3) yes
C(49) Fe(3) C(50) H(57) -120.3(7) no
C(51) Fe(3) C(50) C(49) -119.4(3) yes
C(51) Fe(3) C(50) H(57) 120.3(7) no
C(52) Fe(3) C(50) C(49) -79.7(3) yes
C(52) Fe(3) C(50) C(51) 39.7(2) yes
C(52) Fe(3) C(50) H(57) 160.0(7) no
C(64) Fe(3) C(50) C(49) 41.1(6) yes
C(64) Fe(3) C(50) C(51) 160.5(4) yes
C(64) Fe(3) C(50) H(57) -79.2(8) no
C(65) Fe(3) C(50) C(49) 75.0(3) yes
C(65) Fe(3) C(50) C(51) -165.6(2) yes
C(65) Fe(3) C(50) H(57) -45.2(7) no
C(66) Fe(3) C(50) C(49) 117.4(3) yes
C(66) Fe(3) C(50) C(51) -123.2(2) yes
C(66) Fe(3) C(50) H(57) -2.9(7) no
C(67) Fe(3) C(50) C(49) 160.5(2) yes
C(67) Fe(3) C(50) C(51) -80.1(3) yes
C(67) Fe(3) C(50) H(57) 40.2(7) no
C(68) Fe(3) C(50) C(49) -163.8(3) yes
C(68) Fe(3) C(50) C(51) -44.4(5) yes
C(68) Fe(3) C(50) H(57) 76.0(8) no
C(48) Fe(3) C(51) C(50) -81.3(2) yes
C(48) Fe(3) C(51) C(52) 35.2(2) yes
C(48) Fe(3) C(51) H(58) 156.4(6) no
C(49) Fe(3) C(51) C(50) -37.8(2) yes
C(49) Fe(3) C(51) C(52) 78.7(2) yes
C(49) Fe(3) C(51) H(58) -160.1(6) no
C(50) Fe(3) C(51) C(52) 116.5(3) yes
C(50) Fe(3) C(51) H(58) -122.3(7) no
C(52) Fe(3) C(51) C(50) -116.5(3) yes
C(52) Fe(3) C(51) H(58) 121.2(7) no
C(64) Fe(3) C(51) C(50) -166.4(3) yes
C(64) Fe(3) C(51) C(52) -49.9(4) yes
C(64) Fe(3) C(51) H(58) 71.3(7) no
C(65) Fe(3) C(51) C(50) 43.3(6) yes
C(65) Fe(3) C(51) C(52) 159.8(4) yes
C(65) Fe(3) C(51) H(58) -79.0(8) no
C(66) Fe(3) C(51) C(50) 76.7(3) yes
C(66) Fe(3) C(51) C(52) -166.8(2) yes
C(66) Fe(3) C(51) H(58) -45.6(6) no
C(67) Fe(3) C(51) C(50) 118.4(2) yes
C(67) Fe(3) C(51) C(52) -125.1(2) yes
C(67) Fe(3) C(51) H(58) -3.9(6) no
C(68) Fe(3) C(51) C(50) 160.6(2) yes
C(68) Fe(3) C(51) C(52) -82.9(3) yes
C(68) Fe(3) C(51) H(58) 38.3(6) no
C(48) Fe(3) C(52) C(51) -122.7(3) yes
C(48) Fe(3) C(52) C(53) 122.3(5) yes
C(49) Fe(3) C(52) C(48) 39.1(2) yes
C(49) Fe(3) C(52) C(51) -83.6(3) yes
C(49) Fe(3) C(52) C(53) 161.4(4) yes
C(50) Fe(3) C(52) C(48) 83.6(3) yes
C(50) Fe(3) C(52) C(51) -39.1(2) yes
C(50) Fe(3) C(52) C(53) -154.1(4) yes
C(51) Fe(3) C(52) C(48) 122.7(3) yes
C(51) Fe(3) C(52) C(53) -115.0(4) yes
C(64) Fe(3) C(52) C(48) -79.2(3) yes
C(64) Fe(3) C(52) C(51) 158.1(2) yes
C(64) Fe(3) C(52) C(53) 43.1(4) yes
C(65) Fe(3) C(52) C(48) -43.8(5) yes
C(65) Fe(3) C(52) C(51) -166.5(3) yes
C(65) Fe(3) C(52) C(53) 78.5(5) yes
C(66) Fe(3) C(52) C(48) 163.7(4) yes
C(66) Fe(3) C(52) C(51) 41.1(6) yes
C(66) Fe(3) C(52) C(53) -74.0(7) yes
C(67) Fe(3) C(52) C(48) -162.5(2) yes
C(67) Fe(3) C(52) C(51) 74.9(3) yes
C(67) Fe(3) C(52) C(53) -40.2(4) yes
C(68) Fe(3) C(52) C(48) -121.8(2) yes
C(68) Fe(3) C(52) C(51) 115.5(2) yes
C(68) Fe(3) C(52) C(53) 0.5(4) yes
C(48) Fe(3) C(64) C(65) 116.1(3) yes
C(48) Fe(3) C(64) C(68) -123.3(3) yes
C(48) Fe(3) C(64) H(74) -3.3(7) no
C(49) Fe(3) C(64) C(65) 75.8(3) yes
C(49) Fe(3) C(64) C(68) -163.7(2) yes
C(49) Fe(3) C(64) H(74) -43.7(8) no
C(50) Fe(3) C(64) C(65) 44.0(6) yes
C(50) Fe(3) C(64) C(68) 164.6(4) yes
C(50) Fe(3) C(64) H(74) -75.5(9) no
C(51) Fe(3) C(64) C(65) -167.1(3) yes
C(51) Fe(3) C(64) C(68) -46.5(5) yes
C(51) Fe(3) C(64) H(74) 73.5(8) no
C(52) Fe(3) C(64) C(65) 157.2(2) yes
C(52) Fe(3) C(64) C(68) -82.2(3) yes
C(52) Fe(3) C(64) H(74) 37.8(7) no
C(65) Fe(3) C(64) C(68) 120.6(4) yes
C(65) Fe(3) C(64) H(74) -119.4(8) no
C(66) Fe(3) C(64) C(65) -38.5(2) yes
C(66) Fe(3) C(64) C(68) 82.0(3) yes
C(66) Fe(3) C(64) H(74) -158.0(7) no
C(67) Fe(3) C(64) C(65) -82.8(3) yes
C(67) Fe(3) C(64) C(68) 37.8(2) yes
C(67) Fe(3) C(64) H(74) 157.8(7) no
C(68) Fe(3) C(64) C(65) -120.6(4) yes
C(68) Fe(3) C(64) H(74) 120.0(8) no
C(48) Fe(3) C(65) C(64) -80.9(3) yes
C(48) Fe(3) C(65) C(66) 160.9(2) yes
C(48) Fe(3) C(65) H(75) 41.5(7) no
C(49) Fe(3) C(65) C(64) -123.6(3) yes
C(49) Fe(3) C(65) C(66) 118.2(3) yes
C(49) Fe(3) C(65) H(75) -1.2(6) no
C(50) Fe(3) C(65) C(64) -165.3(2) yes
C(50) Fe(3) C(65) C(66) 76.6(3) yes
C(50) Fe(3) C(65) H(75) -42.8(7) no
C(51) Fe(3) C(65) C(64) 161.3(4) yes
C(51) Fe(3) C(65) C(66) 43.1(6) yes
C(51) Fe(3) C(65) H(75) -76.3(8) no
C(52) Fe(3) C(65) C(64) -50.3(5) yes
C(52) Fe(3) C(65) C(66) -168.5(3) yes
C(52) Fe(3) C(65) H(75) 72.1(7) no
C(64) Fe(3) C(65) C(66) -118.2(4) yes
C(64) Fe(3) C(65) H(75) 122.4(7) no
C(66) Fe(3) C(65) C(64) 118.2(3) yes
C(66) Fe(3) C(65) H(75) -119.4(7) no
C(67) Fe(3) C(65) C(64) 80.2(3) yes
C(67) Fe(3) C(65) C(66) -38.0(3) yes
C(67) Fe(3) C(65) H(75) -157.3(6) no
C(68) Fe(3) C(65) C(64) 36.9(3) yes
C(68) Fe(3) C(65) C(66) -81.3(3) yes
C(68) Fe(3) C(65) H(75) 159.3(6) no
C(48) Fe(3) C(66) C(65) -43.5(6) yes
C(48) Fe(3) C(66) C(67) -162.3(3) yes
C(48) Fe(3) C(66) H(76) 77.0(8) no
C(49) Fe(3) C(66) C(65) -80.6(3) yes
C(49) Fe(3) C(66) C(67) 160.6(3) yes
C(49) Fe(3) C(66) H(76) 39.9(7) no
C(50) Fe(3) C(66) C(65) -123.7(3) yes
C(50) Fe(3) C(66) C(67) 117.4(3) yes
C(50) Fe(3) C(66) H(76) -3.3(6) no
C(51) Fe(3) C(66) C(65) -165.7(2) yes
C(51) Fe(3) C(66) C(67) 75.5(4) yes
C(51) Fe(3) C(66) H(76) -45.2(7) no
C(52) Fe(3) C(66) C(65) 162.2(5) yes
C(52) Fe(3) C(66) C(67) 43.3(8) yes
C(52) Fe(3) C(66) H(76) -77.4(8) no
C(64) Fe(3) C(66) C(65) 38.2(3) yes
C(64) Fe(3) C(66) C(67) -80.7(3) yes
C(64) Fe(3) C(66) H(76) 158.7(6) no
C(65) Fe(3) C(66) C(67) -118.8(4) yes
C(65) Fe(3) C(66) H(76) 120.5(7) no
C(67) Fe(3) C(66) C(65) 118.8(4) yes
C(67) Fe(3) C(66) H(76) -120.7(7) no
C(68) Fe(3) C(66) C(65) 82.0(3) yes
C(68) Fe(3) C(66) C(67) -36.9(3) yes
C(68) Fe(3) C(66) H(76) -157.6(6) no
C(48) Fe(3) C(67) C(66) 157.0(4) yes
C(48) Fe(3) C(67) C(68) 36.8(7) yes
C(48) Fe(3) C(67) H(77) -83.3(9) no
C(49) Fe(3) C(67) C(66) -47.1(6) yes
C(49) Fe(3) C(67) C(68) -167.3(3) yes
C(49) Fe(3) C(67) H(77) 72.6(8) no
C(50) Fe(3) C(67) C(66) -81.7(3) yes
C(50) Fe(3) C(67) C(68) 158.1(3) yes
C(50) Fe(3) C(67) H(77) 38.0(7) no
C(51) Fe(3) C(67) C(66) -124.1(3) yes
C(51) Fe(3) C(67) C(68) 115.8(3) yes
C(51) Fe(3) C(67) H(77) -4.3(7) no
C(52) Fe(3) C(67) C(66) -166.1(3) yes
C(52) Fe(3) C(67) C(68) 73.8(3) yes
C(52) Fe(3) C(67) H(77) -46.3(7) no
C(64) Fe(3) C(67) C(66) 82.0(3) yes
C(64) Fe(3) C(67) C(68) -38.1(3) yes
C(64) Fe(3) C(67) H(77) -158.2(7) no
C(65) Fe(3) C(67) C(66) 38.1(3) yes
C(65) Fe(3) C(67) C(68) -82.0(3) yes
C(65) Fe(3) C(67) H(77) 157.9(7) no
C(66) Fe(3) C(67) C(68) -120.1(4) yes
C(66) Fe(3) C(67) H(77) 119.8(8) no
C(68) Fe(3) C(67) C(66) 120.1(4) yes
C(68) Fe(3) C(67) H(77) -120.1(7) no
C(48) Fe(3) C(68) C(64) 74.8(3) yes
C(48) Fe(3) C(68) C(67) -166.6(2) yes
C(48) Fe(3) C(68) H(78) -45.3(7) no
C(49) Fe(3) C(68) C(64) 46.0(6) yes
C(49) Fe(3) C(68) C(67) 164.6(4) yes
C(49) Fe(3) C(68) H(78) -74.1(9) no
C(50) Fe(3) C(68) C(64) -168.9(3) yes
C(50) Fe(3) C(68) C(67) -50.3(5) yes
C(50) Fe(3) C(68) H(78) 71.0(8) no
C(51) Fe(3) C(68) C(64) 159.3(3) yes
C(51) Fe(3) C(68) C(67) -82.1(3) yes
C(51) Fe(3) C(68) H(78) 39.3(7) no
C(52) Fe(3) C(68) C(64) 115.9(3) yes
C(52) Fe(3) C(68) C(67) -125.5(3) yes
C(52) Fe(3) C(68) H(78) -4.2(7) no
C(64) Fe(3) C(68) C(67) 118.6(4) yes
C(64) Fe(3) C(68) H(78) -120.1(7) no
C(65) Fe(3) C(68) C(64) -37.0(3) yes
C(65) Fe(3) C(68) C(67) 81.6(3) yes
C(65) Fe(3) C(68) H(78) -157.1(7) no
C(66) Fe(3) C(68) C(64) -81.2(3) yes
C(66) Fe(3) C(68) C(67) 37.4(3) yes
C(66) Fe(3) C(68) H(78) 158.7(7) no
C(67) Fe(3) C(68) C(64) -118.6(4) yes
C(67) Fe(3) C(68) H(78) 121.3(7) no
C(42) Fe(4) C(41) C(40) -118.9(4) yes
C(42) Fe(4) C(41) C(45) 119.8(3) yes
C(43) Fe(4) C(41) C(40) -156.9(4) yes
C(43) Fe(4) C(41) C(42) -38.0(2) yes
C(43) Fe(4) C(41) C(45) 81.8(3) yes
C(44) Fe(4) C(41) C(40) 160.2(4) yes
C(44) Fe(4) C(41) C(42) -80.9(3) yes
C(44) Fe(4) C(41) C(45) 38.9(2) yes
C(45) Fe(4) C(41) C(40) 121.3(5) yes
C(45) Fe(4) C(41) C(42) -119.8(3) yes
C(59) Fe(4) C(41) C(40) 9.2(4) yes
C(59) Fe(4) C(41) C(42) 128.1(2) yes
C(59) Fe(4) C(41) C(45) -112.1(2) yes
C(60) Fe(4) C(41) C(40) -33.0(4) yes
C(60) Fe(4) C(41) C(42) 85.8(3) yes
C(60) Fe(4) C(41) C(45) -154.3(2) yes
C(61) Fe(4) C(41) C(40) -65.4(5) yes
C(61) Fe(4) C(41) C(42) 53.5(4) yes
C(61) Fe(4) C(41) C(45) 173.3(2) yes
C(62) Fe(4) C(41) C(40) 72.8(7) yes
C(62) Fe(4) C(41) C(42) -168.3(4) yes
C(62) Fe(4) C(41) C(45) -48.5(7) yes
C(63) Fe(4) C(41) C(40) 49.4(4) yes
C(63) Fe(4) C(41) C(42) 168.2(2) yes
C(63) Fe(4) C(41) C(45) -71.9(3) yes
C(41) Fe(4) C(42) C(43) -118.8(3) yes
C(41) Fe(4) C(42) H(51) 118.6(7) no
C(43) Fe(4) C(42) C(41) 118.8(3) yes
C(43) Fe(4) C(42) H(51) -122.7(7) no
C(44) Fe(4) C(42) C(41) 82.1(3) yes
C(44) Fe(4) C(42) C(43) -36.7(2) yes
C(44) Fe(4) C(42) H(51) -159.3(6) no
C(45) Fe(4) C(42) C(41) 38.4(2) yes
C(45) Fe(4) C(42) C(43) -80.3(2) yes
C(45) Fe(4) C(42) H(51) 157.0(6) no
C(59) Fe(4) C(42) C(41) -70.2(3) yes
C(59) Fe(4) C(42) C(43) 171.0(2) yes
C(59) Fe(4) C(42) H(51) 48.3(6) no
C(60) Fe(4) C(42) C(41) -110.6(2) yes
C(60) Fe(4) C(42) C(43) 130.6(2) yes
C(60) Fe(4) C(42) H(51) 7.9(6) no
C(61) Fe(4) C(42) C(41) -153.8(2) yes
C(61) Fe(4) C(42) C(43) 87.4(3) yes
C(61) Fe(4) C(42) H(51) -35.2(6) no
C(62) Fe(4) C(42) C(41) 173.5(2) yes
C(62) Fe(4) C(42) C(43) 54.8(4) yes
C(62) Fe(4) C(42) H(51) -67.9(7) no
C(63) Fe(4) C(42) C(41) -38.1(6) yes
C(63) Fe(4) C(42) C(43) -156.9(4) yes
C(63) Fe(4) C(42) H(51) 80.5(8) no
C(41) Fe(4) C(43) C(42) 37.9(2) yes
C(41) Fe(4) C(43) C(44) -82.2(3) yes
C(41) Fe(4) C(43) H(52) 156.7(7) no
C(42) Fe(4) C(43) C(44) -120.1(3) yes
C(42) Fe(4) C(43) H(52) 118.8(8) no
C(44) Fe(4) C(43) C(42) 120.1(3) yes
C(44) Fe(4) C(43) H(52) -121.1(8) no
C(45) Fe(4) C(43) C(42) 83.5(3) yes
C(45) Fe(4) C(43) C(44) -36.5(3) yes
C(45) Fe(4) C(43) H(52) -157.7(8) no
C(59) Fe(4) C(43) C(42) -30.5(7) yes
C(59) Fe(4) C(43) C(44) -150.5(5) yes
C(59) Fe(4) C(43) H(52) 88(1) no
C(60) Fe(4) C(43) C(42) -68.9(3) yes
C(60) Fe(4) C(43) C(44) 171.1(2) yes
C(60) Fe(4) C(43) H(52) 49.9(8) no
C(61) Fe(4) C(43) C(42) -111.3(2) yes
C(61) Fe(4) C(43) C(44) 128.6(3) yes
C(61) Fe(4) C(43) H(52) 7.5(8) no
C(62) Fe(4) C(43) C(42) -154.9(2) yes
C(62) Fe(4) C(43) C(44) 85.1(3) yes
C(62) Fe(4) C(43) H(52) -36.1(8) no
C(63) Fe(4) C(43) C(42) 166.8(2) yes
C(63) Fe(4) C(43) C(44) 46.7(5) yes
C(63) Fe(4) C(43) H(52) -74.4(8) no
C(41) Fe(4) C(44) C(43) 81.3(3) yes
C(41) Fe(4) C(44) C(45) -40.4(2) yes
C(41) Fe(4) C(44) H(53) -159.2(6) no
C(42) Fe(4) C(44) C(43) 37.5(3) yes
C(42) Fe(4) C(44) C(45) -84.2(3) yes
C(42) Fe(4) C(44) H(53) 157.0(6) no
C(43) Fe(4) C(44) C(45) -121.7(4) yes
C(43) Fe(4) C(44) H(53) 119.5(7) no
C(45) Fe(4) C(44) C(43) 121.7(4) yes
C(45) Fe(4) C(44) H(53) -118.8(7) no
C(59) Fe(4) C(44) C(43) 164.9(3) yes
C(59) Fe(4) C(44) C(45) 43.2(5) yes
C(59) Fe(4) C(44) H(53) -75.6(7) no
C(60) Fe(4) C(44) C(43) -32.5(8) yes
C(60) Fe(4) C(44) C(45) -154.2(5) yes
C(60) Fe(4) C(44) H(53) 87.0(9) no
C(61) Fe(4) C(44) C(43) -72.2(3) yes
C(61) Fe(4) C(44) C(45) 166.1(2) yes
C(61) Fe(4) C(44) H(53) 47.3(7) no
C(62) Fe(4) C(44) C(43) -114.1(3) yes
C(62) Fe(4) C(44) C(45) 124.2(3) yes
C(62) Fe(4) C(44) H(53) 5.5(6) no
C(63) Fe(4) C(44) C(43) -157.7(3) yes
C(63) Fe(4) C(44) C(45) 80.6(3) yes
C(63) Fe(4) C(44) H(53) -38.2(6) no
C(41) Fe(4) C(45) C(44) 116.3(3) yes
C(41) Fe(4) C(45) C(46) -124.7(5) yes
C(42) Fe(4) C(45) C(41) -36.9(2) yes
C(42) Fe(4) C(45) C(44) 79.4(3) yes
C(42) Fe(4) C(45) C(46) -161.6(4) yes
C(43) Fe(4) C(45) C(41) -80.6(3) yes
C(43) Fe(4) C(45) C(44) 35.8(2) yes
C(43) Fe(4) C(45) C(46) 154.7(4) yes
C(44) Fe(4) C(45) C(41) -116.3(3) yes
C(44) Fe(4) C(45) C(46) 118.9(5) yes
C(59) Fe(4) C(45) C(41) 84.7(3) yes
C(59) Fe(4) C(45) C(44) -158.9(2) yes
C(59) Fe(4) C(45) C(46) -40.0(4) yes
C(60) Fe(4) C(45) C(41) 52.2(4) yes
C(60) Fe(4) C(45) C(44) 168.5(2) yes
C(60) Fe(4) C(45) C(46) -72.5(5) yes
C(61) Fe(4) C(45) C(41) -166.5(5) yes
C(61) Fe(4) C(45) C(44) -50.2(7) yes
C(61) Fe(4) C(45) C(46) 68.7(8) yes
C(62) Fe(4) C(45) C(41) 166.5(2) yes
C(62) Fe(4) C(45) C(44) -77.2(3) yes
C(62) Fe(4) C(45) C(46) 41.7(5) yes
C(63) Fe(4) C(45) C(41) 127.5(2) yes
C(63) Fe(4) C(45) C(44) -116.2(3) yes
C(63) Fe(4) C(45) C(46) 2.8(4) yes
C(41) Fe(4) C(59) C(60) -111.8(3) yes
C(41) Fe(4) C(59) C(63) 128.1(3) yes
C(41) Fe(4) C(59) H(69) 7.9(7) no
C(42) Fe(4) C(59) C(60) -72.3(3) yes
C(42) Fe(4) C(59) C(63) 167.6(2) yes
C(42) Fe(4) C(59) H(69) 47.5(8) no
C(43) Fe(4) C(59) C(60) -48.0(8) yes
C(43) Fe(4) C(59) C(63) -168.1(5) yes
C(43) Fe(4) C(59) H(69) 71(1) no
C(44) Fe(4) C(59) C(60) 174.1(3) yes
C(44) Fe(4) C(59) C(63) 54.0(5) yes
C(44) Fe(4) C(59) H(69) -66.2(9) no
C(45) Fe(4) C(59) C(60) -156.0(3) yes
C(45) Fe(4) C(59) C(63) 83.9(3) yes
C(45) Fe(4) C(59) H(69) -36.3(8) no
C(60) Fe(4) C(59) C(63) -120.1(4) yes
C(60) Fe(4) C(59) H(69) 119.7(8) no
C(61) Fe(4) C(59) C(60) 38.2(3) yes
C(61) Fe(4) C(59) C(63) -81.9(3) yes
C(61) Fe(4) C(59) H(69) 158.0(8) no
C(62) Fe(4) C(59) C(60) 82.1(3) yes
C(62) Fe(4) C(59) C(63) -38.0(3) yes
C(62) Fe(4) C(59) H(69) -158.2(7) no
C(63) Fe(4) C(59) C(60) 120.1(4) yes
C(63) Fe(4) C(59) H(69) -120.1(8) no
C(41) Fe(4) C(60) C(59) 84.1(3) yes
C(41) Fe(4) C(60) C(61) -156.9(3) yes
C(41) Fe(4) C(60) H(70) -37.0(7) no
C(42) Fe(4) C(60) C(59) 126.8(3) yes
C(42) Fe(4) C(60) C(61) -114.2(3) yes
C(42) Fe(4) C(60) H(70) 5.7(7) no
C(43) Fe(4) C(60) C(59) 166.3(3) yes
C(43) Fe(4) C(60) C(61) -74.7(3) yes
C(43) Fe(4) C(60) H(70) 45.2(7) no
C(44) Fe(4) C(60) C(59) -167.5(6) yes
C(44) Fe(4) C(60) C(61) -48.5(8) yes
C(44) Fe(4) C(60) H(70) 71(1) no
C(45) Fe(4) C(60) C(59) 47.7(5) yes
C(45) Fe(4) C(60) C(61) 166.7(3) yes
C(45) Fe(4) C(60) H(70) -73.4(8) no
C(59) Fe(4) C(60) C(61) 119.0(4) yes
C(59) Fe(4) C(60) H(70) -121.1(7) no
C(61) Fe(4) C(60) C(59) -119.0(4) yes
C(61) Fe(4) C(60) H(70) 119.9(8) no
C(62) Fe(4) C(60) C(59) -81.0(3) yes
C(62) Fe(4) C(60) C(61) 38.0(3) yes
C(62) Fe(4) C(60) H(70) 157.9(7) no
C(63) Fe(4) C(60) C(59) -37.5(3) yes
C(63) Fe(4) C(60) C(61) 81.5(3) yes
C(63) Fe(4) C(60) H(70) -158.6(7) no
C(41) Fe(4) C(61) C(60) 46.8(5) yes
C(41) Fe(4) C(61) C(62) 165.3(3) yes
C(41) Fe(4) C(61) H(71) -71.5(7) no
C(42) Fe(4) C(61) C(60) 83.3(3) yes
C(42) Fe(4) C(61) C(62) -158.2(3) yes
C(42) Fe(4) C(61) H(71) -34.9(6) no
C(43) Fe(4) C(61) C(60) 127.1(3) yes
C(43) Fe(4) C(61) C(62) -114.4(3) yes
C(43) Fe(4) C(61) H(71) 8.8(6) no
C(44) Fe(4) C(61) C(60) 167.4(3) yes
C(44) Fe(4) C(61) C(62) -74.1(4) yes
C(44) Fe(4) C(61) H(71) 49.2(6) no
C(45) Fe(4) C(61) C(60) -152.2(6) yes
C(45) Fe(4) C(61) C(62) -33.7(8) yes
C(45) Fe(4) C(61) H(71) 89.6(9) no
C(59) Fe(4) C(61) C(60) -37.6(3) yes
C(59) Fe(4) C(61) C(62) 80.8(3) yes
C(59) Fe(4) C(61) H(71) -155.9(6) no
C(60) Fe(4) C(61) C(62) 118.5(4) yes
C(60) Fe(4) C(61) H(71) -118.3(7) no
C(62) Fe(4) C(61) C(60) -118.5(4) yes
C(62) Fe(4) C(61) H(71) 123.3(6) no
C(63) Fe(4) C(61) C(60) -81.8(3) yes
C(63) Fe(4) C(61) C(62) 36.6(3) yes
C(63) Fe(4) C(61) H(71) 159.9(6) no
C(41) Fe(4) C(62) C(61) -150.4(5) yes
C(41) Fe(4) C(62) C(63) -29.5(8) yes
C(41) Fe(4) C(62) H(72) 91(1) no
C(42) Fe(4) C(62) C(61) 46.7(5) yes
C(42) Fe(4) C(62) C(63) 167.6(3) yes
C(42) Fe(4) C(62) H(72) -71.8(8) no
C(43) Fe(4) C(62) C(61) 84.9(3) yes
C(43) Fe(4) C(62) C(63) -154.2(2) yes
C(43) Fe(4) C(62) H(72) -33.6(8) no
C(44) Fe(4) C(62) C(61) 127.7(3) yes
C(44) Fe(4) C(62) C(63) -111.4(3) yes
C(44) Fe(4) C(62) H(72) 9.2(8) no
C(45) Fe(4) C(62) C(61) 170.3(2) yes
C(45) Fe(4) C(62) C(63) -68.8(3) yes
C(45) Fe(4) C(62) H(72) 51.8(8) no
C(59) Fe(4) C(62) C(61) -82.3(3) yes
C(59) Fe(4) C(62) C(63) 38.6(3) yes
C(59) Fe(4) C(62) H(72) 159.2(8) no
C(60) Fe(4) C(62) C(61) -38.5(3) yes
C(60) Fe(4) C(62) C(63) 82.4(3) yes
C(60) Fe(4) C(62) H(72) -157.0(8) no
C(61) Fe(4) C(62) C(63) 120.9(4) yes
C(61) Fe(4) C(62) H(72) -118.5(8) no
C(63) Fe(4) C(62) C(61) -120.9(4) yes
C(63) Fe(4) C(62) H(72) 120.6(8) no
C(41) Fe(4) C(63) C(59) -70.6(3) yes
C(41) Fe(4) C(63) C(62) 171.2(2) yes
C(41) Fe(4) C(63) H(73) 49.8(7) no
C(42) Fe(4) C(63) C(59) -40.6(7) yes
C(42) Fe(4) C(63) C(62) -158.8(4) yes
C(42) Fe(4) C(63) H(73) 79.8(9) no
C(43) Fe(4) C(63) C(59) 173.5(3) yes
C(43) Fe(4) C(63) C(62) 55.4(4) yes
C(43) Fe(4) C(63) H(73) -66.1(8) no
C(44) Fe(4) C(63) C(59) -154.3(2) yes
C(44) Fe(4) C(63) C(62) 87.6(3) yes
C(44) Fe(4) C(63) H(73) -33.9(7) no
C(45) Fe(4) C(63) C(59) -112.3(3) yes
C(45) Fe(4) C(63) C(62) 129.5(3) yes
C(45) Fe(4) C(63) H(73) 8.1(7) no
C(59) Fe(4) C(63) C(62) -118.2(4) yes
C(59) Fe(4) C(63) H(73) 120.4(7) no
C(60) Fe(4) C(63) C(59) 37.1(3) yes
C(60) Fe(4) C(63) C(62) -81.1(3) yes
C(60) Fe(4) C(63) H(73) 157.4(7) no
C(61) Fe(4) C(63) C(59) 81.4(3) yes
C(61) Fe(4) C(63) C(62) -36.8(3) yes
C(61) Fe(4) C(63) H(73) -158.2(7) no
C(62) Fe(4) C(63) C(59) 118.2(4) yes
C(62) Fe(4) C(63) H(73) -121.5(7) no
C(6) O(1) C(5) C(4) 8.3(4) yes
C(6) O(1) C(5) H(9) 125.8(5) no
C(6) O(1) C(5) H(10) -112.6(5) no
C(5) O(1) C(6) N(1) -4.5(5) yes
C(5) O(1) C(6) C(7) 175.1(4) yes
H(39) O(2) C(12) C(11) -95.0(5) no
H(39) O(2) C(12) C(13) 30.9(5) no
H(39) O(2) C(12) H(14) 148.7(5) no
H(40) O(3) C(13) C(12) 25.8(6) no
H(40) O(3) C(13) C(14) -101.3(5) no
H(40) O(3) C(13) H(15) 142.4(5) no
C(20) O(4) C(19) N(2) 0.1(5) yes
C(20) O(4) C(19) C(18) 177.1(4) yes
C(19) O(4) C(20) C(21) 4.1(4) yes
C(19) O(4) C(20) H(19) 124.0(5) no
C(19) O(4) C(20) H(20) -115.0(5) no
C(40) O(5) C(39) C(38) 7.5(4) yes
C(40) O(5) C(39) H(49) 123.4(6) no
C(40) O(5) C(39) H(50) -114.5(5) no
C(39) O(5) C(40) N(3) -2.9(5) yes
C(39) O(5) C(40) C(41) 176.8(4) yes
H(79) O(6) C(46) C(45) -121.7(5) no
H(79) O(6) C(46) C(47) 4.9(6) no
H(79) O(6) C(46) H(54) 123.0(5) no
H(80) O(7) C(47) C(46) 16.8(5) no
H(80) O(7) C(47) C(48) -110.0(4) no
H(80) O(7) C(47) H(55) 133.5(5) no
C(54) O(8) C(53) N(4) -2.3(5) yes
C(54) O(8) C(53) C(52) 176.7(4) yes
C(53) O(8) C(54) C(55) 6.9(4) yes
C(53) O(8) C(54) H(59) 125.7(5) no
C(53) O(8) C(54) H(60) -113.5(5) no
C(6) N(1) C(4) C(3) -117.6(4) yes
C(6) N(1) C(4) C(5) 6.8(5) yes
C(6) N(1) C(4) H(8) 123.0(6) no
C(4) N(1) C(6) O(1) -1.8(6) yes
C(4) N(1) C(6) C(7) 178.7(5) yes
C(21) N(2) C(19) O(4) -4.3(6) yes
C(21) N(2) C(19) C(18) 179.0(4) yes
C(19) N(2) C(21) C(20) 6.3(5) yes
C(19) N(2) C(21) C(22) -115.4(4) yes
C(19) N(2) C(21) H(21) 125.1(6) no
C(40) N(3) C(38) C(37) -115.7(5) yes
C(40) N(3) C(38) C(39) 7.7(5) yes
C(40) N(3) C(38) H(48) 123.8(6) no
C(38) N(3) C(40) O(5) -3.7(6) yes
C(38) N(3) C(40) C(41) 176.7(4) yes
C(55) N(4) C(53) O(8) -3.7(6) yes
C(55) N(4) C(53) C(52) 177.5(4) yes
C(53) N(4) C(55) C(54) 7.6(5) yes
C(53) N(4) C(55) C(56) -116.1(4) yes
C(53) N(4) C(55) H(61) 123.3(5) no
H(1) C(1) C(3) C(2) -65.9(7) no
H(1) C(1) C(3) C(4) 60.0(7) no
H(1) C(1) C(3) H(7) 178.3(7) no
H(2) C(1) C(3) C(2) 53.7(7) no
H(2) C(1) C(3) C(4) 179.6(5) no
H(2) C(1) C(3) H(7) -62.2(7) no
H(3) C(1) C(3) C(2) 174.9(6) no
H(3) C(1) C(3) C(4) -59.2(7) no
H(3) C(1) C(3) H(7) 59.0(8) no
H(4) C(2) C(3) C(1) -172.1(6) no
H(4) C(2) C(3) C(4) 61.4(7) no
H(4) C(2) C(3) H(7) -56.9(8) no
H(5) C(2) C(3) C(1) -51.5(7) no
H(5) C(2) C(3) C(4) -178.1(5) no
H(5) C(2) C(3) H(7) 63.7(8) no
H(6) C(2) C(3) C(1) 69.0(7) no
H(6) C(2) C(3) C(4) -57.5(7) no
H(6) C(2) C(3) H(7) -175.7(7) no
C(1) C(3) C(4) N(1) 56.4(5) yes
C(1) C(3) C(4) C(5) -60.6(5) yes
C(1) C(3) C(4) H(8) 175.9(5) no
C(2) C(3) C(4) N(1) -177.5(4) yes
C(2) C(3) C(4) C(5) 65.5(5) yes
C(2) C(3) C(4) H(8) -58.0(6) no
H(7) C(3) C(4) N(1) -60.3(6) no
H(7) C(3) C(4) C(5) -177.2(5) no
H(7) C(3) C(4) H(8) 59.2(7) no
N(1) C(4) C(5) O(1) -9.1(5) yes
N(1) C(4) C(5) H(9) -127.4(5) no
N(1) C(4) C(5) H(10) 111.5(5) no
C(3) C(4) C(5) O(1) 112.7(4) yes
C(3) C(4) C(5) H(9) -5.6(7) no
C(3) C(4) C(5) H(10) -126.7(5) no
H(8) C(4) C(5) O(1) -124.6(5) no
H(8) C(4) C(5) H(9) 117.2(6) no
H(8) C(4) C(5) H(10) -3.9(8) no
O(1) C(6) C(7) Fe(1) 64.7(6) yes
O(1) C(6) C(7) C(8) -20.3(7) yes
O(1) C(6) C(7) C(11) 155.4(5) yes
N(1) C(6) C(7) Fe(1) -115.8(5) yes
N(1) C(6) C(7) C(8) 159.1(5) yes
N(1) C(6) C(7) C(11) -25.1(8) yes
Fe(1) C(7) C(8) C(9) 61.2(4) yes
Fe(1) C(7) C(8) H(11) -117.9(6) no
C(6) C(7) C(8) Fe(1) 116.6(4) yes
C(6) C(7) C(8) C(9) 177.7(4) yes
C(6) C(7) C(8) H(11) -1.3(9) no
C(11) C(7) C(8) Fe(1) -59.9(3) yes
C(11) C(7) C(8) C(9) 1.3(5) yes
C(11) C(7) C(8) H(11) -177.8(6) no
Fe(1) C(7) C(11) C(10) -59.8(3) yes
Fe(1) C(7) C(11) C(12) 118.2(5) yes
C(6) C(7) C(11) Fe(1) -117.7(5) yes
C(6) C(7) C(11) C(10) -177.4(4) yes
C(6) C(7) C(11) C(12) 0.6(8) yes
C(8) C(7) C(11) Fe(1) 58.6(3) yes
C(8) C(7) C(11) C(10) -1.1(5) yes
C(8) C(7) C(11) C(12) 176.8(4) yes
Fe(1) C(8) C(9) C(10) 59.3(4) yes
Fe(1) C(8) C(9) H(12) -123.0(6) no
C(7) C(8) C(9) Fe(1) -60.1(3) yes
C(7) C(8) C(9) C(10) -0.9(5) yes
C(7) C(8) C(9) H(12) 176.9(6) no
H(11) C(8) C(9) Fe(1) 118.9(6) no
H(11) C(8) C(9) C(10) 178.2(6) no
H(11) C(8) C(9) H(12) -4(1) no
Fe(1) C(9) C(10) C(11) 58.4(4) yes
Fe(1) C(9) C(10) H(13) -119.4(6) no
C(8) C(9) C(10) Fe(1) -58.3(3) yes
C(8) C(9) C(10) C(11) 0.1(5) yes
C(8) C(9) C(10) H(13) -177.7(6) no
H(12) C(9) C(10) Fe(1) 123.9(6) no
H(12) C(9) C(10) C(11) -177.6(6) no
H(12) C(9) C(10) H(13) 4(1) no
Fe(1) C(10) C(11) C(7) 58.9(3) yes
Fe(1) C(10) C(11) C(12) -119.2(4) yes
C(9) C(10) C(11) Fe(1) -58.3(3) yes
C(9) C(10) C(11) C(7) 0.6(5) yes
C(9) C(10) C(11) C(12) -177.5(4) yes
H(13) C(10) C(11) Fe(1) 119.6(6) no
H(13) C(10) C(11) C(7) 178.5(6) no
H(13) C(10) C(11) C(12) 0.3(8) no
Fe(1) C(11) C(12) O(2) -61.2(5) yes
Fe(1) C(11) C(12) C(13) 173.6(4) yes
Fe(1) C(11) C(12) H(14) 54.5(7) no
C(7) C(11) C(12) O(2) -151.0(4) yes
C(7) C(11) C(12) C(13) 83.8(6) yes
C(7) C(11) C(12) H(14) -35.4(7) no
C(10) C(11) C(12) O(2) 26.6(6) yes
C(10) C(11) C(12) C(13) -98.6(5) yes
C(10) C(11) C(12) H(14) 142.3(5) no
O(2) C(12) C(13) O(3) 147.3(4) yes
O(2) C(12) C(13) C(14) -86.7(5) yes
O(2) C(12) C(13) H(15) 31.1(6) no
C(11) C(12) C(13) O(3) -87.5(5) yes
C(11) C(12) C(13) C(14) 38.6(6) yes
C(11) C(12) C(13) H(15) 156.3(5) no
H(14) C(12) C(13) O(3) 30.9(6) no
H(14) C(12) C(13) C(14) 157.0(5) no
H(14) C(12) C(13) H(15) -85.3(7) no
O(3) C(13) C(14) Fe(2) -60.3(5) yes
O(3) C(13) C(14) C(15) 28.9(6) yes
O(3) C(13) C(14) C(18) -151.9(5) yes
C(12) C(13) C(14) Fe(2) 173.8(3) yes
C(12) C(13) C(14) C(15) -97.1(5) yes
C(12) C(13) C(14) C(18) 82.2(6) yes
H(15) C(13) C(14) Fe(2) 55.9(6) no
H(15) C(13) C(14) C(15) 145.0(5) no
H(15) C(13) C(14) C(18) -35.8(7) no
Fe(2) C(14) C(15) C(16) -58.1(3) yes
Fe(2) C(14) C(15) H(16) 121.1(6) no
C(13) C(14) C(15) Fe(2) -120.8(4) yes
C(13) C(14) C(15) C(16) -179.0(4) yes
C(13) C(14) C(15) H(16) 0.3(8) no
C(18) C(14) C(15) Fe(2) 59.8(3) yes
C(18) C(14) C(15) C(16) 1.7(5) yes
C(18) C(14) C(15) H(16) -179.1(6) no
Fe(2) C(14) C(18) C(17) 58.5(3) yes
Fe(2) C(14) C(18) C(19) -116.5(5) yes
C(13) C(14) C(18) Fe(2) 120.0(4) yes
C(13) C(14) C(18) C(17) 178.5(4) yes
C(13) C(14) C(18) C(19) 3.5(8) yes
C(15) C(14) C(18) Fe(2) -60.7(3) yes
C(15) C(14) C(18) C(17) -2.2(5) yes
C(15) C(14) C(18) C(19) -177.2(4) yes
Fe(2) C(15) C(16) C(17) -58.3(3) yes
Fe(2) C(15) C(16) H(17) 121.7(6) no
C(14) C(15) C(16) Fe(2) 57.8(3) yes
C(14) C(15) C(16) C(17) -0.5(5) yes
C(14) C(15) C(16) H(17) 179.4(5) no
H(16) C(15) C(16) Fe(2) -121.5(6) no
H(16) C(15) C(16) C(17) -179(359) no
H(16) C(15) C(16) H(17) 0.2(9) no
Fe(2) C(16) C(17) C(18) -60.4(3) yes
Fe(2) C(16) C(17) H(18) 120.4(6) no
C(15) C(16) C(17) Fe(2) 59.6(3) yes
C(15) C(16) C(17) C(18) -0.9(5) yes
C(15) C(16) C(17) H(18) 179(719) no
H(17) C(16) C(17) Fe(2) -120.4(6) no
H(17) C(16) C(17) C(18) 179.2(5) no
H(17) C(16) C(17) H(18) -0.0(9) no
Fe(2) C(17) C(18) C(14) -59.5(3) yes
Fe(2) C(17) C(18) C(19) 115.8(5) yes
C(16) C(17) C(18) Fe(2) 61.4(3) yes
C(16) C(17) C(18) C(14) 1.9(5) yes
C(16) C(17) C(18) C(19) 177.2(4) yes
H(18) C(17) C(18) Fe(2) -119.3(6) no
H(18) C(17) C(18) C(14) -178.9(6) no
H(18) C(17) C(18) C(19) -3.6(8) no
Fe(2) C(18) C(19) O(4) 64.6(6) yes
Fe(2) C(18) C(19) N(2) -118.7(5) yes
C(14) C(18) C(19) O(4) 154.1(4) yes
C(14) C(18) C(19) N(2) -29.1(8) yes
C(17) C(18) C(19) O(4) -20.2(6) yes
C(17) C(18) C(19) N(2) 156.6(5) yes
O(4) C(20) C(21) N(2) -6.2(5) yes
O(4) C(20) C(21) C(22) 114.5(4) yes
O(4) C(20) C(21) H(21) -123.7(6) no
H(19) C(20) C(21) N(2) -126.0(5) no
H(19) C(20) C(21) C(22) -5.3(7) no
H(19) C(20) C(21) H(21) 116.5(7) no
H(20) C(20) C(21) N(2) 113.0(5) no
H(20) C(20) C(21) C(22) -126.3(5) no
H(20) C(20) C(21) H(21) -4.5(8) no
N(2) C(21) C(22) C(23) -172.6(4) yes
N(2) C(21) C(22) C(24) -50.7(5) yes
N(2) C(21) C(22) H(22) 68.2(6) no
C(20) C(21) C(22) C(23) 71.5(5) yes
C(20) C(21) C(22) C(24) -166.5(4) yes
C(20) C(21) C(22) H(22) -47.6(7) no
H(21) C(21) C(22) C(23) -52.3(6) no
H(21) C(21) C(22) C(24) 69.6(6) no
H(21) C(21) C(22) H(22) -171.4(6) no
C(21) C(22) C(23) H(23) 60.8(7) no
C(21) C(22) C(23) H(24) -179.1(5) no
C(21) C(22) C(23) H(25) -58.0(6) no
C(24) C(22) C(23) H(23) -62.4(7) no
C(24) C(22) C(23) H(24) 57.7(6) no
C(24) C(22) C(23) H(25) 178.8(5) no
H(22) C(22) C(23) H(23) 179(508) no
H(22) C(22) C(23) H(24) -60.2(7) no
H(22) C(22) C(23) H(25) 60.9(7) no
C(21) C(22) C(24) H(26) 58.5(7) no
C(21) C(22) C(24) H(27) -179.6(6) no
C(21) C(22) C(24) H(28) -60.4(7) no
C(23) C(22) C(24) H(26) -179.6(6) no
C(23) C(22) C(24) H(27) -57.7(7) no
C(23) C(22) C(24) H(28) 61.5(7) no
H(22) C(22) C(24) H(26) -60.9(8) no
H(22) C(22) C(24) H(27) 61.0(8) no
H(22) C(22) C(24) H(28) -179(623) no
Fe(1) C(25) C(26) C(27) -59.3(4) yes
Fe(1) C(25) C(26) H(30) 120.9(7) no
C(29) C(25) C(26) Fe(1) 59.6(4) yes
C(29) C(25) C(26) C(27) 0.3(6) yes
C(29) C(25) C(26) H(30) -179.5(6) no
H(29) C(25) C(26) Fe(1) -121.7(8) no
H(29) C(25) C(26) C(27) 179.0(7) no
H(29) C(25) C(26) H(30) 0(1) no
Fe(1) C(25) C(29) C(28) 60.1(4) yes
Fe(1) C(25) C(29) H(33) -117.0(7) no
C(26) C(25) C(29) Fe(1) -59.5(4) yes
C(26) C(25) C(29) C(28) 0.7(6) yes
C(26) C(25) C(29) H(33) -176.5(7) no
H(29) C(25) C(29) Fe(1) 121.8(7) no
H(29) C(25) C(29) C(28) -178.1(7) no
H(29) C(25) C(29) H(33) 4(1) no
Fe(1) C(26) C(27) C(28) -60.5(4) yes
Fe(1) C(26) C(27) H(31) 121.7(7) no
C(25) C(26) C(27) Fe(1) 59.3(3) yes
C(25) C(26) C(27) C(28) -1.1(6) yes
C(25) C(26) C(27) H(31) -179.0(6) no
H(30) C(26) C(27) Fe(1) -120.9(7) no
H(30) C(26) C(27) C(28) 178.7(6) no
H(30) C(26) C(27) H(31) 0(1) no
Fe(1) C(27) C(28) C(29) -58.9(4) yes
Fe(1) C(27) C(28) H(32) 120.3(7) no
C(26) C(27) C(28) Fe(1) 60.5(3) yes
C(26) C(27) C(28) C(29) 1.6(6) yes
C(26) C(27) C(28) H(32) -179.2(7) no
H(31) C(27) C(28) Fe(1) -121.7(7) no
H(31) C(27) C(28) C(29) 179.4(6) no
H(31) C(27) C(28) H(32) -1(1) no
Fe(1) C(28) C(29) C(25) -59.8(4) yes
Fe(1) C(28) C(29) H(33) 117.3(7) no
C(27) C(28) C(29) Fe(1) 58.4(4) yes
C(27) C(28) C(29) C(25) -1.4(6) yes
C(27) C(28) C(29) H(33) 175.8(7) no
H(32) C(28) C(29) Fe(1) -120.8(7) no
H(32) C(28) C(29) C(25) 179.4(7) no
H(32) C(28) C(29) H(33) -3(1) no
Fe(2) C(30) C(31) C(32) 58.6(4) yes
Fe(2) C(30) C(31) H(35) -121.3(8) no
C(34) C(30) C(31) Fe(2) -61.0(4) yes
C(34) C(30) C(31) C(32) -2.4(6) yes
C(34) C(30) C(31) H(35) 177.7(7) no
H(34) C(30) C(31) Fe(2) 118.2(8) no
H(34) C(30) C(31) C(32) 176.8(7) no
H(34) C(30) C(31) H(35) -3(1) no
Fe(2) C(30) C(34) C(33) -58.5(5) yes
Fe(2) C(30) C(34) H(38) 121.7(8) no
C(31) C(30) C(34) Fe(2) 61.7(4) yes
C(31) C(30) C(34) C(33) 3.2(7) yes
C(31) C(30) C(34) H(38) -176.7(7) no
H(34) C(30) C(34) Fe(2) -117.6(7) no
H(34) C(30) C(34) C(33) -176.0(7) no
H(34) C(30) C(34) H(38) 4(1) no
Fe(2) C(31) C(32) C(33) 59.6(4) yes
Fe(2) C(31) C(32) H(36) -119.8(8) no
C(30) C(31) C(32) Fe(2) -58.8(4) yes
C(30) C(31) C(32) C(33) 0.8(7) yes
C(30) C(31) C(32) H(36) -178.6(8) no
H(35) C(31) C(32) Fe(2) 121.1(8) no
H(35) C(31) C(32) C(33) -179.3(7) no
H(35) C(31) C(32) H(36) 1(1) no
Fe(2) C(32) C(33) C(34) 60.7(4) yes
Fe(2) C(32) C(33) H(37) -120.6(8) no
C(31) C(32) C(33) Fe(2) -59.5(4) yes
C(31) C(32) C(33) C(34) 1.2(6) yes
C(31) C(32) C(33) H(37) 179(804) no
H(36) C(32) C(33) Fe(2) 119.9(8) no
H(36) C(32) C(33) C(34) -179.4(8) no
H(36) C(32) C(33) H(37) 0(1) no
Fe(2) C(33) C(34) C(30) 58.0(5) yes
Fe(2) C(33) C(34) H(38) -122.1(8) no
C(32) C(33) C(34) Fe(2) -60.7(4) yes
C(32) C(33) C(34) C(30) -2.7(6) yes
C(32) C(33) C(34) H(38) 177.2(7) no
H(37) C(33) C(34) Fe(2) 120.6(8) no
H(37) C(33) C(34) C(30) 178.6(7) no
H(37) C(33) C(34) H(38) -1(1) no
H(41) C(35) C(37) C(36) 63.5(8) no
H(41) C(35) C(37) C(38) -61.7(8) no
H(41) C(35) C(37) H(47) -179(881) no
H(42) C(35) C(37) C(36) -177.1(6) no
H(42) C(35) C(37) C(38) 57.6(8) no
H(42) C(35) C(37) H(47) -60.6(8) no
H(43) C(35) C(37) C(36) -55.6(8) no
H(43) C(35) C(37) C(38) 179.2(6) no
H(43) C(35) C(37) H(47) 61.0(9) no
H(44) C(36) C(37) C(35) 56.4(7) no
H(44) C(36) C(37) C(38) -178.7(6) no
H(44) C(36) C(37) H(47) -60.4(8) no
H(45) C(36) C(37) C(35) 178.3(6) no
H(45) C(36) C(37) C(38) -56.9(7) no
H(45) C(36) C(37) H(47) 61.5(8) no
H(46) C(36) C(37) C(35) -63.0(7) no
H(46) C(36) C(37) C(38) 61.9(7) no
H(46) C(36) C(37) H(47) -179(508) no
C(35) C(37) C(38) N(3) -49.8(6) yes
C(35) C(37) C(38) C(39) -166.3(4) yes
C(35) C(37) C(38) H(48) 71.2(6) no
C(36) C(37) C(38) N(3) -174.1(4) yes
C(36) C(37) C(38) C(39) 69.4(5) yes
C(36) C(37) C(38) H(48) -53.1(6) no
H(47) C(37) C(38) N(3) 68.1(7) no
H(47) C(37) C(38) C(39) -48.4(7) no
H(47) C(37) C(38) H(48) -170.9(6) no
N(3) C(38) C(39) O(5) -9.2(5) yes
N(3) C(38) C(39) H(49) -126.1(6) no
N(3) C(38) C(39) H(50) 113.6(6) no
C(37) C(38) C(39) O(5) 114.2(4) yes
C(37) C(38) C(39) H(49) -2.7(7) no
C(37) C(38) C(39) H(50) -122.9(6) no
H(48) C(38) C(39) O(5) -124.5(6) no
H(48) C(38) C(39) H(49) 118.7(7) no
H(48) C(38) C(39) H(50) -1.6(8) no
O(5) C(40) C(41) Fe(4) 72.0(5) yes
O(5) C(40) C(41) C(42) -12.7(7) yes
O(5) C(40) C(41) C(45) 158.7(4) yes
N(3) C(40) C(41) Fe(4) -108.4(5) yes
N(3) C(40) C(41) C(42) 166.9(5) yes
N(3) C(40) C(41) C(45) -21.7(8) yes
Fe(4) C(41) C(42) C(43) 61.1(4) yes
Fe(4) C(41) C(42) H(51) -117.2(6) no
C(40) C(41) C(42) Fe(4) 113.1(4) yes
C(40) C(41) C(42) C(43) 174.2(4) yes
C(40) C(41) C(42) H(51) -4.1(9) no
C(45) C(41) C(42) Fe(4) -59.5(3) yes
C(45) C(41) C(42) C(43) 1.6(5) yes
C(45) C(41) C(42) H(51) -176.8(6) no
Fe(4) C(41) C(45) C(44) -60.8(3) yes
Fe(4) C(41) C(45) C(46) 116.7(5) yes
C(40) C(41) C(45) Fe(4) -113.4(5) yes
C(40) C(41) C(45) C(44) -174.2(4) yes
C(40) C(41) C(45) C(46) 3.3(7) yes
C(42) C(41) C(45) Fe(4) 59.1(3) yes
C(42) C(41) C(45) C(44) -1.7(5) yes
C(42) C(41) C(45) C(46) 175.8(4) yes
Fe(4) C(42) C(43) C(44) 59.4(3) yes
Fe(4) C(42) C(43) H(52) -121.9(6) no
C(41) C(42) C(43) Fe(4) -60.3(3) yes
C(41) C(42) C(43) C(44) -0.8(5) yes
C(41) C(42) C(43) H(52) 177.9(6) no
H(51) C(42) C(43) Fe(4) 118.0(6) no
H(51) C(42) C(43) C(44) 177.4(6) no
H(51) C(42) C(43) H(52) -3(1) no
Fe(4) C(43) C(44) C(45) 57.5(3) yes
Fe(4) C(43) C(44) H(53) -123.3(6) no
C(42) C(43) C(44) Fe(4) -57.7(3) yes
C(42) C(43) C(44) C(45) -0.3(5) yes
C(42) C(43) C(44) H(53) 179.0(5) no
H(52) C(43) C(44) Fe(4) 123.6(6) no
H(52) C(43) C(44) C(45) -179.0(6) no
H(52) C(43) C(44) H(53) 0.3(9) no
Fe(4) C(44) C(45) C(41) 58.9(3) yes
Fe(4) C(44) C(45) C(46) -118.8(4) yes
C(43) C(44) C(45) Fe(4) -57.7(3) yes
C(43) C(44) C(45) C(41) 1.2(5) yes
C(43) C(44) C(45) C(46) -176.5(4) yes
H(53) C(44) C(45) Fe(4) 123.0(6) no
H(53) C(44) C(45) C(41) -178.1(5) no
H(53) C(44) C(45) C(46) 4.2(8) no
Fe(4) C(45) C(46) O(6) -61.0(5) yes
Fe(4) C(45) C(46) C(47) 172.2(4) yes
Fe(4) C(45) C(46) H(54) 54.1(6) no
C(41) C(45) C(46) O(6) -149.5(4) yes
C(41) C(45) C(46) C(47) 83.6(5) yes
C(41) C(45) C(46) H(54) -34.4(7) no
C(44) C(45) C(46) O(6) 27.5(6) yes
C(44) C(45) C(46) C(47) -99.3(5) yes
C(44) C(45) C(46) H(54) 142.6(5) no
O(6) C(46) C(47) O(7) 150.6(4) yes
O(6) C(46) C(47) C(48) -85.1(5) yes
O(6) C(46) C(47) H(55) 34.6(6) no
C(45) C(46) C(47) O(7) -83.6(5) yes
C(45) C(46) C(47) C(48) 40.7(5) yes
C(45) C(46) C(47) H(55) 160.3(5) no
H(54) C(46) C(47) O(7) 33.6(6) no
H(54) C(46) C(47) C(48) 157.9(5) no
H(54) C(46) C(47) H(55) -82.5(7) no
O(7) C(47) C(48) Fe(3) -63.7(5) yes
O(7) C(47) C(48) C(49) 22.8(6) yes
O(7) C(47) C(48) C(52) -154.2(5) yes
C(46) C(47) C(48) Fe(3) 171.8(3) yes
C(46) C(47) C(48) C(49) -101.8(5) yes
C(46) C(47) C(48) C(52) 81.3(6) yes
H(55) C(47) C(48) Fe(3) 52.1(6) no
H(55) C(47) C(48) C(49) 138.6(5) no
H(55) C(47) C(48) C(52) -38.4(7) no
Fe(3) C(48) C(49) C(50) -59.2(4) yes
Fe(3) C(48) C(49) H(56) 120.6(6) no
C(47) C(48) C(49) Fe(3) -117.8(4) yes
C(47) C(48) C(49) C(50) -177.0(4) yes
C(47) C(48) C(49) H(56) 2.8(8) no
C(52) C(48) C(49) Fe(3) 59.8(3) yes
C(52) C(48) C(49) C(50) 0.6(5) yes
C(52) C(48) C(49) H(56) -179.6(6) no
Fe(3) C(48) C(52) C(51) 57.8(4) yes
Fe(3) C(48) C(52) C(53) -115.8(5) yes
C(47) C(48) C(52) Fe(3) 117.1(5) yes
C(47) C(48) C(52) C(51) 174.8(4) yes
C(47) C(48) C(52) C(53) 1.2(8) yes
C(49) C(48) C(52) Fe(3) -60.3(3) yes
C(49) C(48) C(52) C(51) -2.5(5) yes
C(49) C(48) C(52) C(53) -176.1(4) yes
Fe(3) C(49) C(50) C(51) -57.5(3) yes
Fe(3) C(49) C(50) H(57) 124.3(6) no
C(48) C(49) C(50) Fe(3) 58.9(3) yes
C(48) C(49) C(50) C(51) 1.4(5) yes
C(48) C(49) C(50) H(57) -176.8(6) no
H(56) C(49) C(50) Fe(3) -120.9(6) no
H(56) C(49) C(50) C(51) -178.4(6) no
H(56) C(49) C(50) H(57) 3(1) no
Fe(3) C(50) C(51) C(52) -60.8(3) yes
Fe(3) C(50) C(51) H(58) 118.5(6) no
C(49) C(50) C(51) Fe(3) 57.9(3) yes
C(49) C(50) C(51) C(52) -2.8(5) yes
C(49) C(50) C(51) H(58) 176.4(6) no
H(57) C(50) C(51) Fe(3) -123.9(6) no
H(57) C(50) C(51) C(52) 175.3(6) no
H(57) C(50) C(51) H(58) -5(1) no
Fe(3) C(51) C(52) C(48) -58.7(4) yes
Fe(3) C(51) C(52) C(53) 115.3(4) yes
C(50) C(51) C(52) Fe(3) 62.1(3) yes
C(50) C(51) C(52) C(48) 3.4(5) yes
C(50) C(51) C(52) C(53) 177.4(4) yes
H(58) C(51) C(52) Fe(3) -117.1(6) no
H(58) C(51) C(52) C(48) -175.9(6) no
H(58) C(51) C(52) C(53) -1.9(8) no
Fe(3) C(52) C(53) O(8) 62.1(5) yes
Fe(3) C(52) C(53) N(4) -119.0(5) yes
C(48) C(52) C(53) O(8) 151.3(4) yes
C(48) C(52) C(53) N(4) -29.8(8) yes
C(51) C(52) C(53) O(8) -21.7(6) yes
C(51) C(52) C(53) N(4) 157.2(5) yes
O(8) C(54) C(55) N(4) -8.7(5) yes
O(8) C(54) C(55) C(56) 112.7(4) yes
O(8) C(54) C(55) H(61) -123.7(5) no
H(59) C(54) C(55) N(4) -127.5(5) no
H(59) C(54) C(55) C(56) -6.1(7) no
H(59) C(54) C(55) H(61) 117.4(6) no
H(60) C(54) C(55) N(4) 110.6(6) no
H(60) C(54) C(55) C(56) -128.0(6) no
H(60) C(54) C(55) H(61) -4.4(8) no
N(4) C(55) C(56) C(57) 179.7(4) yes
N(4) C(55) C(56) C(58) 53.9(5) yes
N(4) C(55) C(56) H(62) -63.1(6) no
C(54) C(55) C(56) C(57) 63.0(5) yes
C(54) C(55) C(56) C(58) -62.8(5) yes
C(54) C(55) C(56) H(62) -179(359) no
H(61) C(55) C(56) C(57) -60.5(6) no
H(61) C(55) C(56) C(58) 173.7(5) no
H(61) C(55) C(56) H(62) 56.7(7) no
C(55) C(56) C(57) H(63) 176.3(5) no
C(55) C(56) C(57) H(64) -63.0(6) no
C(55) C(56) C(57) H(65) 56.0(6) no
C(58) C(56) C(57) H(63) -57.2(7) no
C(58) C(56) C(57) H(64) 63.5(7) no
C(58) C(56) C(57) H(65) -177.5(6) no
H(62) C(56) C(57) H(63) 58.9(8) no
H(62) C(56) C(57) H(64) 179.6(6) no
H(62) C(56) C(57) H(65) -61.4(8) no
C(55) C(56) C(58) H(66) -57.8(7) no
C(55) C(56) C(58) H(67) 61.4(6) no
C(55) C(56) C(58) H(68) -179.5(5) no
C(57) C(56) C(58) H(66) 178.0(6) no
C(57) C(56) C(58) H(67) -62.9(7) no
C(57) C(56) C(58) H(68) 56.3(6) no
H(62) C(56) C(58) H(66) 60.7(8) no
H(62) C(56) C(58) H(67) 179(508) no
H(62) C(56) C(58) H(68) -61.1(7) no
Fe(4) C(59) C(60) C(61) -58.6(4) yes
Fe(4) C(59) C(60) H(70) 121.7(7) no
C(63) C(59) C(60) Fe(4) 59.4(4) yes
C(63) C(59) C(60) C(61) 0.8(6) yes
C(63) C(59) C(60) H(70) -178.9(6) no
H(69) C(59) C(60) Fe(4) -119.9(7) no
H(69) C(59) C(60) C(61) -178.5(6) no
H(69) C(59) C(60) H(70) 1(1) no
Fe(4) C(59) C(63) C(62) 59.9(4) yes
Fe(4) C(59) C(63) H(73) -119.2(7) no
C(60) C(59) C(63) Fe(4) -59.7(4) yes
C(60) C(59) C(63) C(62) 0.2(6) yes
C(60) C(59) C(63) H(73) -178.8(6) no
H(69) C(59) C(63) Fe(4) 119.7(7) no
H(69) C(59) C(63) C(62) 179.5(6) no
H(69) C(59) C(63) H(73) 0(1) no
Fe(4) C(60) C(61) C(62) -60.3(4) yes
Fe(4) C(60) C(61) H(71) 119.8(6) no
C(59) C(60) C(61) Fe(4) 58.7(3) yes
C(59) C(60) C(61) C(62) -1.6(5) yes
C(59) C(60) C(61) H(71) 178.5(6) no
H(70) C(60) C(61) Fe(4) -121.6(7) no
H(70) C(60) C(61) C(62) 178.1(6) no
H(70) C(60) C(61) H(71) -1(1) no
Fe(4) C(61) C(62) C(63) -58.4(4) yes
Fe(4) C(61) C(62) H(72) 122.8(7) no
C(60) C(61) C(62) Fe(4) 60.1(3) yes
C(60) C(61) C(62) C(63) 1.7(6) yes
C(60) C(61) C(62) H(72) -177.1(6) no
H(71) C(61) C(62) Fe(4) -119.9(7) no
H(71) C(61) C(62) C(63) -178.3(6) no
H(71) C(61) C(62) H(72) 2(1) no
Fe(4) C(62) C(63) C(59) -59.3(4) yes
Fe(4) C(62) C(63) H(73) 119.8(7) no
C(61) C(62) C(63) Fe(4) 58.1(4) yes
C(61) C(62) C(63) C(59) -1.2(6) yes
C(61) C(62) C(63) H(73) 177.9(6) no
H(72) C(62) C(63) Fe(4) -123.1(7) no
H(72) C(62) C(63) C(59) 177.6(6) no
H(72) C(62) C(63) H(73) -3(1) no
Fe(3) C(64) C(65) C(66) 59.5(4) yes
Fe(3) C(64) C(65) H(75) -121.4(7) no
C(68) C(64) C(65) Fe(3) -59.2(4) yes
C(68) C(64) C(65) C(66) 0.4(6) yes
C(68) C(64) C(65) H(75) 179.4(6) no
H(74) C(64) C(65) Fe(3) 118.8(7) no
H(74) C(64) C(65) C(66) 178.3(6) no
H(74) C(64) C(65) H(75) -2(1) no
Fe(3) C(64) C(68) C(67) -59.6(4) yes
Fe(3) C(64) C(68) H(78) 120.9(7) no
C(65) C(64) C(68) Fe(3) 58.5(4) yes
C(65) C(64) C(68) C(67) -1.1(6) yes
C(65) C(64) C(68) H(78) 179.4(6) no
H(74) C(64) C(68) Fe(3) -119.4(7) no
H(74) C(64) C(68) C(67) -179.0(6) no
H(74) C(64) C(68) H(78) 1(1) no
Fe(3) C(65) C(66) C(67) 60.6(4) yes
Fe(3) C(65) C(66) H(76) -120.4(7) no
C(64) C(65) C(66) Fe(3) -60.1(3) yes
C(64) C(65) C(66) C(67) 0.5(5) yes
C(64) C(65) C(66) H(76) 179.5(6) no
H(75) C(65) C(66) Fe(3) 120.9(6) no
H(75) C(65) C(66) C(67) -178.5(6) no
H(75) C(65) C(66) H(76) 0(1) no
Fe(3) C(66) C(67) C(68) 58.8(4) yes
Fe(3) C(66) C(67) H(77) -120.8(7) no
C(65) C(66) C(67) Fe(3) -60.0(3) yes
C(65) C(66) C(67) C(68) -1.2(6) yes
C(65) C(66) C(67) H(77) 179.3(6) no
H(76) C(66) C(67) Fe(3) 121.0(7) no
H(76) C(66) C(67) C(68) 179(508) no
H(76) C(66) C(67) H(77) 0(1) no
Fe(3) C(67) C(68) C(64) 59.1(4) yes
Fe(3) C(67) C(68) H(78) -121.4(7) no
C(66) C(67) C(68) Fe(3) -57.7(3) yes
C(66) C(67) C(68) C(64) 1.4(6) yes
C(66) C(67) C(68) H(78) -179.1(6) no
H(77) C(67) C(68) Fe(3) 121.8(7) no
H(77) C(67) C(68) C(64) -179.1(6) no
H(77) C(67) C(68) H(78) 0(1) no
